data_7059654
loop_
_publ_author_name
'Konarev, Dmitri V.'
'Andronov, Mikhail G.'
'Batov, Mikhail S.'
'Kuzmin, Alexey V.'
'Khasanov, Salavat S.'
'Shestakov, Alexander F.'
'Otsuka, Akihiro'
'Yamochi, Hideki'
'Kitagawa, Hiroshi'
'Lyubovskaya, Rimma N.'

_publ_section_title
;
 Flavanthrone -- a new ligand with accessible radical anion and dianion
 states: preparation of zwitterionic {(Cp2V)2(flavanthrone)} and
 {(Cp2V)2(chloranil)} complexes
;
_journal_issue 26
_journal_name_full 'New Journal of Chemistry'
_journal_page_first 10849
_journal_page_last 10858
_journal_paper_doi 10.1039/D0NJ01208D
_journal_volume 44
_journal_year 2020
_chemical_compound_source no
_chemical_formula_moiety '(C18 H36 N2 Na O6), (C28 H12 N2 O2), 2(C6 H4 Cl2)'
_chemical_formula_sum 'C58 H56 Cl4 N4 Na O8'
_chemical_formula_weight 1101.86
_chemical_melting_point ?
_chemical_name_common no
_chemical_name_systematic 'radical anion salt of flavanthrone with cryptand sodium cation, o-dichlorobenzene solvate'
_chemical_properties_physical Air-sensitive,Moisture-sensitive
_space_group_crystal_system monoclinic
_space_group_IT_number 14
_space_group_name_Hall '-P 2ybc'
_space_group_name_H-M_alt 'P 1 21/c 1'
_atom_sites_solution_hydrogens geom
_atom_sites_solution_primary iterative
_atom_sites_solution_secondary difmap
_audit_creation_date 2020-01-15
_audit_creation_method
;
Olex2 1.3
(compiled Nov 21 2019 18:26:39 for OlexSys, GUI svn.r6003)
;
_audit_update_record
;
2020-02-22 deposited with the CCDC.	2020-05-18 downloaded from the CCDC.
;
_cell_angle_alpha 90
_cell_angle_beta 106.835(2)
_cell_angle_gamma 90
_cell_formula_units_Z 12
_cell_length_a 33.6385(6)
_cell_length_b 20.9981(3)
_cell_length_c 23.2161(5)
_cell_measurement_reflns_used 27147
_cell_measurement_temperature 118(2)
_cell_measurement_theta_max 27.4890
_cell_measurement_theta_min 3.5790
_cell_volume 15695.8(5)
_computing_cell_refinement 'CrysAlisPro 1.171.40.67a (Rigaku OD, 2019)'
_computing_data_collection 'CrysAlisPro 1.171.40.67a (Rigaku OD, 2019)'
_computing_data_reduction 'CrysAlisPro 1.171.40.67a (Rigaku OD, 2019)'
_computing_molecular_graphics 'Olex2 1.3 (Dolomanov et al., 2009)'
_computing_publication_material 'Olex2 1.3 (Dolomanov et al., 2009)'
_computing_structure_refinement 'SHELXL 2018/3 (Sheldrick, 2015)'
_computing_structure_solution 'olex2.solve 1.3 (Bourhis et al., 2015)'
_diffrn_ambient_environment N~2~
_diffrn_ambient_temperature 118(2)
_diffrn_detector 'CCD plate'
_diffrn_detector_area_resol_mean 5.2283
_diffrn_detector_type AtlasS2
_diffrn_measured_fraction_theta_full 0.994
_diffrn_measured_fraction_theta_max 0.881
_diffrn_measurement_details
;
List of Runs (angles in degrees, time in seconds):

  # Type    Start    End  Width  t~exp~   \w     \q     \k     \f   Frames
#--------------------------------------------------------------------------
  1  \w    -25.00  26.00   0.75  100.00    --  -12.20 -99.00-150.00   68
  2  \w    -86.00 -41.00   0.75  100.00    --  -12.20 -57.00-150.00   60
  3  \w    -11.00  15.25   0.75  100.00    --  -12.20 -57.00-150.00   35
  4  \w   -102.00 -76.50   0.75  100.00    --  -12.20-178.00 -90.00   34
  5  \w    -39.00  50.25   0.75  100.00    --  -12.20  57.00  90.00  119
  6  \w    -69.00 -33.00   0.75  100.00    --  -12.20 -57.00 150.00   48
  7  \w    -83.00  -8.00   0.75  100.00    --  -12.20 -19.00 -90.00  100
;
_diffrn_measurement_device 'four-circle diffractometer'
_diffrn_measurement_device_type 'Xcalibur, AtlasS2, Gemini'
_diffrn_measurement_method '\w scans'
_diffrn_orient_matrix_type 'CrysAlisPro convention (1999,Acta A55,543-557)'
_diffrn_orient_matrix_UB_11 -0.0131450000
_diffrn_orient_matrix_UB_12 -0.0067095000
_diffrn_orient_matrix_UB_13 -0.0292576000
_diffrn_orient_matrix_UB_21 -0.0080548000
_diffrn_orient_matrix_UB_22 0.0314103000
_diffrn_orient_matrix_UB_23 -0.0020655000
_diffrn_orient_matrix_UB_31 0.0157372000
_diffrn_orient_matrix_UB_32 0.0104692000
_diffrn_orient_matrix_UB_33 -0.0125581000
_diffrn_radiation_monochromator graphite
_diffrn_radiation_probe x-ray
_diffrn_radiation_type 'Mo K\a'
_diffrn_radiation_wavelength 0.71073
_diffrn_reflns_av_R_equivalents 0.0598
_diffrn_reflns_av_unetI/netI 0.0763
_diffrn_reflns_Laue_measured_fraction_full 0.994
_diffrn_reflns_Laue_measured_fraction_max 0.881
_diffrn_reflns_limit_h_max 34
_diffrn_reflns_limit_h_min -46
_diffrn_reflns_limit_k_max 26
_diffrn_reflns_limit_k_min -22
_diffrn_reflns_limit_l_max 32
_diffrn_reflns_limit_l_min -29
_diffrn_reflns_number 145609
_diffrn_reflns_point_group_measured_fraction_full 0.994
_diffrn_reflns_point_group_measured_fraction_max 0.881
_diffrn_reflns_theta_full 25.242
_diffrn_reflns_theta_max 29.709
_diffrn_reflns_theta_min 3.366
_diffrn_source 'fine-focus sealed X-ray tube'
_diffrn_source_type 'Enhance (Mo) X-ray Source'
_exptl_absorpt_coefficient_mu 0.296
_exptl_absorpt_correction_T_max 0.923
_exptl_absorpt_correction_T_min 0.776
_exptl_absorpt_correction_type analytical
_exptl_absorpt_process_details
;
CrysAlisPro 1.171.40.67a (Rigaku Oxford Diffraction, 2019)
Analytical numeric absorption correction using a multifaceted crystal
model based on expressions derived by R.C. Clark & J.S. Reid.
(Clark, R. C. & Reid, J. S. (1995). Acta Cryst. A51, 887-897)
Empirical absorption correction using spherical harmonics,
implemented in SCALE3 ABSPACK scaling algorithm.
;
_exptl_crystal_colour 'metallic dark black'
_exptl_crystal_colour_lustre metallic
_exptl_crystal_colour_modifier dark
_exptl_crystal_colour_primary black
_exptl_crystal_density_diffrn 1.399
_exptl_crystal_description block
_exptl_crystal_F_000 6897
_exptl_crystal_preparation 'Magnetic properties'
_exptl_crystal_recrystallization_method 'Re-crystallisation from solvent: o-dichlorobenzene/n-hexane'
_exptl_crystal_size_max 0.267
_exptl_crystal_size_mid 0.236
_exptl_crystal_size_min 0.071
_refine_diff_density_max 1.677
_refine_diff_density_min -1.387
_refine_diff_density_rms 0.087
_refine_ls_extinction_method none
_refine_ls_goodness_of_fit_ref 1.025
_refine_ls_hydrogen_treatment constr
_refine_ls_matrix_type full
_refine_ls_number_parameters 2373
_refine_ls_number_reflns 39279
_refine_ls_number_restraints 3097
_refine_ls_restrained_S_all 1.017
_refine_ls_R_factor_all 0.1567
_refine_ls_R_factor_gt 0.0885
_refine_ls_shift/su_max 0.001
_refine_ls_shift/su_mean 0.000
_refine_ls_structure_factor_coef Fsqd
_refine_ls_weighting_details 'w=1/[\s^2^(Fo^2^)+(0.0862P)^2^+40.7336P] where P=(Fo^2^+2Fc^2^)/3'
_refine_ls_weighting_scheme calc
_refine_ls_wR_factor_gt 0.1982
_refine_ls_wR_factor_ref 0.2372
_reflns_Friedel_coverage 0.000
_reflns_number_gt 22637
_reflns_number_total 39279
_reflns_threshold_expression 'I > 2\s(I)'
_cod_data_source_file d0nj01208d2.cif
_cod_data_source_block FlavanthroneCryptNaDCB
_cod_depositor_comments
;
The following automatic conversions were performed:

data item '_chemical_melting_point' value 'not measured' was changed
to '?' -- the value is undefined or not given.

Automatic conversion script
Id: cif_fix_values 7556 2019-12-06 15:28:31Z antanas 

 Adding full bibliography for 7059654--7059658.cif.

 Adding full bibliography for 7059654--7059658.cif.
;
_cod_original_cell_volume 15695.7(5)
_cod_database_code 7059654
_shelx_shelxl_version_number 2018/3
_chemical_oxdiff_formula 'C696  H672  Cl48  N48  Na12  O96  '
_shelx_space_group_comment
;
The symmetry employed for this shelxl refinement is uniquely defined
by the following loop, which should always be used as a source of
symmetry information in preference to the above space-group names.
They are only intended as comments.
;
_reflns_odcompleteness_completeness 99.29
_reflns_odcompleteness_iscentric 1
_reflns_odcompleteness_theta 26.32
_olex2_refinement_description
;
1. Fixed Uiso
 At 1.2 times of:
  All C(H) groups, All C(H,H) groups, All C(H,H,H,H) groups
2. Restrained distances
 C306-C305 = C304-C303 = C318-C317 = C312-C311 = C310-C309 = C302-C301 = C314-
 C313 = C316-C315 = C308-C307
 1.5 with sigma of 0.01
 N301-C307 = N301-C313 = N301-C301 = N302-C312 = N302-C318 = N302-C306
 1.47 with sigma of 0.01
 O302-C304 = O302-C305 = O306-C316 = O306-C317 = O305-C314 = O305-C315 = O303-
 C308 = O303-C309 = O301-C302 = O301-C303 = O304-C310 = O304-C311
 1.43 with sigma of 0.01
 O4-C8 = O4-C3BA = O2AA-C2BA = O2AA-C9 = O3-C11 = O3-C15 = O5-C13 = O5-C1AA =
 O1AA-C1BA = O1AA-C0BA = O0AA-C9AA = O0AA-C8AA
 1.43 with sigma of 0.02
 N7-C18 = N7-C17 = N7-C19 = N8-C6AA = N8-C2AA = N8-C3AA
 1.47 with sigma of 0.01
 C19-C11 = C15-C13 = C2AA-C1AA = C1BA-C18 = C8-C17 = C9AA-C0BA = C8AA-C6AA =
 C9-C3AA = C3BA-C2BA
 1.5 with sigma of 0.01
 O303-C309 \\sim O304-C310 \\sim O304-C311
 with sigma of 0.02
 O303-C310 \\sim O304-C309
 with sigma of 0.04
 O305-C314 \\sim O305-C315 \\sim O301-C302 \\sim O301-C303 \\sim O302-C304
 with sigma of 0.02
 N301-C301 \\sim N301-C307 \\sim N302-C306 \\sim N302-C312
 with sigma of 0.02
 C315-C316 \\sim C301-C302 \\sim C303-C304 \\sim C307-C308
 with sigma of 0.02
 C314-C315 \\sim C302-C303
 with sigma of 0.04
 O305-C316 \\sim O301-C301 \\sim O301-C304 \\sim O302-C303 \\sim O302-C306
 with sigma of 0.04
 N301-C314 \\sim N301-C308 \\sim N301-C302
 with sigma of 0.04
 Cl1-C401 \\sim Cl3-C407
 with sigma of 0.02
 Cl2-C406 \\sim Cl4-C412
 with sigma of 0.02
 C401-C402 \\sim C407-C408
 with sigma of 0.02
 C401-C406 \\sim C407-C412
 with sigma of 0.02
 C402-C403 \\sim C408-C409
 with sigma of 0.02
 C403-C404 \\sim C409-C410
 with sigma of 0.02
 C404-C405 \\sim C410-C411
 with sigma of 0.02
 C405-C406 \\sim C411-C412
 with sigma of 0.02
 Cl1-C402 \\sim Cl3-C408
 with sigma of 0.04
 Cl1-C406 \\sim Cl3-C412
 with sigma of 0.04
 Cl2-C401 \\sim Cl4-C407
 with sigma of 0.04
 Cl2-C405 \\sim Cl4-C411
 with sigma of 0.04
 C401-C403 \\sim C407-C409
 with sigma of 0.04
 C401-C405 \\sim C407-C411
 with sigma of 0.04
 C402-C404 \\sim C408-C410
 with sigma of 0.04
 C402-C406 \\sim C408-C412
 with sigma of 0.04
 C403-C405 \\sim C409-C411
 with sigma of 0.04
 C404-C406 \\sim C410-C412
 with sigma of 0.04
 C101-C102 \\sim C1-C102
 with sigma of 0.02
 C101-C108 \\sim C1-C16
 with sigma of 0.02
 C108-C112 \\sim C16-C1A
 with sigma of 0.02
 C109-C112 \\sim C109-C1A
 with sigma of 0.02
 C101-C112 \\sim C1-C1A
 with sigma of 0.04
 C102-C108 \\sim C102-C16
 with sigma of 0.04
 C108-C109 \\sim C16-C109
 with sigma of 0.04
 C129-C132 \\sim C129-C1H
 with sigma of 0.02
 C132-C136 \\sim C1H-C1I
 with sigma of 0.02
 C136-C140 \\sim C1I-C1J
 with sigma of 0.02
 C137-C140 \\sim C137-C1J
 with sigma of 0.02
 C129-C136 \\sim C129-C1I
 with sigma of 0.04
 C132-C140 \\sim C1H-C1J
 with sigma of 0.04
 C136-C137 \\sim C1I-C137
 with sigma of 0.04
 O29B-C226 \\sim O29A-C226
 with sigma of 0.02
 Na1-C27B \\sim Na1-C27A
 with sigma of 0.04
 O29B-C228 \\sim O29A-C228
 with sigma of 0.04
 Na1-O29B \\sim Na1-O29A
 with sigma of 0.02
 O29B-C27B \\sim O29A-C27A
 with sigma of 0.02
 C226-C27B \\sim C226-C27A
 with sigma of 0.04
 C27B-C228 \\sim C27A-C228
 with sigma of 0.02
3. Uiso/Uaniso restraints and constraints
C401 \\sim C402 \\sim C403 \\sim C404 \\sim C405 \\sim C406 \\sim C407 \\sim
C408 \\sim C409 \\sim C410 \\sim C411 \\sim C412: within 5A with sigma of 0.02
and sigma for terminal atoms of 0.04 within 5A
Cl2 \\sim Cl4: within 5A with sigma of 0.02 and sigma for terminal atoms of
0.04 within 5A
O301 \\sim O302 \\sim O303 \\sim O304 \\sim O305 \\sim O306 \\sim N301 \\sim
N302 \\sim C301 \\sim C302 \\sim C303 \\sim C304 \\sim C305 \\sim C306 \\sim
C307 \\sim C308 \\sim C309 \\sim C310 \\sim C311 \\sim C312 \\sim C313 \\sim
C314 \\sim C315 \\sim C316 \\sim C317 \\sim C318: within 5A with sigma of 0.02
and sigma for terminal atoms of 0.04 within 5A
O0AA \\sim O1AA \\sim O2AA \\sim O3 \\sim O4 \\sim O5 \\sim N7 \\sim N8 \\sim
C0BA \\sim C1AA \\sim C1BA \\sim C2AA \\sim C2BA \\sim C3AA \\sim C3BA \\sim
C6AA \\sim C8 \\sim C8AA \\sim C9 \\sim C9AA \\sim C11 \\sim C13 \\sim C15
\\sim C17 \\sim C18 \\sim C19: within 5A with sigma of 0.02 and sigma for
terminal atoms of 0.04 within 5A
C118 \\sim C114: within 1.7A with sigma of 0.04 and sigma for terminal atoms of
0.08 within 1.7A
Uanis(Cl2) \\sim Ueq: with sigma of 0.1 and sigma for terminal atoms of 0.2
Uanis(C409) = Uanis(C410)
Uanis(C9) = Uanis(C3AA)
Uanis(O29A) = Uanis(O29B)
Uanis(C27B) = Uanis(C27A)
4. Others
 Sof(O0AA)=Sof(O1AA)=Sof(O2AA)=Sof(O3)=Sof(O4)=Sof(O5)=Sof(N7)=Sof(N8)=
 Sof(C0BA)=Sof(H0BA)=Sof(H0BB)=Sof(C1AA)=Sof(H1AA)=Sof(H1AB)=Sof(C1BA)=
 Sof(H1BA)=Sof(H1BB)=Sof(C2AA)=Sof(H2AA)=Sof(H2AB)=Sof(C2BA)=Sof(H2BA)=
 Sof(H2BB)=Sof(C3AA)=Sof(H3AA)=Sof(H3AB)=Sof(C3BA)=Sof(H3BA)=Sof(H3BB)=
 Sof(C6AA)=Sof(H6AA)=Sof(H6AB)=Sof(C8)=Sof(H8A)=Sof(H8B)=Sof(C8AA)=Sof(H8AA)=
 Sof(H8AB)=Sof(C9)=Sof(H9A)=Sof(H9B)=Sof(C9AA)=Sof(H9AA)=Sof(H9AB)=Sof(C11)=
 Sof(H11A)=Sof(H11B)=Sof(C13)=Sof(H13A)=Sof(H13B)=Sof(C15)=Sof(H15A)=Sof(H15B)=
 Sof(C17)=Sof(H17A)=Sof(H17B)=Sof(C18)=Sof(H18A)=Sof(H18B)=Sof(C19)=Sof(H19A)=
 Sof(H19B)=1-FVAR(1)
 Sof(O301)=Sof(O302)=Sof(O303)=Sof(O304)=Sof(O305)=Sof(O306)=Sof(N301)=
 Sof(N302)=Sof(C301)=Sof(H30A)=Sof(H30B)=Sof(C302)=Sof(H30C)=Sof(H30D)=
 Sof(C303)=Sof(H30E)=Sof(H30F)=Sof(C304)=Sof(H30G)=Sof(H30H)=Sof(C305)=
 Sof(H30I)=Sof(H30J)=Sof(C306)=Sof(H30K)=Sof(H30L)=Sof(C307)=Sof(H30M)=
 Sof(H30N)=Sof(C308)=Sof(H30O)=Sof(H30P)=Sof(C309)=Sof(H30Q)=Sof(H30R)=
 Sof(C310)=Sof(H31A)=Sof(H31B)=Sof(C311)=Sof(H31C)=Sof(H31D)=Sof(C312)=
 Sof(H31E)=Sof(H31F)=Sof(C313)=Sof(H31G)=Sof(H31H)=Sof(C314)=Sof(H31I)=
 Sof(H31J)=Sof(C315)=Sof(H31K)=Sof(H31L)=Sof(C316)=Sof(H31M)=Sof(H31N)=
 Sof(C317)=Sof(H31O)=Sof(H31P)=Sof(C318)=Sof(H31Q)=Sof(H31R)=FVAR(1)
 Sof(Cl3)=Sof(Cl4)=Sof(C407)=Sof(C408)=Sof(H408)=Sof(C409)=Sof(H409)=Sof(C410)=
 Sof(H410)=Sof(C411)=Sof(H411)=Sof(C412)=1-FVAR(2)
 Sof(Cl1)=Sof(Cl2)=Sof(C401)=Sof(C402)=Sof(H402)=Sof(C403)=Sof(H403)=Sof(C404)=
 Sof(H404)=Sof(C405)=Sof(H405)=Sof(C406)=FVAR(2)
 Sof(H10A)=Sof(C1)=Sof(H1)=Sof(C1A)=Sof(H1A)=Sof(C16)=Sof(H16)=1-FVAR(3)
 Sof(H102)=Sof(C101)=Sof(H101)=Sof(C108)=Sof(H108)=Sof(C112)=Sof(H112)=FVAR(3)
 Sof(H12A)=Sof(C1H)=Sof(H1H)=Sof(C1I)=Sof(H1I)=Sof(C1J)=Sof(H1J)=1-FVAR(4)
 Sof(H129)=Sof(C132)=Sof(H132)=Sof(C136)=Sof(H136)=Sof(C140)=Sof(H140)=FVAR(4)
 Sof(H22O)=Sof(H22P)=Sof(H22S)=Sof(H22T)=Sof(O29A)=Sof(C27A)=Sof(H27C)=
 Sof(H27D)=1-FVAR(5)
 Sof(O29B)=Sof(H22M)=Sof(H22N)=Sof(C27B)=Sof(H27A)=Sof(H27B)=Sof(H22Q)=
 Sof(H22R)=FVAR(5)
5.a Secondary CH2 refined with riding coordinates:
 C219(H21A,H21B), C220(H22A,H22B), C221(H22C,H22D), C222(H22E,H22F), C223(H22G,
 H22H), C224(H22I,H22J), C225(H22K,H22L), C226(H22O,H22P), C226(H22M,H22N),
 C27B(H27A,H27B), C228(H22Q,H22R), C228(H22S,H22T), C229(H22U,H22V), C230(H23A,
 H23B), C231(H23C,H23D), C232(H23E,H23F), C233(H23G,H23H), C234(H23I,H23J),
 C235(H23K,H23L), C236(H23M,H23N), C201(H20A,H20B), C202(H20C,H20D), C203(H20E,
 H20F), C204(H20G,H20H), C205(H20I,H20J), C206(H20K,H20L), C207(H20M,H20N),
 C208(H20O,H20P), C209(H20Q,H20R), C210(H21C,H21D), C211(H21E,H21F), C212(H21G,
 H21H), C213(H21I,H21J), C214(H21K,H21L), C215(H21M,H21N), C216(H21O,H21P),
 C217(H21Q,H21R), C218(H21S,H21T), C301(H30A,H30B), C302(H30C,H30D), C303(H30E,
 H30F), C304(H30G,H30H), C305(H30I,H30J), C306(H30K,H30L), C307(H30M,H30N),
 C308(H30O,H30P), C309(H30Q,H30R), C310(H31A,H31B), C311(H31C,H31D), C312(H31E,
 H31F), C313(H31G,H31H), C314(H31I,H31J), C315(H31K,H31L), C316(H31M,H31N),
 C317(H31O,H31P), C318(H31Q,H31R), C0BA(H0BA,H0BB), C1AA(H1AA,H1AB), C1BA(H1BA,
 H1BB), C2AA(H2AA,H2AB), C2BA(H2BA,H2BB), C3AA(H3AA,H3AB), C3BA(H3BA,H3BB),
 C6AA(H6AA,H6AB), C8(H8A,H8B), C8AA(H8AA,H8AB), C9(H9A,H9B), C9AA(H9AA,H9AB),
 C11(H11A,H11B), C13(H13A,H13B), C15(H15A,H15B), C17(H17A,H17B), C18(H18A,H18B),
  C19(H19A,H19B), C27A(H27C,H27D)
5.b Aromatic/amide H refined with riding coordinates:
 C502(H502), C503(H503), C504(H504), C505(H505), C508(H508), C509(H509),
 C510(H510), C511(H511), C514(H514), C515(H515), C516(H516), C517(H517),
 C520(H520), C521(H521), C522(H522), C523(H523), C526(H526), C527(H527),
 C528(H528), C529(H529), C102(H102), C102(H10A), C106(H106), C107(H107),
 C117(H117), C121(H121), C122(H122), C125(H125), C126(H126), C128(H128),
 C101(H101), C108(H108), C112(H112), C1(H1), C1A(H1A), C16(H16), C129(H129),
 C129(H12A), C131(H131), C135(H135), C147(H147), C149(H149), C150(H150),
 C153(H153), C154(H154), C156(H156), C132(H132), C136(H136), C140(H140),
 C1H(H1H), C1I(H1I), C1J(H1J), C157(H157), C159(H159), C160(H160), C163(H163),
 C164(H164), C168(H168), C177(H177), C178(H178), C179(H179), C182(H182),
 C183(H183), C185(H185), C402(H402), C403(H403), C404(H404), C405(H405),
 C408(H408), C409(H409), C410(H410), C411(H411)
5.c Fitted hexagon refined as free rotating group:
 C401(C402,C403,C404,C405,C406)
;
_olex2_submission_special_instructions 'No special instructions were received'
_oxdiff_exptl_absorpt_empirical_details
;
Empirical correction (ABSPACK) includes:
- Absorption correction using spherical harmonics
- Frame scaling
;
_oxdiff_exptl_absorpt_empirical_full_max 1.067
_oxdiff_exptl_absorpt_empirical_full_min 0.929

loop_
_space_group_symop_operation_xyz
'x, y, z'
'-x, y+1/2, -z+1/2'
'-x, -y, -z'
'x, -y-1/2, z-1/2'

loop_
_atom_site_label
_atom_site_type_symbol
_atom_site_fract_x
_atom_site_fract_y
_atom_site_fract_z
_atom_site_U_iso_or_equiv
_atom_site_adp_type
_atom_site_occupancy
_atom_site_site_symmetry_order
_atom_site_calc_flag
_atom_site_refinement_flags_posn
_atom_site_refinement_flags_adp
_atom_site_refinement_flags_occupancy
_atom_site_disorder_assembly
_atom_site_disorder_group
Cl5 Cl 0.48754(4) 0.42625(7) 0.40556(7) 0.0605(4) Uani 1 1 d . . . . .
Cl6 Cl 0.48566(5) 0.57713(9) 0.40498(14) 0.1336(11) Uani 1 1 d . . . . .
C501 C 0.44979(13) 0.4683(2) 0.3532(2) 0.0418(11) Uani 1 1 d . . . . .
C502 C 0.42092(15) 0.4353(2) 0.3090(2) 0.0422(11) Uani 1 1 d . . . . .
H502 H 0.422216 0.391109 0.307528 0.051 Uiso 1 1 calc R U . . .
C503 C 0.39006(16) 0.4678(3) 0.2670(2) 0.0496(12) Uani 1 1 d . . . . .
H503 H 0.370496 0.445124 0.237549 0.059 Uiso 1 1 calc R U . . .
C504 C 0.38796(16) 0.5320(3) 0.2681(3) 0.0607(15) Uani 1 1 d . . . . .
H504 H 0.366809 0.553365 0.239883 0.073 Uiso 1 1 calc R U . . .
C505 C 0.41705(17) 0.5657(3) 0.3108(3) 0.0711(19) Uani 1 1 d . . . . .
H505 H 0.416005 0.609990 0.310936 0.085 Uiso 1 1 calc R U . . .
C506 C 0.44811(16) 0.5340(3) 0.3539(3) 0.0643(17) Uani 1 1 d . . . . .
Cl7 Cl 0.37839(6) 0.43484(8) 0.09274(9) 0.0930(7) Uani 1 1 d . . . . .
Cl8 Cl 0.37581(6) 0.58300(7) 0.07434(11) 0.0949(7) Uani 1 1 d . . . . .
C507 C 0.33404(17) 0.4719(2) 0.0470(2) 0.0513(13) Uani 1 1 d . . . . .
C508 C 0.30034(18) 0.4358(2) 0.0179(2) 0.0568(14) Uani 1 1 d . . . . .
H508 H 0.301108 0.391828 0.022775 0.068 Uiso 1 1 calc R U . . .
C509 C 0.26538(16) 0.4645(2) -0.0187(2) 0.0497(12) Uani 1 1 d . . . . .
H509 H 0.242415 0.439912 -0.038120 0.060 Uiso 1 1 calc R U . . .
C510 C 0.26426(17) 0.5292(3) -0.0266(3) 0.0546(14) Uani 1 1 d . . . . .
H510 H 0.240303 0.548644 -0.050493 0.066 Uiso 1 1 calc R U . . .
C511 C 0.29874(18) 0.5657(3) 0.0011(3) 0.0587(15) Uani 1 1 d . . . . .
H511 H 0.298614 0.609412 -0.005673 0.070 Uiso 1 1 calc R U . . .
C512 C 0.33333(17) 0.5366(2) 0.0387(2) 0.0517(13) Uani 1 1 d . . . . .
Cl9 Cl 0.08580(4) 0.42470(5) 0.09046(6) 0.0510(3) Uani 1 1 d . . . . .
Cl10 Cl 0.06697(4) 0.57258(5) 0.08434(5) 0.0439(3) Uani 1 1 d . . . . .
C513 C 0.12098(13) 0.47856(19) 0.07725(17) 0.0307(9) Uani 1 1 d . . . . .
C514 C 0.15739(14) 0.4558(2) 0.06911(19) 0.0374(10) Uani 1 1 d . . . . .
H514 H 0.163144 0.412426 0.072087 0.045 Uiso 1 1 calc R U . . .
C515 C 0.18534(14) 0.4980(2) 0.0565(2) 0.0418(11) Uani 1 1 d . . . . .
H515 H 0.209863 0.482909 0.050591 0.050 Uiso 1 1 calc R U . . .
C516 C 0.17680(14) 0.5627(2) 0.0526(2) 0.0403(11) Uani 1 1 d . . . . .
H516 H 0.195563 0.590911 0.043882 0.048 Uiso 1 1 calc R U . . .
C517 C 0.14068(13) 0.5854(2) 0.06168(18) 0.0345(9) Uani 1 1 d . . . . .
H517 H 0.135219 0.628859 0.059680 0.041 Uiso 1 1 calc R U . . .
C518 C 0.11251(13) 0.54309(19) 0.07380(17) 0.0295(8) Uani 1 1 d . . . . .
Cl11 Cl 0.15136(4) 0.41443(6) 0.61321(5) 0.0474(3) Uani 1 1 d . . . . .
Cl12 Cl 0.14475(4) 0.56320(6) 0.61508(6) 0.0556(4) Uani 1 1 d . . . . .
C519 C 0.17289(14) 0.4557(2) 0.67882(19) 0.0346(9) Uani 1 1 d . . . . .
C520 C 0.19230(16) 0.4230(2) 0.7307(2) 0.0453(11) Uani 1 1 d . . . . .
H520 H 0.193381 0.378795 0.730222 0.054 Uiso 1 1 calc R U . . .
C521 C 0.21023(18) 0.4558(3) 0.7835(2) 0.0564(14) Uani 1 1 d . . . . .
H521 H 0.223392 0.433783 0.818665 0.068 Uiso 1 1 calc R U . . .
C522 C 0.20836(19) 0.5221(3) 0.7836(3) 0.0598(15) Uani 1 1 d . . . . .
H522 H 0.220606 0.544397 0.818865 0.072 Uiso 1 1 calc R U . . .
C523 C 0.18858(18) 0.5547(2) 0.7320(3) 0.0526(14) Uani 1 1 d . . . . .
H523 H 0.187399 0.598903 0.732389 0.063 Uiso 1 1 calc R U . . .
C524 C 0.17054(14) 0.5217(2) 0.6799(2) 0.0385(10) Uani 1 1 d . . . . .
Cl13 Cl 0.85276(4) 0.40116(5) 0.11960(5) 0.0417(3) Uani 1 1 d . . . . .
Cl14 Cl 0.84659(3) 0.55143(5) 0.10397(5) 0.0370(2) Uani 1 1 d . . . . .
C525 C 0.89065(12) 0.44377(19) 0.09929(17) 0.0287(8) Uani 1 1 d . . . . .
C526 C 0.92474(12) 0.41111(19) 0.09145(18) 0.0310(9) Uani 1 1 d . . . . .
H526 H 0.927144 0.367312 0.097361 0.037 Uiso 1 1 calc R U . . .
C527 C 0.95502(13) 0.44484(19) 0.07473(18) 0.0313(9) Uani 1 1 d . . . . .
H527 H 0.977944 0.423451 0.069516 0.038 Uiso 1 1 calc R U . . .
C528 C 0.95158(13) 0.5098(2) 0.06573(18) 0.0330(9) Uani 1 1 d . . . . .
H528 H 0.972067 0.531752 0.054255 0.040 Uiso 1 1 calc R U . . .
C529 C 0.91778(12) 0.54254(19) 0.07366(17) 0.0271(8) Uani 1 1 d . . . . .
H529 H 0.915428 0.586312 0.067476 0.033 Uiso 1 1 calc R U . . .
C530 C 0.88755(11) 0.50931(18) 0.09091(17) 0.0250(8) Uani 1 1 d . . . . .
Na1 Na 0.70420(5) 0.47580(7) 0.49918(7) 0.0307(3) Uani 1 1 d D . . . .
O207 O 0.77242(9) 0.41704(13) 0.52940(14) 0.0352(7) Uani 1 1 d . . . . .
O208 O 0.71142(9) 0.39823(13) 0.58609(13) 0.0344(6) Uani 1 1 d . . . . .
O29B O 0.65202(13) 0.3917(2) 0.4469(2) 0.0381(11) Uani 0.709(6) 1 d D . P A 1
O210 O 0.63112(9) 0.51247(14) 0.47665(15) 0.0421(8) Uani 1 1 d . . . . .
O211 O 0.71095(10) 0.55726(14) 0.42183(14) 0.0393(7) Uani 1 1 d . . . . .
O212 O 0.75047(9) 0.57013(13) 0.54268(13) 0.0337(6) Uani 1 1 d . . . . .
N203 N 0.72325(11) 0.42237(17) 0.40224(17) 0.0384(8) Uani 1 1 d . . . . .
N204 N 0.68589(10) 0.52985(16) 0.59762(15) 0.0315(7) Uani 1 1 d . . . . .
C219 C 0.75857(14) 0.3800(2) 0.4257(2) 0.0422(11) Uani 1 1 d . . . . .
H21A H 0.772041 0.372563 0.394622 0.051 Uiso 1 1 calc R U . . .
H21B H 0.748617 0.339387 0.435817 0.051 Uiso 1 1 calc R U . . .
C220 C 0.79001(14) 0.4066(2) 0.4808(2) 0.0387(10) Uani 1 1 d . . . . .
H22A H 0.813108 0.377160 0.493784 0.046 Uiso 1 1 calc R U . . .
H22B H 0.800697 0.446570 0.470488 0.046 Uiso 1 1 calc R U . . .
C221 C 0.77139(15) 0.36074(19) 0.5636(2) 0.0406(11) Uani 1 1 d . . . . .
H22C H 0.799197 0.343823 0.580224 0.049 Uiso 1 1 calc R U . . .
H22D H 0.754294 0.328408 0.538323 0.049 Uiso 1 1 calc R U . . .
C222 C 0.75346(13) 0.3794(2) 0.6131(2) 0.0380(10) Uani 1 1 d . . . . .
H22E H 0.754547 0.343699 0.639995 0.046 Uiso 1 1 calc R U . . .
H22F H 0.769181 0.414355 0.636078 0.046 Uiso 1 1 calc R U . . .
C223 C 0.69034(14) 0.4170(2) 0.6285(2) 0.0390(10) Uani 1 1 d . . . . .
H22G H 0.698891 0.389599 0.663585 0.047 Uiso 1 1 calc R U . . .
H22H H 0.660670 0.411681 0.610717 0.047 Uiso 1 1 calc R U . . .
C224 C 0.69927(14) 0.4854(2) 0.64798(19) 0.0358(10) Uani 1 1 d . . . . .
H22I H 0.685142 0.495602 0.677775 0.043 Uiso 1 1 calc R U . . .
H22J H 0.728869 0.490413 0.666751 0.043 Uiso 1 1 calc R U . . .
C225 C 0.68700(15) 0.3852(2) 0.3668(2) 0.0482(12) Uani 1 1 d . . . . .
H22K H 0.696234 0.353378 0.343229 0.058 Uiso 1 1 calc R U . . .
H22L H 0.667800 0.413442 0.339081 0.058 Uiso 1 1 calc R U . . .
C226 C 0.66473(17) 0.3526(2) 0.4069(3) 0.0576(15) Uani 1 1 d D . . . .
H22O H 0.683755 0.333778 0.442412 0.069 Uiso 0.291(6) 1 calc R U P A 2
H22P H 0.644829 0.321067 0.385499 0.069 Uiso 0.291(6) 1 calc R U P A 2
H22M H 0.640426 0.331245 0.381320 0.069 Uiso 0.709(6) 1 calc R U P A 1
H22N H 0.682967 0.320056 0.429984 0.069 Uiso 0.709(6) 1 calc R U P A 1
C27B C 0.61338(19) 0.4189(3) 0.4170(3) 0.0396(14) Uani 0.709(6) 1 d D . P A 1
H27A H 0.592701 0.385853 0.402679 0.048 Uiso 0.709(6) 1 calc R U P A 1
H27B H 0.615435 0.443839 0.382875 0.048 Uiso 0.709(6) 1 calc R U P A 1
C228 C 0.60106(15) 0.4625(2) 0.4641(2) 0.0498(12) Uani 1 1 d D . . . .
H22Q H 0.573281 0.479550 0.447467 0.060 Uiso 0.709(6) 1 calc R U P A 1
H22R H 0.602089 0.438882 0.500427 0.060 Uiso 0.709(6) 1 calc R U P A 1
H22S H 0.579591 0.472931 0.427364 0.060 Uiso 0.291(6) 1 calc R U P A 2
H22T H 0.588110 0.461048 0.496408 0.060 Uiso 0.291(6) 1 calc R U P A 2
C229 C 0.62388(13) 0.5605(2) 0.5159(2) 0.0398(10) Uani 1 1 d . . . . .
H22U H 0.594247 0.568034 0.506806 0.048 Uiso 1 1 calc R U . . .
H22V H 0.636836 0.599950 0.509041 0.048 Uiso 1 1 calc R U . . .
C230 C 0.64089(13) 0.5418(2) 0.5810(2) 0.0415(11) Uani 1 1 d . . . . .
H23A H 0.635345 0.575601 0.606117 0.050 Uiso 1 1 calc R U . . .
H23B H 0.626827 0.503728 0.588376 0.050 Uiso 1 1 calc R U . . .
C231 C 0.73441(16) 0.4745(2) 0.3679(2) 0.0461(11) Uani 1 1 d . . . . .
H23C H 0.731731 0.459968 0.327252 0.055 Uiso 1 1 calc R U . . .
H23D H 0.763225 0.486059 0.386253 0.055 Uiso 1 1 calc R U . . .
C232 C 0.70805(17) 0.5315(2) 0.3651(2) 0.0510(12) Uani 1 1 d . . . . .
H23E H 0.716107 0.563778 0.340702 0.061 Uiso 1 1 calc R U . . .
H23F H 0.679355 0.520240 0.345465 0.061 Uiso 1 1 calc R U . . .
C233 C 0.74332(15) 0.6021(2) 0.4432(2) 0.0421(11) Uani 1 1 d . . . . .
H23G H 0.739559 0.637961 0.415852 0.050 Uiso 1 1 calc R U . . .
H23H H 0.769975 0.582573 0.446185 0.050 Uiso 1 1 calc R U . . .
C234 C 0.74190(18) 0.6238(2) 0.5035(2) 0.0484(13) Uani 1 1 d . . . . .
H23I H 0.762422 0.656903 0.518532 0.058 Uiso 1 1 calc R U . . .
H23J H 0.714672 0.640998 0.500988 0.058 Uiso 1 1 calc R U . . .
C235 C 0.75173(12) 0.5853(2) 0.60319(19) 0.0324(9) Uani 1 1 d . . . . .
H23K H 0.766026 0.625570 0.614306 0.039 Uiso 1 1 calc R U . . .
H23L H 0.767485 0.552801 0.629914 0.039 Uiso 1 1 calc R U . . .
C236 C 0.70912(12) 0.58990(19) 0.61157(19) 0.0319(9) Uani 1 1 d . . . . .
H23M H 0.711737 0.601705 0.652895 0.038 Uiso 1 1 calc R U . . .
H23N H 0.693637 0.623254 0.585707 0.038 Uiso 1 1 calc R U . . .
Na2 Na 0.03682(4) 0.45506(6) 0.35030(6) 0.0225(3) Uani 1 1 d . . . . .
O201 O 0.03530(8) 0.39522(12) 0.43836(12) 0.0274(6) Uani 1 1 d . . . . .
O202 O -0.01709(8) 0.36921(12) 0.32508(12) 0.0281(6) Uani 1 1 d . . . . .
O203 O 0.07078(15) 0.3824(2) 0.28895(16) 0.0858(16) Uani 1 1 d . . . . .
O204 O 0.03660(10) 0.49577(14) 0.25495(13) 0.0382(7) Uani 1 1 d . . . . .
O205 O 0.08481(9) 0.54472(13) 0.38519(13) 0.0375(7) Uani 1 1 d . . . . .
O206 O 0.01124(10) 0.54013(13) 0.41121(13) 0.0360(7) Uani 1 1 d . . . . .
N201 N 0.11510(10) 0.41238(15) 0.41206(15) 0.0290(7) Uani 1 1 d . . . . .
N202 N -0.03985(10) 0.50069(15) 0.29084(15) 0.0268(7) Uani 1 1 d . . . . .
C201 C 0.10906(12) 0.36926(19) 0.45835(17) 0.0288(8) Uani 1 1 d . . . . .
H20A H 0.134730 0.366289 0.490824 0.035 Uiso 1 1 calc R U . . .
H20B H 0.102415 0.327073 0.441240 0.035 Uiso 1 1 calc R U . . .
C202 C 0.07453(12) 0.39161(19) 0.48353(17) 0.0298(8) Uani 1 1 d . . . . .
H20C H 0.072289 0.362459 0.514850 0.036 Uiso 1 1 calc R U . . .
H20D H 0.081573 0.433285 0.501637 0.036 Uiso 1 1 calc R U . . .
C203 C 0.01451(13) 0.33543(18) 0.4246(2) 0.0326(9) Uani 1 1 d . . . . .
H20E H 0.009610 0.317473 0.460468 0.039 Uiso 1 1 calc R U . . .
H20F H 0.031384 0.305783 0.409830 0.039 Uiso 1 1 calc R U . . .
C204 C -0.02578(12) 0.34676(19) 0.37768(19) 0.0313(9) Uani 1 1 d . . . . .
H20G H -0.041600 0.307505 0.369072 0.038 Uiso 1 1 calc R U . . .
H20H H -0.042039 0.378034 0.391779 0.038 Uiso 1 1 calc R U . . .
C205 C -0.05325(12) 0.38480(19) 0.27744(19) 0.0322(9) Uani 1 1 d . . . . .
H20I H -0.074325 0.352600 0.275187 0.039 Uiso 1 1 calc R U . . .
H20J H -0.046418 0.384426 0.239611 0.039 Uiso 1 1 calc R U . . .
C206 C -0.07064(12) 0.44949(19) 0.2860(2) 0.0327(9) Uani 1 1 d . . . . .
H20K H -0.094819 0.458253 0.252236 0.039 Uiso 1 1 calc R U . . .
H20L H -0.079490 0.448869 0.322237 0.039 Uiso 1 1 calc R U . . .
C207 C 0.13447(13) 0.3795(2) 0.3718(2) 0.0367(10) Uani 1 1 d . . . . .
H20M H 0.154984 0.349686 0.394836 0.044 Uiso 1 1 calc R U . . .
H20N H 0.148713 0.410315 0.353695 0.044 Uiso 1 1 calc R U . . .
C208 C 0.10310(14) 0.3441(2) 0.32280(19) 0.0360(10) Uani 1 1 d . . . . .
H20O H 0.117163 0.324948 0.296049 0.043 Uiso 1 1 calc R U . . .
H20P H 0.091412 0.309878 0.340844 0.043 Uiso 1 1 calc R U . . .
C209 C 0.07283(19) 0.4060(3) 0.2369(2) 0.0572(15) Uani 1 1 d . . . . .
H20Q H 0.069857 0.371251 0.208425 0.069 Uiso 1 1 calc R U . . .
H20R H 0.100188 0.424346 0.242753 0.069 Uiso 1 1 calc R U . . .
C210 C 0.04186(14) 0.4543(2) 0.21050(19) 0.0396(10) Uani 1 1 d . . . . .
H21C H 0.050582 0.478230 0.180545 0.048 Uiso 1 1 calc R U . . .
H21D H 0.015610 0.433836 0.190593 0.048 Uiso 1 1 calc R U . . .
C211 C 0.00568(13) 0.54389(19) 0.23408(18) 0.0326(9) Uani 1 1 d . . . . .
H21E H 0.005908 0.557772 0.194320 0.039 Uiso 1 1 calc R U . . .
H21F H 0.012383 0.580341 0.260818 0.039 Uiso 1 1 calc R U . . .
C212 C -0.03714(13) 0.5202(2) 0.23132(18) 0.0324(9) Uani 1 1 d . . . . .
H21G H -0.057224 0.553686 0.215598 0.039 Uiso 1 1 calc R U . . .
H21H H -0.044071 0.484289 0.203970 0.039 Uiso 1 1 calc R U . . .
C213 C 0.13901(13) 0.4700(2) 0.4375(2) 0.0355(10) Uani 1 1 d . . . . .
H21I H 0.168437 0.461466 0.445315 0.043 Uiso 1 1 calc R U . . .
H21J H 0.133956 0.480591 0.475395 0.043 Uiso 1 1 calc R U . . .
C214 C 0.12695(15) 0.5259(2) 0.3948(2) 0.0431(11) Uani 1 1 d . . . . .
H21K H 0.144963 0.561637 0.411087 0.052 Uiso 1 1 calc R U . . .
H21L H 0.131161 0.514545 0.356510 0.052 Uiso 1 1 calc R U . . .
C215 C 0.07830(15) 0.5838(2) 0.4315(2) 0.0454(12) Uani 1 1 d . . . . .
H21M H 0.094334 0.622782 0.434995 0.054 Uiso 1 1 calc R U . . .
H21N H 0.086862 0.561681 0.469805 0.054 Uiso 1 1 calc R U . . .
C216 C 0.03311(15) 0.5987(2) 0.4150(2) 0.0429(11) Uani 1 1 d . . . . .
H21O H 0.027225 0.625933 0.445271 0.051 Uiso 1 1 calc R U . . .
H21P H 0.024591 0.620660 0.376634 0.051 Uiso 1 1 calc R U . . .
C217 C -0.03291(14) 0.5473(2) 0.3908(2) 0.0372(10) Uani 1 1 d . . . . .
H21Q H -0.040739 0.584067 0.410361 0.045 Uiso 1 1 calc R U . . .
H21R H -0.045745 0.510095 0.402517 0.045 Uiso 1 1 calc R U . . .
C218 C -0.04926(13) 0.55563(19) 0.32392(19) 0.0322(9) Uani 1 1 d . . . . .
H21S H -0.079112 0.561606 0.312980 0.039 Uiso 1 1 calc R U . . .
H21T H -0.037159 0.593644 0.312208 0.039 Uiso 1 1 calc R U . . .
Na3 Na 0.42420(5) 0.48692(7) 0.82972(8) 0.0358(4) Uani 1 1 d . . . . .
O301 O 0.4769(3) 0.4039(4) 0.8203(4) 0.0934(19) Uani 0.628(3) 1 d D U P B 1
O302 O 0.4427(2) 0.4208(4) 0.9177(4) 0.099(2) Uani 0.628(3) 1 d D U P B 1
O303 O 0.4308(2) 0.4902(4) 0.7263(3) 0.0883(17) Uani 0.628(3) 1 d D U P B 1
O304 O 0.3700(2) 0.4171(3) 0.7454(3) 0.0554(14) Uani 0.628(3) 1 d D U P B 1
O305 O 0.45485(19) 0.5801(3) 0.8982(3) 0.0676(15) Uani 0.628(3) 1 d D U P B 1
O306 O 0.37298(18) 0.5686(3) 0.8343(3) 0.0582(14) Uani 0.628(3) 1 d D U P B 1
N301 N 0.4964(3) 0.5331(4) 0.8200(4) 0.074(2) Uani 0.628(3) 1 d D U P B 1
N302 N 0.3493(2) 0.4380(3) 0.8555(3) 0.0619(17) Uani 0.628(3) 1 d D U P B 1
C301 C 0.5254(3) 0.4829(4) 0.8171(6) 0.081(2) Uani 0.628(3) 1 d D U P B 1
H30A H 0.542643 0.474063 0.857687 0.097 Uiso 0.628(3) 1 calc R U P B 1
H30B H 0.543444 0.498507 0.794393 0.097 Uiso 0.628(3) 1 calc R U P B 1
C302 C 0.5064(4) 0.4225(5) 0.7897(6) 0.086(2) Uani 0.628(3) 1 d D U P B 1
H30C H 0.492733 0.428405 0.747170 0.103 Uiso 0.628(3) 1 calc R U P B 1
H30D H 0.527585 0.389928 0.794268 0.103 Uiso 0.628(3) 1 calc R U P B 1
C303 C 0.4969(4) 0.3970(7) 0.8821(4) 0.090(2) Uani 0.628(3) 1 d D U P B 1
H30E H 0.506943 0.438494 0.898405 0.108 Uiso 0.628(3) 1 calc R U P B 1
H30F H 0.520948 0.369792 0.886927 0.108 Uiso 0.628(3) 1 calc R U P B 1
C304 C 0.4710(3) 0.3702(5) 0.9181(5) 0.082(2) Uani 0.628(3) 1 d D U P B 1
H30G H 0.456568 0.332112 0.899482 0.098 Uiso 0.628(3) 1 calc R U P B 1
H30H H 0.487675 0.360185 0.958730 0.098 Uiso 0.628(3) 1 calc R U P B 1
C305 C 0.4122(3) 0.4215(5) 0.9455(4) 0.075(2) Uani 0.628(3) 1 d D U P B 1
H30I H 0.408491 0.464893 0.957246 0.090 Uiso 0.628(3) 1 calc R U P B 1
H30J H 0.421241 0.396205 0.981926 0.090 Uiso 0.628(3) 1 calc R U P B 1
C306 C 0.3703(3) 0.3960(6) 0.9071(5) 0.089(2) Uani 0.628(3) 1 d D U P B 1
H30K H 0.374436 0.354381 0.891756 0.106 Uiso 0.628(3) 1 calc R U P B 1
H30L H 0.352146 0.390754 0.932534 0.106 Uiso 0.628(3) 1 calc R U P B 1
C307 C 0.4854(4) 0.5667(5) 0.7637(5) 0.094(2) Uani 0.628(3) 1 d D U P B 1
H30M H 0.510271 0.584542 0.756925 0.113 Uiso 0.628(3) 1 calc R U P B 1
H30N H 0.466883 0.601562 0.765430 0.113 Uiso 0.628(3) 1 calc R U P B 1
C308 C 0.4651(3) 0.5244(6) 0.7137(5) 0.091(2) Uani 0.628(3) 1 d D U P B 1
H30O H 0.454696 0.549226 0.677235 0.109 Uiso 0.628(3) 1 calc R U P B 1
H30P H 0.485147 0.494053 0.707350 0.109 Uiso 0.628(3) 1 calc R U P B 1
C309 C 0.4095(4) 0.4473(5) 0.6803(5) 0.081(2) Uani 0.628(3) 1 d D U P B 1
H30Q H 0.427964 0.432559 0.657819 0.097 Uiso 0.628(3) 1 calc R U P B 1
H30R H 0.385955 0.468355 0.652624 0.097 Uiso 0.628(3) 1 calc R U P B 1
C310 C 0.3951(3) 0.3927(4) 0.7096(5) 0.076(2) Uani 0.628(3) 1 d D U P B 1
H31A H 0.378977 0.363594 0.679298 0.092 Uiso 0.628(3) 1 calc R U P B 1
H31B H 0.418811 0.369703 0.734886 0.092 Uiso 0.628(3) 1 calc R U P B 1
C311 C 0.3503(4) 0.3692(4) 0.7701(5) 0.069(2) Uani 0.628(3) 1 d D U P B 1
H31C H 0.370862 0.342726 0.797786 0.083 Uiso 0.628(3) 1 calc R U P B 1
H31D H 0.333284 0.342394 0.738541 0.083 Uiso 0.628(3) 1 calc R U P B 1
C312 C 0.3239(3) 0.4030(5) 0.8028(4) 0.069(2) Uani 0.628(3) 1 d D U P B 1
H31E H 0.305546 0.432617 0.775554 0.082 Uiso 0.628(3) 1 calc R U P B 1
H31F H 0.306791 0.372148 0.815743 0.082 Uiso 0.628(3) 1 calc R U P B 1
C313 C 0.5139(3) 0.5776(5) 0.8695(5) 0.081(2) Uani 0.628(3) 1 d D U P B 1
H31G H 0.528036 0.553007 0.904907 0.097 Uiso 0.628(3) 1 calc R U P B 1
H31H H 0.534770 0.603202 0.858910 0.097 Uiso 0.628(3) 1 calc R U P B 1
C314 C 0.4850(3) 0.6200(4) 0.8854(5) 0.079(2) Uani 0.628(3) 1 d D U P B 1
H31I H 0.499011 0.645327 0.920324 0.095 Uiso 0.628(3) 1 calc R U P B 1
H31J H 0.472296 0.648433 0.852243 0.095 Uiso 0.628(3) 1 calc R U P B 1
C315 C 0.4261(3) 0.6308(5) 0.8958(6) 0.101(3) Uani 0.628(3) 1 d D U P B 1
H31K H 0.427194 0.660017 0.863989 0.121 Uiso 0.628(3) 1 calc R U P B 1
H31L H 0.434312 0.653958 0.933546 0.121 Uiso 0.628(3) 1 calc R U P B 1
C316 C 0.3843(3) 0.6088(5) 0.8852(5) 0.086(2) Uani 0.628(3) 1 d D U P B 1
H31M H 0.381919 0.585646 0.920247 0.103 Uiso 0.628(3) 1 calc R U P B 1
H31N H 0.365645 0.644933 0.878906 0.103 Uiso 0.628(3) 1 calc R U P B 1
C317 C 0.3309(2) 0.5479(5) 0.8255(5) 0.078(2) Uani 0.628(3) 1 d D U P B 1
H31O H 0.319254 0.534517 0.784007 0.094 Uiso 0.628(3) 1 calc R U P B 1
H31P H 0.314533 0.583605 0.832462 0.094 Uiso 0.628(3) 1 calc R U P B 1
C318 C 0.3275(4) 0.4954(5) 0.8653(5) 0.076(3) Uani 0.628(3) 1 d D U P B 1
H31Q H 0.338862 0.508942 0.906779 0.092 Uiso 0.628(3) 1 calc R U P B 1
H31R H 0.298414 0.485335 0.858894 0.092 Uiso 0.628(3) 1 calc R U P B 1
O0AA O 0.4777(2) 0.4143(3) 0.8943(4) 0.0345(17) Uani 0.372(3) 1 d D U P B -1
O1AA O 0.4619(3) 0.5318(4) 0.9317(4) 0.0452(18) Uani 0.372(3) 1 d D U P B -1
O2AA O 0.3897(3) 0.4335(4) 0.7338(4) 0.0409(17) Uani 0.372(3) 1 d D U P B -1
O3 O 0.3811(2) 0.5820(4) 0.7684(4) 0.0373(16) Uani 0.372(3) 1 d D U P B -1
O4 O 0.3744(3) 0.4067(4) 0.8413(3) 0.0394(17) Uani 0.372(3) 1 d D U P B -1
O5 O 0.4656(2) 0.5771(4) 0.8073(4) 0.0421(17) Uani 0.372(3) 1 d D U P B -1
N7 N 0.3701(3) 0.5362(4) 0.8823(4) 0.0361(18) Uani 0.372(3) 1 d D U P B -1
N8 N 0.4803(3) 0.4440(4) 0.7793(4) 0.043(2) Uani 0.372(3) 1 d D U P B -1
C0BA C 0.4791(4) 0.4845(5) 0.9760(5) 0.045(2) Uani 0.372(3) 1 d D U P B -1
H0BA H 0.457076 0.462539 0.987248 0.054 Uiso 0.372(3) 1 calc R U P B -1
H0BB H 0.497356 0.504165 1.011691 0.054 Uiso 0.372(3) 1 calc R U P B -1
C1AA C 0.5022(4) 0.5526(6) 0.8003(6) 0.040(2) Uani 0.372(3) 1 d D U P B -1
H1AA H 0.519429 0.539340 0.839653 0.048 Uiso 0.372(3) 1 calc R U P B -1
H1AB H 0.516669 0.587049 0.787113 0.048 Uiso 0.372(3) 1 calc R U P B -1
C1BA C 0.4354(3) 0.5778(6) 0.9492(6) 0.044(2) Uani 0.372(3) 1 d D U P B -1
H1BA H 0.432482 0.615050 0.923617 0.053 Uiso 0.372(3) 1 calc R U P B -1
H1BB H 0.448499 0.591108 0.990318 0.053 Uiso 0.372(3) 1 calc R U P B -1
C2AA C 0.4997(4) 0.4983(5) 0.7583(6) 0.046(2) Uani 0.372(3) 1 d D U P B -1
H2AA H 0.483394 0.510402 0.718091 0.056 Uiso 0.372(3) 1 calc R U P B -1
H2AB H 0.527353 0.486823 0.756941 0.056 Uiso 0.372(3) 1 calc R U P B -1
C2BA C 0.3706(4) 0.3746(6) 0.7416(6) 0.046(2) Uani 0.372(3) 1 d D U P B -1
H2BA H 0.391664 0.342571 0.757898 0.055 Uiso 0.372(3) 1 calc R U P B -1
H2BB H 0.352872 0.359522 0.703253 0.055 Uiso 0.372(3) 1 calc R U P B -1
C3AA C 0.4594(3) 0.4025(5) 0.7286(5) 0.0404(17) Uani 0.372(3) 1 d D U P B -1
H3AA H 0.457701 0.359683 0.743426 0.048 Uiso 0.372(3) 1 calc R U P B -1
H3AB H 0.475738 0.400743 0.700396 0.048 Uiso 0.372(3) 1 calc R U P B -1
C3BA C 0.3453(4) 0.3868(7) 0.7846(6) 0.040(3) Uani 0.372(3) 1 d D U P B -1
H3BA H 0.324944 0.419925 0.769032 0.048 Uiso 0.372(3) 1 calc R U P B -1
H3BB H 0.330868 0.348371 0.790210 0.048 Uiso 0.372(3) 1 calc R U P B -1
C6AA C 0.5125(3) 0.4077(6) 0.8275(5) 0.039(2) Uani 0.372(3) 1 d D U P B -1
H6AA H 0.527818 0.379809 0.808305 0.047 Uiso 0.372(3) 1 calc R U P B -1
H6AB H 0.532051 0.437845 0.852087 0.047 Uiso 0.372(3) 1 calc R U P B -1
C8 C 0.3525(4) 0.4185(5) 0.8930(6) 0.047(3) Uani 0.372(3) 1 d D U P B -1
H8A H 0.328976 0.390294 0.888794 0.056 Uiso 0.372(3) 1 calc R U P B -1
H8B H 0.371851 0.413520 0.932797 0.056 Uiso 0.372(3) 1 calc R U P B -1
C8AA C 0.4940(4) 0.3683(6) 0.8679(6) 0.041(2) Uani 0.372(3) 1 d D U P B -1
H8AA H 0.472711 0.339512 0.844818 0.049 Uiso 0.372(3) 1 calc R U P B -1
H8AB H 0.515041 0.344148 0.897059 0.049 Uiso 0.372(3) 1 calc R U P B -1
C9 C 0.4169(4) 0.4254(7) 0.6968(6) 0.0404(17) Uani 0.372(3) 1 d D U P B -1
H9A H 0.419200 0.465939 0.677981 0.048 Uiso 0.372(3) 1 calc R U P B -1
H9B H 0.404167 0.395489 0.665002 0.048 Uiso 0.372(3) 1 calc R U P B -1
C9AA C 0.5029(4) 0.4383(6) 0.9497(5) 0.048(2) Uani 0.372(3) 1 d D U P B -1
H9AA H 0.526981 0.459423 0.943461 0.058 Uiso 0.372(3) 1 calc R U P B -1
H9AB H 0.512606 0.403400 0.977552 0.058 Uiso 0.372(3) 1 calc R U P B -1
C11 C 0.3437(3) 0.5916(6) 0.7848(4) 0.040(2) Uani 0.372(3) 1 d D U P B -1
H11A H 0.324598 0.556998 0.768862 0.047 Uiso 0.372(3) 1 calc R U P B -1
H11B H 0.330712 0.630969 0.767027 0.047 Uiso 0.372(3) 1 calc R U P B -1
C13 C 0.4450(3) 0.6187(6) 0.7585(5) 0.040(2) Uani 0.372(3) 1 d D U P B -1
H13A H 0.439270 0.596556 0.720247 0.048 Uiso 0.372(3) 1 calc R U P B -1
H13B H 0.462003 0.655669 0.757404 0.048 Uiso 0.372(3) 1 calc R U P B -1
C15 C 0.4053(3) 0.6380(5) 0.7708(6) 0.041(2) Uani 0.372(3) 1 d D U P B -1
H15A H 0.411167 0.657597 0.810192 0.049 Uiso 0.372(3) 1 calc R U P B -1
H15B H 0.390393 0.668415 0.740863 0.049 Uiso 0.372(3) 1 calc R U P B -1
C17 C 0.3391(4) 0.4857(5) 0.8806(7) 0.036(2) Uani 0.372(3) 1 d D U P B -1
H17A H 0.319092 0.486864 0.841056 0.044 Uiso 0.372(3) 1 calc R U P B -1
H17B H 0.324369 0.497431 0.909290 0.044 Uiso 0.372(3) 1 calc R U P B -1
C18 C 0.3935(3) 0.5520(6) 0.9447(4) 0.043(2) Uani 0.372(3) 1 d D U P B -1
H18A H 0.396416 0.513960 0.969298 0.052 Uiso 0.372(3) 1 calc R U P B -1
H18B H 0.378076 0.583136 0.960386 0.052 Uiso 0.372(3) 1 calc R U P B -1
C19 C 0.3519(4) 0.5946(5) 0.8511(4) 0.036(2) Uani 0.372(3) 1 d D U P B -1
H19A H 0.370587 0.629815 0.866660 0.043 Uiso 0.372(3) 1 calc R U P B -1
H19B H 0.325996 0.603197 0.860126 0.043 Uiso 0.372(3) 1 calc R U P B -1
O101 O 0.58066(8) 0.78391(14) 0.20464(11) 0.0296(6) Uani 1 1 d . . . . .
O102 O 0.65276(9) 0.71242(18) 0.69015(12) 0.0450(8) Uani 1 1 d . . . . .
N101 N 0.54988(11) 0.74158(19) 0.36293(17) 0.0413(9) Uani 1 1 d . . . . .
N102 N 0.69204(8) 0.77841(14) 0.48106(13) 0.0190(6) Uani 1 1 d . . . . .
C102 C 0.49811(15) 0.7634(3) 0.1972(2) 0.0596(17) Uani 1 1 d D . . . .
H102 H 0.505361 0.766980 0.161581 0.071 Uiso 0.676(14) 1 calc R U P C 1
H10A H 0.500230 0.790389 0.166443 0.071 Uiso 0.324(14) 1 calc R U P C 2
C103 C 0.52944(12) 0.7599(2) 0.25252(18) 0.0343(10) Uani 1 1 d . . . . .
C104 C 0.57232(11) 0.77408(17) 0.25483(16) 0.0228(7) Uani 1 1 d . . . . .
C105 C 0.60199(10) 0.77652(16) 0.31198(15) 0.0195(7) Uani 1 1 d . . . . .
C106 C 0.64418(11) 0.79509(18) 0.31964(16) 0.0239(8) Uani 1 1 d . . . . .
H106 H 0.651996 0.807113 0.285920 0.029 Uiso 1 1 calc R U . . .
C107 C 0.67321(11) 0.79582(18) 0.37424(16) 0.0240(8) Uani 1 1 d . . . . .
H107 H 0.700163 0.808605 0.376970 0.029 Uiso 1 1 calc R U . . .
C109 C 0.51848(12) 0.7431(2) 0.30495(18) 0.0389(11) Uani 1 1 d D . . . .
C110 C 0.59072(10) 0.75947(16) 0.36442(15) 0.0177(7) Uani 1 1 d . . . . .
C111 C 0.66315(10) 0.77731(16) 0.42760(15) 0.0175(7) Uani 1 1 d . . . . .
C113 C 0.62104(10) 0.75990(15) 0.42115(14) 0.0158(6) Uani 1 1 d . . . . .
C114 C 0.53880(10) 0.72495(19) 0.41251(14) 0.0223(8) Uani 1 1 d . U . . .
C115 C 0.60972(10) 0.74324(16) 0.47240(15) 0.0185(7) Uani 1 1 d . . . . .
C116 C 0.68069(10) 0.76271(16) 0.53099(15) 0.0174(7) Uani 1 1 d . . . . .
C117 C 0.75334(11) 0.7794(2) 0.59334(17) 0.0299(9) Uani 1 1 d . . . . .
H117 H 0.760238 0.793213 0.559388 0.036 Uiso 1 1 calc R U . . .
C118 C 0.56787(11) 0.7255(2) 0.46595(17) 0.0305(9) Uani 1 1 d . U . . .
C119 C 0.64013(10) 0.74446(17) 0.52900(15) 0.0198(7) Uani 1 1 d . . . . .
C120 C 0.71206(10) 0.76308(17) 0.58860(15) 0.0199(7) Uani 1 1 d . . . . .
C121 C 0.78361(12) 0.7754(2) 0.64739(18) 0.0361(10) Uani 1 1 d . . . . .
H121 H 0.810974 0.785157 0.649611 0.043 Uiso 1 1 calc R U . . .
C122 C 0.55818(13) 0.7068(3) 0.51967(19) 0.0515(15) Uani 1 1 d . . . . .
H122 H 0.531299 0.693581 0.516860 0.062 Uiso 1 1 calc R U . . .
C123 C 0.62913(11) 0.7272(2) 0.58237(16) 0.0294(9) Uani 1 1 d . . . . .
C124 C 0.70146(11) 0.74538(18) 0.64081(16) 0.0239(8) Uani 1 1 d . . . . .
C125 C 0.77354(12) 0.7566(2) 0.69909(17) 0.0319(9) Uani 1 1 d . . . . .
H125 H 0.794286 0.753608 0.735532 0.038 Uiso 1 1 calc R U . . .
C126 C 0.58669(13) 0.7078(3) 0.57423(19) 0.0489(14) Uani 1 1 d . . . . .
H126 H 0.578712 0.695614 0.607767 0.059 Uiso 1 1 calc R U . . .
C127 C 0.65953(11) 0.7286(2) 0.63730(16) 0.0283(8) Uani 1 1 d . . . . .
C128 C 0.73340(12) 0.7427(2) 0.69655(16) 0.0288(8) Uani 1 1 d . . . . .
H128 H 0.726893 0.731296 0.731467 0.035 Uiso 1 1 calc R U . . .
C101 C 0.4553(2) 0.7615(4) 0.1952(3) 0.040(2) Uani 0.676(14) 1 d D . P C 1
H101 H 0.434670 0.770567 0.159719 0.048 Uiso 0.676(14) 1 calc R U P C 1
C108 C 0.44476(19) 0.7460(4) 0.2475(3) 0.037(2) Uani 0.676(14) 1 d D . P C 1
H108 H 0.417031 0.740134 0.245757 0.045 Uiso 0.676(14) 1 calc R U P C 1
C112 C 0.47496(19) 0.7393(5) 0.3013(3) 0.0320(18) Uani 0.676(14) 1 d D . P C 1
H112 H 0.467282 0.732095 0.336113 0.038 Uiso 0.676(14) 1 calc R U P C 1
C1 C 0.4628(4) 0.7231(10) 0.1910(5) 0.040(5) Uani 0.324(14) 1 d D . P C 2
H1 H 0.445930 0.712513 0.152854 0.048 Uiso 0.324(14) 1 calc R U P C 2
C1A C 0.4822(4) 0.7034(9) 0.2976(5) 0.027(4) Uani 0.324(14) 1 d D . P C 2
H1A H 0.478215 0.680868 0.330036 0.033 Uiso 0.324(14) 1 calc R U P C 2
C16 C 0.4537(3) 0.6996(10) 0.2418(5) 0.038(5) Uani 0.324(14) 1 d D . P C 2
H16 H 0.427960 0.681023 0.237885 0.046 Uiso 0.324(14) 1 calc R U P C 2
O103 O 0.69123(7) 0.21769(13) 0.50108(11) 0.0250(6) Uani 1 1 d . . . . .
O104 O 0.76031(8) 0.30316(13) 0.98432(10) 0.0257(6) Uani 1 1 d . . . . .
N103 N 0.64887(8) 0.28871(14) 0.70550(13) 0.0196(6) Uani 1 1 d . . . . .
N104 N 0.79965(9) 0.21985(14) 0.77962(13) 0.0197(6) Uani 1 1 d . . . . .
C129 C 0.61025(13) 0.2509(3) 0.49021(19) 0.0457(13) Uani 1 1 d D . . . .
H129 H 0.615518 0.229015 0.458387 0.055 Uiso 0.587(16) 1 calc R U P D 1
H12A H 0.617264 0.250952 0.454297 0.055 Uiso 0.413(16) 1 calc R U P D 2
C130 C 0.68264(10) 0.22993(16) 0.55056(15) 0.0182(7) Uani 1 1 d . . . . .
C131 C 0.75249(10) 0.19967(17) 0.61813(15) 0.0209(7) Uani 1 1 d . . . . .
H131 H 0.760172 0.185101 0.585063 0.025 Uiso 1 1 calc R U . . .
C133 C 0.64059(11) 0.25075(18) 0.54687(16) 0.0240(8) Uani 1 1 d . . . . .
C134 C 0.71129(10) 0.22417(15) 0.60862(15) 0.0163(6) Uani 1 1 d . . . . .
C135 C 0.78076(10) 0.19680(17) 0.67331(15) 0.0208(7) Uani 1 1 d . . . . .
H135 H 0.806845 0.179446 0.677227 0.025 Uiso 1 1 calc R U . . .
C137 C 0.62964(11) 0.2699(2) 0.59847(17) 0.0283(8) Uani 1 1 d D . . . .
C138 C 0.69977(9) 0.24446(14) 0.66030(14) 0.0133(6) Uani 1 1 d . . . . .
C139 C 0.77093(10) 0.22023(16) 0.72581(15) 0.0179(7) Uani 1 1 d . . . . .
C141 C 0.65970(10) 0.26794(16) 0.65701(15) 0.0170(7) Uani 1 1 d . . . . .
C142 C 0.72951(10) 0.24302(15) 0.71765(14) 0.0154(6) Uani 1 1 d . . . . .
C143 C 0.71853(10) 0.26496(15) 0.76803(14) 0.0151(6) Uani 1 1 d . . . . .
C144 C 0.78872(10) 0.24195(15) 0.82792(14) 0.0163(6) Uani 1 1 d . . . . .
C145 C 0.67735(10) 0.28735(16) 0.75985(15) 0.0175(7) Uani 1 1 d . . . . .
C146 C 0.74872(10) 0.26442(15) 0.82498(14) 0.0153(6) Uani 1 1 d . . . . .
C147 C 0.86138(10) 0.22354(16) 0.89271(16) 0.0202(7) Uani 1 1 d . . . . .
H147 H 0.868996 0.210010 0.859252 0.024 Uiso 1 1 calc R U . . .
C148 C 0.82003(10) 0.24336(16) 0.88595(15) 0.0169(7) Uani 1 1 d . . . . .
C149 C 0.89028(11) 0.22416(17) 0.94826(16) 0.0226(7) Uani 1 1 d . . . . .
H149 H 0.917406 0.211471 0.952018 0.027 Uiso 1 1 calc R U . . .
C150 C 0.66721(10) 0.30909(17) 0.81263(15) 0.0208(7) Uani 1 1 d . . . . .
H150 H 0.640613 0.324215 0.808981 0.025 Uiso 1 1 calc R U . . .
C151 C 0.73753(10) 0.28585(16) 0.87686(15) 0.0173(7) Uani 1 1 d . . . . .
C152 C 0.80907(10) 0.26388(16) 0.93748(15) 0.0181(7) Uani 1 1 d . . . . .
C153 C 0.87936(11) 0.24377(17) 0.99955(16) 0.0221(7) Uani 1 1 d . . . . .
H153 H 0.899162 0.243481 1.037019 0.027 Uiso 1 1 calc R U . . .
C154 C 0.69569(10) 0.30796(17) 0.86765(16) 0.0205(7) Uani 1 1 d . . . . .
H154 H 0.687840 0.322047 0.900739 0.025 Uiso 1 1 calc R U . . .
C155 C 0.76747(10) 0.28445(16) 0.93253(15) 0.0181(7) Uani 1 1 d . . . . .
C156 C 0.83964(11) 0.26329(16) 0.99451(15) 0.0199(7) Uani 1 1 d . . . . .
H156 H 0.832615 0.276242 1.028618 0.024 Uiso 1 1 calc R U . . .
C132 C 0.5724(2) 0.2832(5) 0.4806(3) 0.028(2) Uani 0.587(16) 1 d D . P D 1
H132 H 0.554758 0.289799 0.442036 0.034 Uiso 0.587(16) 1 calc R U P D 1
C136 C 0.56233(19) 0.3051(5) 0.5317(3) 0.026(2) Uani 0.587(16) 1 d D . P D 1
H136 H 0.536110 0.322166 0.527523 0.031 Uiso 0.587(16) 1 calc R U P D 1
C140 C 0.5905(2) 0.3019(4) 0.5880(3) 0.0189(17) Uani 0.587(16) 1 d D . P D 1
H140 H 0.584016 0.321086 0.620278 0.023 Uiso 0.587(16) 1 calc R U P D 1
C1H C 0.5676(3) 0.2511(8) 0.4917(5) 0.034(3) Uani 0.413(16) 1 d D . P D 2
H1H H 0.546806 0.241543 0.456451 0.041 Uiso 0.413(16) 1 calc R U P D 2
C1I C 0.5560(3) 0.2649(8) 0.5435(5) 0.038(4) Uani 0.413(16) 1 d D . P D 2
H1I H 0.528199 0.270091 0.541444 0.046 Uiso 0.413(16) 1 calc R U P D 2
C1J C 0.5863(3) 0.2707(8) 0.5978(5) 0.028(3) Uani 0.413(16) 1 d D . P D 2
H1J H 0.579204 0.274986 0.633406 0.034 Uiso 0.413(16) 1 calc R U P D 2
O105 O 0.91968(7) 0.69669(12) 1.05257(11) 0.0218(5) Uani 1 1 d . . . . .
O106 O 0.98938(7) 0.82242(12) 0.63465(10) 0.0219(5) Uani 1 1 d . . . . .
N105 N 0.87682(8) 0.77879(13) 0.81521(12) 0.0166(6) Uani 1 1 d . . . . .
N106 N 1.03204(8) 0.73869(13) 0.87311(12) 0.0171(6) Uani 1 1 d . . . . .
C157 C 0.83600(11) 0.71259(18) 0.98966(16) 0.0231(7) Uani 1 1 d . . . . .
H157 H 0.842894 0.698437 1.029283 0.028 Uiso 1 1 calc R U . . .
C158 C 0.91113(10) 0.71208(15) 0.99679(15) 0.0179(7) Uani 1 1 d . . . . .
C159 C 0.98400(10) 0.70070(15) 0.99139(15) 0.0170(7) Uani 1 1 d . . . . .
H159 H 0.992050 0.684975 1.030518 0.020 Uiso 1 1 calc R U . . .
C160 C 0.79518(11) 0.7221(2) 0.95861(17) 0.0287(8) Uani 1 1 d . . . . .
H160 H 0.774538 0.713006 0.976753 0.034 Uiso 1 1 calc R U . . .
C161 C 0.86787(10) 0.72398(16) 0.96245(15) 0.0183(7) Uani 1 1 d . . . . .
C162 C 0.94134(10) 0.71802(15) 0.96507(14) 0.0155(6) Uani 1 1 d . . . . .
C163 C 1.01318(10) 0.70628(16) 0.96157(15) 0.0174(7) Uani 1 1 d . . . . .
H163 H 1.040359 0.693802 0.980525 0.021 Uiso 1 1 calc R U . . .
C164 C 0.78432(11) 0.74549(18) 0.89924(17) 0.0256(8) Uani 1 1 d . . . . .
H164 H 0.756604 0.752908 0.878552 0.031 Uiso 1 1 calc R U . . .
C165 C 0.85667(10) 0.74554(16) 0.90256(15) 0.0168(7) Uani 1 1 d . . . . .
C166 C 0.92977(10) 0.74001(15) 0.90468(14) 0.0148(6) Uani 1 1 d . . . . .
C167 C 1.00285(10) 0.73106(15) 0.90136(15) 0.0159(6) Uani 1 1 d . . . . .
C168 C 0.81446(11) 0.75725(17) 0.87219(16) 0.0227(7) Uani 1 1 d . . . . .
H168 H 0.807149 0.773217 0.833163 0.027 Uiso 1 1 calc R U . . .
C169 C 0.88833(10) 0.75589(15) 0.87220(14) 0.0156(6) Uani 1 1 d . . . . .
C170 C 0.96019(10) 0.74672(15) 0.87369(14) 0.0148(6) Uani 1 1 d . . . . .
C172 C 0.94829(10) 0.76914(15) 0.81440(14) 0.0146(6) Uani 1 1 d . . . . .
C173 C 1.02035(10) 0.76126(15) 0.81538(15) 0.0162(6) Uani 1 1 d . . . . .
C174 C 0.90609(10) 0.78624(15) 0.78668(14) 0.0161(6) Uani 1 1 d . . . . .
C175 C 0.97865(10) 0.77554(15) 0.78321(14) 0.0155(6) Uani 1 1 d . . . . .
C176 C 1.05184(10) 0.77363(16) 0.78585(15) 0.0171(7) Uani 1 1 d . . . . .
C177 C 1.09471(11) 0.76842(17) 0.81716(16) 0.0221(7) Uani 1 1 d . . . . .
H177 H 1.102859 0.754821 0.856986 0.027 Uiso 1 1 calc R U . . .
C178 C 1.12412(11) 0.78323(19) 0.78921(17) 0.0277(8) Uani 1 1 d . . . . .
H178 H 1.152119 0.780328 0.810442 0.033 Uiso 1 1 calc R U . . .
C179 C 0.89553(10) 0.81199(16) 0.72699(15) 0.0180(7) Uani 1 1 d . . . . .
H179 H 0.868596 0.826268 0.709151 0.022 Uiso 1 1 calc R U . . .
C180 C 0.96669(10) 0.79747(15) 0.72208(14) 0.0155(6) Uani 1 1 d . . . . .
C181 C 1.03995(10) 0.79388(16) 0.72494(15) 0.0180(7) Uani 1 1 d . . . . .
C182 C 1.11252(11) 0.80275(19) 0.72889(17) 0.0267(8) Uani 1 1 d . . . . .
H182 H 1.132816 0.812926 0.710429 0.032 Uiso 1 1 calc R U . . .
C183 C 0.92380(10) 0.81598(16) 0.69613(15) 0.0179(7) Uani 1 1 d . . . . .
H183 H 0.915424 0.831143 0.656814 0.021 Uiso 1 1 calc R U . . .
C184 C 0.99717(10) 0.80314(15) 0.69256(14) 0.0168(7) Uani 1 1 d . . . . .
C185 C 1.07146(11) 0.80688(17) 0.69712(16) 0.0216(7) Uani 1 1 d . . . . .
H185 H 1.064093 0.818363 0.656711 0.026 Uiso 1 1 calc R U . . .
Cl1 Cl 0.18611(6) 0.39512(10) 0.22994(9) 0.0547(6) Uani 0.702(4) 1 d D . P E 1
Cl2 Cl 0.17382(13) 0.54422(15) 0.23615(17) 0.1006(15) Uani 0.702(4) 1 d D U P E 1
C401 C 0.21873(16) 0.4477(2) 0.2108(3) 0.0423(18) Uani 0.702(4) 1 d DG U P E 1
C402 C 0.25085(16) 0.4228(2) 0.1912(3) 0.0510(19) Uani 0.702(4) 1 d DG U P E 1
H402 H 0.254178 0.378970 0.189478 0.061 Uiso 0.702(4) 1 calc R U P E 1
C403 C 0.27800(14) 0.4635(3) 0.1741(2) 0.0552(18) Uani 0.702(4) 1 d DG U P E 1
H403 H 0.299491 0.446910 0.160943 0.066 Uiso 0.702(4) 1 calc R U P E 1
C404 C 0.27303(17) 0.5291(3) 0.1766(3) 0.075(3) Uani 0.702(4) 1 d DG U P E 1
H404 H 0.291190 0.556331 0.165133 0.090 Uiso 0.702(4) 1 calc R U P E 1
C405 C 0.24090(19) 0.55395(19) 0.1962(3) 0.071(2) Uani 0.702(4) 1 d DG U P E 1
H405 H 0.237575 0.597814 0.197858 0.085 Uiso 0.702(4) 1 calc R U P E 1
C406 C 0.21375(15) 0.5132(2) 0.2133(2) 0.056(2) Uani 0.702(4) 1 d DG U P E 1
Cl3 Cl 0.27059(17) 0.5622(2) 0.1874(3) 0.0579(16) Uani 0.298(4) 1 d D . P E 2
Cl4 Cl 0.27203(18) 0.4133(3) 0.1959(3) 0.0682(17) Uani 0.298(4) 1 d D U P E 2
C407 C 0.2321(4) 0.5244(7) 0.2087(7) 0.037(3) Uani 0.298(4) 1 d D U P E 2
C408 C 0.2013(5) 0.5630(8) 0.2239(8) 0.059(3) Uani 0.298(4) 1 d D U P E 2
H408 H 0.202230 0.607279 0.222752 0.071 Uiso 0.298(4) 1 calc R U P E 2
C409 C 0.1692(7) 0.5301(9) 0.2410(14) 0.049(2) Uani 0.298(4) 1 d D U P E 2
H409 H 0.147570 0.551526 0.250047 0.058 Uiso 0.298(4) 1 calc R U P E 2
C410 C 0.1724(4) 0.4636(7) 0.2434(7) 0.049(2) Uani 0.298(4) 1 d D U P E 2
H410 H 0.151853 0.442388 0.255319 0.058 Uiso 0.298(4) 1 calc R U P E 2
C411 C 0.2018(5) 0.4256(8) 0.2305(8) 0.057(3) Uani 0.298(4) 1 d D U P E 2
H411 H 0.201570 0.381474 0.234251 0.068 Uiso 0.298(4) 1 calc R U P E 2
C412 C 0.2325(5) 0.4575(7) 0.2111(9) 0.042(3) Uani 0.298(4) 1 d D U P E 2
O29A O 0.6437(3) 0.4137(5) 0.4212(5) 0.0381(11) Uani 0.291(6) 1 d D . P A 2
C27A C 0.6175(4) 0.3985(6) 0.4574(7) 0.0396(14) Uani 0.291(6) 1 d D . P A 2
H27C H 0.633001 0.380742 0.495912 0.048 Uiso 0.291(6) 1 calc R U P A 2
H27D H 0.595532 0.369337 0.437164 0.048 Uiso 0.291(6) 1 calc R U P A 2

loop_
_atom_site_aniso_label
_atom_site_aniso_U_11
_atom_site_aniso_U_22
_atom_site_aniso_U_33
_atom_site_aniso_U_23
_atom_site_aniso_U_13
_atom_site_aniso_U_12
Cl5 0.0417(7) 0.0611(8) 0.0769(10) 0.0111(7) 0.0143(6) -0.0066(6)
Cl6 0.0550(10) 0.0621(11) 0.241(3) -0.0626(14) -0.0247(13) -0.0036(8)
C501 0.031(2) 0.040(3) 0.062(3) -0.005(2) 0.026(2) -0.0051(18)
C502 0.048(3) 0.037(2) 0.053(3) -0.004(2) 0.032(2) -0.005(2)
C503 0.048(3) 0.057(3) 0.049(3) -0.004(2) 0.022(2) -0.005(2)
C504 0.039(3) 0.061(4) 0.086(4) 0.012(3) 0.025(3) 0.003(2)
C505 0.045(3) 0.037(3) 0.130(6) -0.004(3) 0.022(3) 0.006(2)
C506 0.035(3) 0.044(3) 0.115(5) -0.023(3) 0.023(3) -0.008(2)
Cl7 0.0950(12) 0.0536(9) 0.0913(13) 0.0278(8) -0.0347(10) 0.0044(8)
Cl8 0.0785(11) 0.0448(8) 0.1481(19) -0.0282(10) 0.0118(11) 0.0098(7)
C507 0.074(4) 0.037(3) 0.034(3) 0.008(2) 0.002(2) 0.019(2)
C508 0.073(4) 0.032(3) 0.053(3) 0.004(2) 0.000(3) 0.010(2)
C509 0.053(3) 0.047(3) 0.049(3) 0.001(2) 0.014(2) 0.014(2)
C510 0.058(3) 0.056(3) 0.054(3) 0.016(3) 0.022(3) 0.030(3)
C511 0.068(4) 0.037(3) 0.076(4) 0.014(3) 0.030(3) 0.022(3)
C512 0.070(3) 0.038(3) 0.048(3) -0.005(2) 0.018(3) 0.014(2)
Cl9 0.0856(9) 0.0311(6) 0.0532(8) -0.0135(5) 0.0468(7) -0.0229(6)
Cl10 0.0561(7) 0.0398(6) 0.0439(7) -0.0122(5) 0.0272(5) -0.0026(5)
C513 0.048(2) 0.028(2) 0.017(2) -0.0058(15) 0.0129(17) -0.0103(17)
C514 0.055(3) 0.033(2) 0.022(2) -0.0029(17) 0.0073(19) 0.0023(19)
C515 0.037(2) 0.062(3) 0.025(2) -0.003(2) 0.0051(18) -0.002(2)
C516 0.043(3) 0.047(3) 0.028(2) 0.0060(19) 0.0059(19) -0.012(2)
C517 0.047(3) 0.031(2) 0.023(2) -0.0002(17) 0.0061(18) -0.0074(18)
C518 0.040(2) 0.029(2) 0.020(2) -0.0028(16) 0.0103(16) -0.0070(16)
Cl11 0.0669(8) 0.0394(6) 0.0323(6) -0.0020(5) 0.0088(5) 0.0002(5)
Cl12 0.0770(9) 0.0407(6) 0.0650(9) 0.0215(6) 0.0459(7) 0.0177(6)
C519 0.046(3) 0.032(2) 0.031(2) 0.0007(18) 0.0186(19) 0.0021(18)
C520 0.067(3) 0.037(3) 0.037(3) -0.001(2) 0.024(2) 0.006(2)
C521 0.080(4) 0.063(4) 0.029(3) -0.003(2) 0.021(3) 0.004(3)
C522 0.084(4) 0.063(4) 0.043(3) -0.021(3) 0.034(3) -0.014(3)
C523 0.080(4) 0.036(3) 0.060(4) -0.014(2) 0.050(3) -0.011(2)
C524 0.052(3) 0.034(2) 0.042(3) 0.0056(19) 0.034(2) 0.0027(19)
Cl13 0.0488(6) 0.0376(6) 0.0434(7) 0.0009(5) 0.0207(5) -0.0132(5)
Cl14 0.0344(5) 0.0382(6) 0.0395(6) -0.0065(4) 0.0123(4) 0.0043(4)
C525 0.033(2) 0.031(2) 0.021(2) -0.0022(16) 0.0060(16) -0.0074(16)
C526 0.038(2) 0.026(2) 0.024(2) -0.0023(16) 0.0014(17) 0.0008(16)
C527 0.033(2) 0.035(2) 0.024(2) -0.0056(17) 0.0058(16) 0.0031(17)
C528 0.034(2) 0.043(2) 0.023(2) -0.0054(17) 0.0083(17) -0.0081(17)
C529 0.032(2) 0.027(2) 0.0197(19) 0.0010(15) 0.0041(15) -0.0017(15)
C530 0.0262(19) 0.029(2) 0.0192(19) -0.0034(15) 0.0054(15) 0.0005(14)
Na1 0.0315(8) 0.0305(8) 0.0325(9) -0.0047(7) 0.0129(7) -0.0049(6)
O207 0.0445(17) 0.0239(14) 0.0406(18) -0.0035(12) 0.0177(14) -0.0042(12)
O208 0.0400(17) 0.0327(15) 0.0283(16) -0.0025(12) 0.0064(12) -0.0094(12)
O29B 0.040(2) 0.036(3) 0.031(3) 0.0019(19) -0.001(2) -0.0078(19)
O210 0.0296(16) 0.0377(17) 0.055(2) -0.0091(15) 0.0056(14) -0.0040(12)
O211 0.0506(19) 0.0309(16) 0.0365(18) 0.0036(13) 0.0129(14) 0.0006(13)
O212 0.0434(17) 0.0258(14) 0.0396(17) -0.0013(12) 0.0239(14) -0.0038(12)
N203 0.039(2) 0.035(2) 0.042(2) -0.0067(16) 0.0131(17) 0.0053(15)
N204 0.0323(18) 0.0352(19) 0.0285(19) 0.0029(14) 0.0113(14) -0.0051(14)
C219 0.041(3) 0.032(2) 0.053(3) -0.016(2) 0.013(2) 0.0032(18)
C220 0.041(2) 0.034(2) 0.044(3) -0.0091(19) 0.017(2) -0.0005(18)
C221 0.046(3) 0.022(2) 0.052(3) 0.0033(19) 0.010(2) -0.0048(17)
C222 0.039(2) 0.031(2) 0.040(3) 0.0031(19) 0.0045(19) -0.0093(17)
C223 0.046(3) 0.040(2) 0.034(3) 0.0082(19) 0.016(2) -0.0121(19)
C224 0.045(3) 0.040(2) 0.026(2) 0.0051(18) 0.0163(19) -0.0060(19)
C225 0.046(3) 0.047(3) 0.044(3) -0.018(2) 0.000(2) 0.013(2)
C226 0.053(3) 0.044(3) 0.068(4) -0.025(3) 0.005(3) -0.013(2)
C27B 0.036(3) 0.032(3) 0.043(4) 0.002(3) -0.002(3) -0.009(2)
C228 0.037(3) 0.046(3) 0.058(3) -0.003(2) 0.001(2) -0.009(2)
C229 0.031(2) 0.036(2) 0.052(3) 0.000(2) 0.010(2) 0.0012(17)
C230 0.033(2) 0.049(3) 0.045(3) 0.006(2) 0.017(2) -0.0026(19)
C231 0.049(3) 0.055(3) 0.039(3) -0.007(2) 0.021(2) 0.006(2)
C232 0.057(3) 0.049(3) 0.044(3) 0.006(2) 0.009(2) 0.006(2)
C233 0.054(3) 0.033(2) 0.047(3) 0.000(2) 0.028(2) -0.011(2)
C234 0.084(4) 0.025(2) 0.048(3) 0.001(2) 0.039(3) -0.010(2)
C235 0.033(2) 0.031(2) 0.034(2) -0.0055(17) 0.0113(18) -0.0065(16)
C236 0.036(2) 0.033(2) 0.030(2) -0.0041(17) 0.0149(18) -0.0009(17)
Na2 0.0279(7) 0.0201(7) 0.0201(7) 0.0010(6) 0.0081(6) -0.0017(5)
O201 0.0322(15) 0.0235(13) 0.0266(15) 0.0050(11) 0.0086(11) -0.0009(10)
O202 0.0272(14) 0.0261(14) 0.0325(16) 0.0020(11) 0.0113(12) -0.0008(10)
O203 0.125(4) 0.102(3) 0.025(2) 0.003(2) 0.015(2) 0.079(3)
O204 0.0508(19) 0.0419(17) 0.0265(16) 0.0057(13) 0.0183(14) 0.0127(14)
O205 0.0468(18) 0.0299(15) 0.0320(17) -0.0045(12) 0.0055(13) -0.0111(13)
O206 0.0565(19) 0.0229(14) 0.0270(16) 0.0025(12) 0.0094(13) 0.0020(12)
N201 0.0335(18) 0.0300(17) 0.0257(18) -0.0076(14) 0.0119(14) -0.0080(13)
N202 0.0266(17) 0.0270(17) 0.0272(18) 0.0027(13) 0.0085(13) 0.0012(12)
C201 0.034(2) 0.032(2) 0.019(2) -0.0026(16) 0.0049(16) 0.0009(16)
C202 0.039(2) 0.032(2) 0.018(2) 0.0032(16) 0.0075(16) 0.0014(16)
C203 0.039(2) 0.0211(19) 0.039(2) 0.0090(17) 0.0118(18) 0.0001(16)
C204 0.032(2) 0.026(2) 0.041(2) 0.0020(17) 0.0168(18) -0.0055(15)
C205 0.028(2) 0.033(2) 0.033(2) 0.0025(17) 0.0039(17) -0.0062(16)
C206 0.023(2) 0.034(2) 0.038(2) 0.0028(18) 0.0041(17) -0.0013(16)
C207 0.035(2) 0.041(2) 0.040(3) -0.0056(19) 0.0197(19) -0.0048(18)
C208 0.049(3) 0.028(2) 0.030(2) -0.0057(17) 0.0112(19) 0.0094(18)
C209 0.088(4) 0.059(3) 0.034(3) 0.008(2) 0.033(3) 0.029(3)
C210 0.046(3) 0.054(3) 0.018(2) -0.0029(19) 0.0079(18) 0.008(2)
C211 0.051(3) 0.027(2) 0.023(2) 0.0062(16) 0.0149(18) 0.0045(17)
C212 0.042(2) 0.031(2) 0.020(2) 0.0019(16) 0.0013(17) 0.0021(17)
C213 0.027(2) 0.044(2) 0.035(2) -0.0125(19) 0.0080(17) -0.0102(17)
C214 0.052(3) 0.038(2) 0.043(3) -0.010(2) 0.020(2) -0.024(2)
C215 0.061(3) 0.026(2) 0.040(3) -0.0120(19) -0.001(2) -0.005(2)
C216 0.062(3) 0.022(2) 0.035(3) -0.0051(18) -0.001(2) 0.0001(19)
C217 0.051(3) 0.033(2) 0.037(3) -0.0042(18) 0.027(2) 0.0051(19)
C218 0.031(2) 0.026(2) 0.042(3) 0.0042(17) 0.0155(18) 0.0081(16)
Na3 0.0361(9) 0.0304(8) 0.0466(11) 0.0014(7) 0.0210(8) 0.0042(7)
O301 0.101(4) 0.087(4) 0.094(4) -0.006(3) 0.030(3) -0.008(3)
O302 0.107(4) 0.084(3) 0.089(4) -0.008(3) 0.000(3) -0.002(3)
O303 0.106(4) 0.098(4) 0.075(3) -0.020(3) 0.048(3) -0.041(3)
O304 0.076(3) 0.042(3) 0.058(3) -0.007(2) 0.035(3) -0.004(3)
O305 0.063(3) 0.061(3) 0.085(3) -0.022(3) 0.031(3) -0.019(3)
O306 0.067(3) 0.039(3) 0.063(3) -0.013(2) 0.010(3) 0.008(2)
N301 0.067(4) 0.062(4) 0.100(4) -0.007(4) 0.039(3) -0.007(3)
N302 0.075(4) 0.064(4) 0.052(3) -0.008(3) 0.027(3) -0.034(3)
C301 0.062(4) 0.077(4) 0.111(5) -0.031(4) 0.038(4) 0.000(4)
C302 0.090(5) 0.086(5) 0.094(5) -0.009(4) 0.045(4) -0.001(4)
C303 0.098(4) 0.092(4) 0.078(4) -0.011(4) 0.022(4) -0.014(4)
C304 0.094(4) 0.066(4) 0.092(4) 0.006(4) 0.037(4) 0.012(4)
C305 0.092(4) 0.068(4) 0.052(4) -0.009(4) -0.001(4) 0.018(4)
C306 0.099(5) 0.085(5) 0.078(5) -0.002(4) 0.019(4) -0.014(4)
C307 0.095(5) 0.094(5) 0.104(5) -0.002(4) 0.044(4) -0.030(4)
C308 0.102(5) 0.108(5) 0.083(5) -0.008(4) 0.059(4) -0.023(4)
C309 0.094(5) 0.089(5) 0.080(5) -0.028(4) 0.056(4) -0.026(4)
C310 0.080(4) 0.069(4) 0.088(4) -0.031(4) 0.037(4) -0.006(4)
C311 0.083(5) 0.056(4) 0.065(5) -0.002(4) 0.017(4) -0.018(4)
C312 0.078(4) 0.073(4) 0.060(4) -0.009(4) 0.026(4) -0.033(4)
C313 0.071(4) 0.065(4) 0.105(5) -0.010(4) 0.023(4) -0.017(4)
C314 0.082(4) 0.079(4) 0.083(5) -0.011(4) 0.032(4) -0.025(4)
C315 0.101(5) 0.082(5) 0.103(5) -0.029(4) 0.003(5) -0.007(4)
C316 0.082(5) 0.072(4) 0.094(5) -0.042(4) 0.010(4) 0.012(4)
C317 0.065(4) 0.073(4) 0.083(5) -0.032(4) -0.002(4) 0.020(4)
C318 0.063(5) 0.098(5) 0.074(5) -0.031(4) 0.029(4) -0.017(4)
O0AA 0.033(3) 0.024(3) 0.037(3) -0.003(3) -0.005(3) 0.023(3)
O1AA 0.045(3) 0.048(4) 0.039(3) 0.002(3) 0.006(3) 0.008(3)
O2AA 0.046(4) 0.036(3) 0.036(3) -0.004(3) 0.006(3) 0.014(3)
O3 0.040(3) 0.037(3) 0.036(3) 0.001(3) 0.012(3) 0.007(3)
O4 0.046(3) 0.040(3) 0.029(3) 0.004(3) 0.006(3) 0.003(3)
O5 0.046(3) 0.044(3) 0.036(3) 0.002(3) 0.011(3) 0.011(3)
N7 0.043(4) 0.035(4) 0.029(4) 0.000(3) 0.009(3) 0.004(3)
N8 0.045(4) 0.046(4) 0.040(4) 0.012(3) 0.015(3) 0.013(3)
C0BA 0.048(4) 0.047(4) 0.035(4) 0.003(4) 0.004(4) 0.004(4)
C1AA 0.038(4) 0.052(4) 0.034(4) 0.019(4) 0.015(4) 0.026(4)
C1BA 0.051(4) 0.047(4) 0.033(4) -0.009(4) 0.010(4) -0.001(4)
C2AA 0.047(4) 0.051(4) 0.042(4) 0.008(4) 0.014(4) 0.008(4)
C2BA 0.051(5) 0.037(4) 0.040(5) 0.005(4) -0.004(4) 0.005(4)
C3AA 0.050(3) 0.040(3) 0.033(3) 0.011(3) 0.014(3) 0.022(3)
C3BA 0.043(4) 0.034(4) 0.034(5) 0.009(4) -0.004(4) 0.011(4)
C6AA 0.038(4) 0.050(5) 0.032(4) 0.012(4) 0.013(4) 0.016(4)
C8 0.038(4) 0.035(4) 0.047(5) -0.002(4) -0.020(4) 0.021(4)
C8AA 0.048(4) 0.035(4) 0.035(4) 0.014(4) 0.005(4) 0.015(4)
C9 0.050(3) 0.040(3) 0.033(3) 0.011(3) 0.014(3) 0.022(3)
C9AA 0.048(4) 0.051(4) 0.041(4) 0.004(4) 0.006(4) 0.010(4)
C11 0.040(4) 0.039(4) 0.035(4) -0.001(4) 0.004(4) 0.013(4)
C13 0.043(4) 0.043(4) 0.038(4) 0.004(4) 0.017(4) 0.003(4)
C15 0.044(4) 0.038(4) 0.037(4) 0.002(4) 0.008(4) 0.005(4)
C17 0.037(4) 0.043(4) 0.031(4) 0.011(4) 0.013(4) 0.014(4)
C18 0.048(4) 0.042(4) 0.035(4) -0.004(4) 0.006(4) 0.010(4)
C19 0.037(4) 0.038(4) 0.030(4) -0.003(4) 0.006(4) 0.003(4)
O101 0.0297(14) 0.0458(17) 0.0128(13) 0.0036(11) 0.0055(10) -0.0026(12)
O102 0.0308(16) 0.093(3) 0.0105(14) 0.0081(15) 0.0052(11) -0.0134(15)
N101 0.036(2) 0.056(2) 0.030(2) 0.0004(17) 0.0059(16) -0.0086(17)
N102 0.0164(14) 0.0278(16) 0.0129(15) -0.0001(12) 0.0046(11) -0.0027(11)
C102 0.037(3) 0.115(5) 0.018(2) 0.018(3) -0.0046(19) -0.033(3)
C103 0.027(2) 0.053(3) 0.018(2) 0.0079(18) -0.0012(15) -0.0138(18)
C104 0.0256(19) 0.0273(19) 0.0146(18) 0.0021(14) 0.0044(14) -0.0048(14)
C105 0.0200(17) 0.0234(18) 0.0149(17) 0.0026(13) 0.0048(13) 0.0018(13)
C106 0.0232(18) 0.036(2) 0.0150(18) 0.0036(15) 0.0094(14) -0.0001(15)
C107 0.0161(17) 0.039(2) 0.0188(19) 0.0021(15) 0.0078(14) -0.0007(14)
C109 0.022(2) 0.071(3) 0.019(2) 0.010(2) -0.0010(15) -0.0215(19)
C110 0.0186(17) 0.0208(17) 0.0135(17) -0.0005(13) 0.0045(13) -0.0007(12)
C111 0.0171(16) 0.0221(17) 0.0144(17) -0.0013(13) 0.0062(13) 0.0005(12)
C113 0.0172(16) 0.0195(16) 0.0103(16) -0.0027(12) 0.0037(12) -0.0008(12)
C114 0.0111(16) 0.051(2) 0.0040(15) 0.0026(14) 0.0000(12) -0.0131(14)
C115 0.0168(16) 0.0264(18) 0.0125(17) -0.0007(13) 0.0045(13) -0.0030(13)
C116 0.0155(16) 0.0229(17) 0.0149(17) -0.0042(13) 0.0059(13) -0.0010(12)
C117 0.0209(19) 0.052(3) 0.0179(19) -0.0028(17) 0.0076(15) -0.0082(16)
C118 0.0225(19) 0.054(3) 0.0145(19) -0.0020(17) 0.0052(15) -0.0124(17)
C119 0.0199(17) 0.0292(19) 0.0107(17) -0.0009(13) 0.0051(13) -0.0039(13)
C120 0.0204(17) 0.0253(18) 0.0138(17) -0.0039(13) 0.0043(13) -0.0009(13)
C121 0.022(2) 0.062(3) 0.023(2) -0.0072(19) 0.0045(16) -0.0102(18)
C122 0.022(2) 0.115(5) 0.017(2) 0.001(2) 0.0045(16) -0.028(2)
C123 0.0221(19) 0.053(3) 0.0140(19) 0.0007(17) 0.0072(14) -0.0099(17)
C124 0.0216(18) 0.036(2) 0.0138(18) -0.0031(15) 0.0048(14) -0.0043(15)
C125 0.027(2) 0.050(3) 0.0138(19) -0.0070(17) -0.0014(15) -0.0003(17)
C126 0.026(2) 0.103(4) 0.018(2) 0.005(2) 0.0085(17) -0.023(2)
C127 0.026(2) 0.050(2) 0.0101(18) -0.0014(16) 0.0067(14) -0.0093(17)
C128 0.028(2) 0.046(2) 0.0097(18) -0.0022(16) 0.0016(14) -0.0047(16)
C101 0.034(4) 0.043(5) 0.029(4) 0.012(3) -0.015(3) -0.008(3)
C108 0.018(3) 0.053(5) 0.033(4) 0.011(3) -0.005(2) -0.012(3)
C112 0.026(3) 0.037(5) 0.028(4) 0.008(3) 0.001(3) -0.011(3)
C1 0.023(7) 0.076(14) 0.016(7) 0.006(8) -0.001(5) 0.002(8)
C1A 0.022(6) 0.042(10) 0.018(6) 0.011(6) 0.003(5) -0.013(6)
C16 0.007(6) 0.078(14) 0.029(7) 0.012(7) 0.004(5) -0.001(6)
O103 0.0235(13) 0.0409(15) 0.0105(12) -0.0032(11) 0.0050(10) -0.0031(11)
O104 0.0279(14) 0.0418(16) 0.0086(12) -0.0067(11) 0.0070(10) 0.0000(11)
N103 0.0172(14) 0.0266(16) 0.0159(15) -0.0051(12) 0.0062(11) -0.0011(11)
N104 0.0212(15) 0.0268(16) 0.0117(15) -0.0019(11) 0.0053(11) 0.0044(11)
C129 0.029(2) 0.083(4) 0.018(2) -0.021(2) -0.0034(17) 0.014(2)
C130 0.0225(17) 0.0205(17) 0.0122(17) -0.0005(13) 0.0063(13) -0.0046(13)
C131 0.0220(18) 0.0294(19) 0.0144(18) -0.0026(14) 0.0101(14) 0.0007(14)
C133 0.0192(18) 0.035(2) 0.0158(18) -0.0048(15) 0.0019(14) 0.0024(14)
C134 0.0176(16) 0.0192(16) 0.0126(16) -0.0005(12) 0.0053(12) -0.0026(12)
C135 0.0186(17) 0.0296(19) 0.0151(18) -0.0008(14) 0.0063(13) 0.0078(13)
C137 0.0186(18) 0.046(2) 0.0181(19) -0.0122(17) 0.0011(14) 0.0025(15)
C138 0.0159(16) 0.0121(15) 0.0128(16) -0.0005(12) 0.0054(12) -0.0018(11)
C139 0.0189(17) 0.0206(17) 0.0140(17) 0.0002(13) 0.0044(13) 0.0037(13)
C141 0.0166(16) 0.0215(17) 0.0126(17) -0.0019(13) 0.0034(12) -0.0007(12)
C142 0.0189(16) 0.0155(16) 0.0120(16) 0.0026(12) 0.0046(12) 0.0009(12)
C143 0.0165(16) 0.0168(16) 0.0133(16) 0.0005(12) 0.0066(12) -0.0012(12)
C144 0.0186(16) 0.0200(16) 0.0096(16) 0.0021(12) 0.0030(12) 0.0008(12)
C145 0.0160(16) 0.0203(17) 0.0169(17) 0.0010(13) 0.0055(13) -0.0008(12)
C146 0.0203(17) 0.0153(15) 0.0112(16) 0.0021(12) 0.0061(12) -0.0003(12)
C147 0.0220(18) 0.0239(18) 0.0151(18) -0.0013(13) 0.0060(13) 0.0012(13)
C148 0.0190(17) 0.0204(17) 0.0106(16) 0.0007(12) 0.0032(12) -0.0008(12)
C149 0.0188(17) 0.0274(19) 0.0199(19) 0.0012(14) 0.0026(14) 0.0031(14)
C150 0.0154(16) 0.0311(19) 0.0171(18) -0.0031(14) 0.0068(13) 0.0010(13)
C151 0.0201(17) 0.0218(17) 0.0120(17) -0.0010(13) 0.0076(13) -0.0006(13)
C152 0.0231(18) 0.0186(16) 0.0127(17) 0.0017(13) 0.0051(13) -0.0010(13)
C153 0.0232(18) 0.0271(19) 0.0134(18) 0.0035(14) 0.0011(13) -0.0017(14)
C154 0.0217(18) 0.0281(19) 0.0152(18) -0.0038(14) 0.0111(14) -0.0008(14)
C155 0.0226(17) 0.0218(17) 0.0111(17) -0.0004(13) 0.0067(13) -0.0021(13)
C156 0.0243(18) 0.0257(18) 0.0093(16) 0.0010(13) 0.0043(13) -0.0025(14)
C132 0.028(4) 0.044(5) 0.009(3) 0.007(3) -0.002(3) -0.004(3)
C136 0.011(3) 0.047(5) 0.019(3) 0.007(3) 0.003(2) 0.000(3)
C140 0.021(3) 0.023(4) 0.012(3) -0.001(3) 0.003(2) -0.002(3)
C1H 0.027(6) 0.053(9) 0.012(5) -0.004(5) -0.010(4) 0.018(5)
C1I 0.023(5) 0.066(11) 0.024(6) -0.011(6) 0.004(4) 0.017(6)
C1J 0.019(5) 0.044(9) 0.019(5) -0.009(5) 0.001(4) 0.013(5)
O105 0.0230(13) 0.0308(14) 0.0133(12) 0.0025(10) 0.0080(10) -0.0007(10)
O106 0.0248(13) 0.0329(14) 0.0093(12) 0.0032(10) 0.0073(10) -0.0015(10)
N105 0.0131(13) 0.0244(15) 0.0110(14) 0.0002(11) 0.0013(10) -0.0033(10)
N106 0.0183(14) 0.0198(14) 0.0133(14) 0.0006(11) 0.0045(11) 0.0011(11)
C157 0.0253(19) 0.032(2) 0.0139(18) 0.0006(14) 0.0093(14) -0.0037(14)
C158 0.0249(18) 0.0165(16) 0.0126(17) -0.0014(12) 0.0061(13) -0.0023(13)
C159 0.0224(17) 0.0181(16) 0.0101(16) 0.0004(12) 0.0041(13) 0.0005(12)
C160 0.0227(19) 0.045(2) 0.024(2) -0.0025(17) 0.0144(16) -0.0070(16)
C161 0.0216(17) 0.0202(17) 0.0148(17) -0.0034(13) 0.0081(13) -0.0060(13)
C162 0.0196(16) 0.0158(16) 0.0108(16) -0.0002(12) 0.0042(12) -0.0028(12)
C163 0.0156(16) 0.0212(17) 0.0138(17) 0.0002(13) 0.0020(12) 0.0020(12)
C164 0.0158(17) 0.039(2) 0.022(2) -0.0040(16) 0.0054(14) -0.0040(14)
C165 0.0177(16) 0.0209(17) 0.0124(17) -0.0028(13) 0.0053(13) -0.0051(12)
C166 0.0203(17) 0.0151(15) 0.0097(16) -0.0030(12) 0.0053(12) -0.0018(12)
C167 0.0189(16) 0.0157(16) 0.0132(17) -0.0026(12) 0.0048(13) -0.0006(12)
C168 0.0226(18) 0.031(2) 0.0158(18) -0.0009(14) 0.0070(14) -0.0030(14)
C169 0.0181(16) 0.0170(16) 0.0118(16) -0.0020(12) 0.0048(12) -0.0043(12)
C170 0.0177(16) 0.0155(16) 0.0107(16) -0.0014(12) 0.0033(12) -0.0016(12)
C172 0.0180(16) 0.0151(15) 0.0114(16) -0.0028(12) 0.0053(12) -0.0012(12)
C173 0.0180(16) 0.0180(16) 0.0128(17) -0.0021(12) 0.0048(12) 0.0020(12)
C174 0.0168(16) 0.0196(16) 0.0112(16) -0.0017(12) 0.0027(12) -0.0030(12)
C175 0.0201(17) 0.0148(15) 0.0123(16) -0.0007(12) 0.0054(13) -0.0018(12)
C176 0.0203(17) 0.0189(17) 0.0135(17) -0.0019(13) 0.0069(13) 0.0010(12)
C177 0.0214(18) 0.031(2) 0.0140(18) 0.0029(14) 0.0055(14) 0.0035(14)
C178 0.0170(18) 0.043(2) 0.024(2) -0.0019(17) 0.0073(15) 0.0015(15)
C179 0.0143(16) 0.0244(17) 0.0132(17) 0.0006(13) 0.0005(12) -0.0021(12)
C180 0.0204(17) 0.0156(16) 0.0098(16) -0.0011(12) 0.0033(12) -0.0030(12)
C181 0.0220(17) 0.0197(17) 0.0142(17) -0.0011(13) 0.0083(13) 0.0013(13)
C182 0.0252(19) 0.037(2) 0.022(2) -0.0014(16) 0.0140(15) -0.0041(15)
C183 0.0224(17) 0.0208(17) 0.0092(16) 0.0016(13) 0.0027(13) -0.0024(13)
C184 0.0231(17) 0.0182(16) 0.0101(16) -0.0014(12) 0.0060(13) -0.0001(12)
C185 0.0223(18) 0.0273(19) 0.0165(18) 0.0005(14) 0.0078(14) 0.0007(14)
Cl1 0.0525(12) 0.0672(13) 0.0472(11) 0.0093(9) 0.0188(9) -0.0032(9)
Cl2 0.131(3) 0.094(2) 0.0491(18) -0.0230(18) -0.0187(18) 0.067(2)
C401 0.041(4) 0.048(4) 0.031(3) 0.007(3) 0.000(3) -0.009(3)
C402 0.035(4) 0.074(4) 0.040(4) 0.005(3) 0.005(3) -0.011(4)
C403 0.040(3) 0.077(4) 0.040(3) 0.012(3) -0.003(3) -0.015(3)
C404 0.061(4) 0.095(5) 0.048(4) 0.020(4) -0.016(4) -0.030(4)
C405 0.066(5) 0.071(4) 0.051(4) 0.015(4) -0.021(4) -0.030(4)
C406 0.063(4) 0.057(4) 0.031(3) 0.000(3) -0.015(3) -0.010(4)
Cl3 0.062(3) 0.046(3) 0.056(3) 0.007(2) 0.003(2) -0.006(2)
Cl4 0.058(4) 0.073(4) 0.071(4) -0.012(3) 0.015(3) -0.004(3)
C407 0.025(5) 0.069(6) 0.022(5) 0.010(5) 0.011(4) -0.025(5)
C408 0.052(6) 0.077(6) 0.034(5) 0.013(5) -0.013(5) -0.023(5)
C409 0.037(4) 0.075(4) 0.031(4) 0.014(4) 0.005(3) -0.039(4)
C410 0.037(4) 0.075(4) 0.031(4) 0.014(4) 0.005(3) -0.039(4)
C411 0.049(6) 0.071(6) 0.036(5) 0.016(5) -0.012(5) -0.036(5)
C412 0.039(6) 0.056(6) 0.026(5) 0.007(5) 0.003(5) -0.025(5)
O29A 0.040(2) 0.036(3) 0.031(3) 0.0019(19) -0.001(2) -0.0078(19)
C27A 0.036(3) 0.032(3) 0.043(4) 0.002(3) -0.002(3) -0.009(2)

loop_
_atom_type_symbol
_atom_type_description
_atom_type_scat_dispersion_real
_atom_type_scat_dispersion_imag
_atom_type_scat_source
C C 0.0033 0.0016 'International Tables Vol C Tables 4.2.6.8 and 6.1.1.4'
H H 0.0000 0.0000 'International Tables Vol C Tables 4.2.6.8 and 6.1.1.4'
Cl Cl 0.1484 0.1585 'International Tables Vol C Tables 4.2.6.8 and 6.1.1.4'
N N 0.0061 0.0033 'International Tables Vol C Tables 4.2.6.8 and 6.1.1.4'
Na Na 0.0362 0.0249 'International Tables Vol C Tables 4.2.6.8 and 6.1.1.4'
O O 0.0106 0.0060 'International Tables Vol C Tables 4.2.6.8 and 6.1.1.4'

loop_
_exptl_crystal_face_index_h
_exptl_crystal_face_index_k
_exptl_crystal_face_index_l
_exptl_crystal_face_perp_dist
-1 2 0 0.1102
1 -2 0 0.1212
1 0 0 0.0297
-1 0 0 0.0417
0 0 1 0.1248
1 0 -2 0.0907

loop_
_geom_angle_atom_site_label_1
_geom_angle_atom_site_label_2
_geom_angle_atom_site_label_3
_geom_angle
_geom_angle_site_symmetry_1
_geom_angle_site_symmetry_3
_geom_angle_publ_flag
C502 C501 Cl5 118.9(4) . . ?
C502 C501 C506 119.2(5) . . ?
C506 C501 Cl5 121.9(4) . . ?
C501 C502 H502 120.0 . . ?
C501 C502 C503 120.1(5) . . ?
C503 C502 H502 120.0 . . ?
C502 C503 H503 119.6 . . ?
C504 C503 C502 120.8(5) . . ?
C504 C503 H503 119.6 . . ?
C503 C504 H504 120.1 . . ?
C503 C504 C505 119.9(6) . . ?
C505 C504 H504 120.1 . . ?
C504 C505 H505 119.9 . . ?
C504 C505 C506 120.2(5) . . ?
C506 C505 H505 119.9 . . ?
C501 C506 Cl6 120.7(5) . . ?
C501 C506 C505 119.8(5) . . ?
C505 C506 Cl6 119.5(4) . . ?
C508 C507 Cl7 119.6(4) . . ?
C508 C507 C512 120.1(5) . . ?
C512 C507 Cl7 120.3(4) . . ?
C507 C508 H508 120.0 . . ?
C507 C508 C509 120.0(5) . . ?
C509 C508 H508 120.0 . . ?
C508 C509 H509 119.9 . . ?
C510 C509 C508 120.2(5) . . ?
C510 C509 H509 119.9 . . ?
C509 C510 H510 120.0 . . ?
C509 C510 C511 120.0(5) . . ?
C511 C510 H510 120.0 . . ?
C510 C511 H511 120.4 . . ?
C512 C511 C510 119.2(5) . . ?
C512 C511 H511 120.4 . . ?
C507 C512 Cl8 120.8(4) . . ?
C507 C512 C511 120.4(5) . . ?
C511 C512 Cl8 118.8(4) . . ?
C514 C513 Cl9 118.7(3) . . ?
C514 C513 C518 120.5(4) . . ?
C518 C513 Cl9 120.8(3) . . ?
C513 C514 H514 120.2 . . ?
C513 C514 C515 119.6(4) . . ?
C515 C514 H514 120.2 . . ?
C514 C515 H515 120.0 . . ?
C514 C515 C516 120.0(4) . . ?
C516 C515 H515 120.0 . . ?
C515 C516 H516 119.8 . . ?
C517 C516 C515 120.3(4) . . ?
C517 C516 H516 119.8 . . ?
C516 C517 H517 120.2 . . ?
C516 C517 C518 119.7(4) . . ?
C518 C517 H517 120.2 . . ?
C513 C518 Cl10 121.2(3) . . ?
C513 C518 C517 119.9(4) . . ?
C517 C518 Cl10 118.9(3) . . ?
C520 C519 Cl11 119.7(3) . . ?
C520 C519 C524 119.8(4) . . ?
C524 C519 Cl11 120.5(4) . . ?
C519 C520 H520 119.9 . . ?
C519 C520 C521 120.2(5) . . ?
C521 C520 H520 119.9 . . ?
C520 C521 H521 120.4 . . ?
C520 C521 C522 119.3(5) . . ?
C522 C521 H521 120.4 . . ?
C521 C522 H522 119.7 . . ?
C523 C522 C521 120.6(5) . . ?
C523 C522 H522 119.7 . . ?
C522 C523 H523 120.1 . . ?
C522 C523 C524 119.8(5) . . ?
C524 C523 H523 120.1 . . ?
C519 C524 Cl12 120.1(4) . . ?
C523 C524 Cl12 119.5(4) . . ?
C523 C524 C519 120.3(5) . . ?
C526 C525 Cl13 118.7(3) . . ?
C530 C525 Cl13 121.3(3) . . ?
C530 C525 C526 120.0(4) . . ?
C525 C526 H526 120.5 . . ?
C527 C526 C525 119.0(4) . . ?
C527 C526 H526 120.5 . . ?
C526 C527 H527 119.6 . . ?
C528 C527 C526 120.8(4) . . ?
C528 C527 H527 119.6 . . ?
C527 C528 H528 119.8 . . ?
C527 C528 C529 120.4(4) . . ?
C529 C528 H528 119.8 . . ?
C528 C529 H529 120.4 . . ?
C530 C529 C528 119.2(4) . . ?
C530 C529 H529 120.4 . . ?
C525 C530 Cl14 120.7(3) . . ?
C529 C530 Cl14 118.7(3) . . ?
C529 C530 C525 120.5(3) . . ?
O207 Na1 O208 66.20(10) . . ?
O207 Na1 O29B 103.91(13) . . ?
O207 Na1 O211 105.44(11) . . ?
O207 Na1 O212 82.38(10) . . ?
O207 Na1 N203 67.60(11) . . ?
O207 Na1 N204 111.86(11) . . ?
O207 Na1 O29A 114.1(3) . . ?
O208 Na1 N203 113.30(12) . . ?
O208 Na1 N204 66.58(10) . . ?
O208 Na1 O29A 96.0(3) . . ?
O29B Na1 O208 80.09(13) . . ?
O29B Na1 O211 108.79(14) . . ?
O29B Na1 O212 172.73(15) . . ?
O29B Na1 N203 67.53(13) . . ?
O29B Na1 N204 112.98(13) . . ?
O210 Na1 O207 167.65(12) . . ?
O210 Na1 O208 103.09(11) . . ?
O210 Na1 O29B 67.01(13) . . ?
O210 Na1 O211 85.87(12) . . ?
O210 Na1 O212 107.29(11) . . ?
O210 Na1 N203 113.90(12) . . ?
O210 Na1 N204 66.70(11) . . ?
O210 Na1 O29A 59.3(2) . . ?
O211 Na1 O208 169.51(12) . . ?
O211 Na1 O212 65.53(10) . . ?
O211 Na1 N203 66.81(11) . . ?
O211 Na1 N204 113.19(11) . . ?
O211 Na1 O29A 93.3(3) . . ?
O212 Na1 O208 106.05(11) . . ?
O212 Na1 N203 112.46(11) . . ?
O212 Na1 N204 67.08(10) . . ?
O212 Na1 O29A 156.7(3) . . ?
N203 Na1 N204 179.38(12) . . ?
O29A Na1 N203 63.6(3) . . ?
O29A Na1 N204 117.0(3) . . ?
C220 O207 Na1 113.9(3) . . ?
C221 O207 Na1 113.1(2) . . ?
C221 O207 C220 113.1(3) . . ?
C222 O208 Na1 112.3(2) . . ?
C223 O208 Na1 114.7(2) . . ?
C223 O208 C222 113.7(3) . . ?
C226 O29B Na1 115.1(3) . . ?
C226 O29B C27B 109.1(5) . . ?
C27B O29B Na1 111.5(3) . . ?
C228 O210 Na1 114.5(3) . . ?
C228 O210 C229 114.0(4) . . ?
C229 O210 Na1 115.2(2) . . ?
C232 O211 Na1 114.2(3) . . ?
C232 O211 C233 115.0(4) . . ?
C233 O211 Na1 114.6(3) . . ?
C234 O212 Na1 112.1(3) . . ?
C234 O212 C235 113.2(3) . . ?
C235 O212 Na1 113.9(2) . . ?
C219 N203 Na1 107.5(3) . . ?
C219 N203 C225 109.7(3) . . ?
C219 N203 C231 110.5(4) . . ?
C225 N203 Na1 108.7(3) . . ?
C231 N203 Na1 107.3(3) . . ?
C231 N203 C225 113.0(4) . . ?
C224 N204 Na1 107.9(2) . . ?
C224 N204 C230 112.0(3) . . ?
C224 N204 C236 110.6(3) . . ?
C230 N204 Na1 108.1(3) . . ?
C236 N204 Na1 107.6(2) . . ?
C236 N204 C230 110.6(3) . . ?
N203 C219 H21A 109.0 . . ?
N203 C219 H21B 109.0 . . ?
N203 C219 C220 112.7(3) . . ?
H21A C219 H21B 107.8 . . ?
C220 C219 H21A 109.0 . . ?
C220 C219 H21B 109.0 . . ?
O207 C220 C219 112.0(4) . . ?
O207 C220 H22A 109.2 . . ?
O207 C220 H22B 109.2 . . ?
C219 C220 H22A 109.2 . . ?
C219 C220 H22B 109.2 . . ?
H22A C220 H22B 107.9 . . ?
O207 C221 H22C 110.4 . . ?
O207 C221 H22D 110.4 . . ?
O207 C221 C222 106.9(3) . . ?
H22C C221 H22D 108.6 . . ?
C222 C221 H22C 110.4 . . ?
C222 C221 H22D 110.4 . . ?
O208 C222 C221 107.8(4) . . ?
O208 C222 H22E 110.2 . . ?
O208 C222 H22F 110.2 . . ?
C221 C222 H22E 110.2 . . ?
C221 C222 H22F 110.2 . . ?
H22E C222 H22F 108.5 . . ?
O208 C223 H22G 109.2 . . ?
O208 C223 H22H 109.2 . . ?
O208 C223 C224 112.0(3) . . ?
H22G C223 H22H 107.9 . . ?
C224 C223 H22G 109.2 . . ?
C224 C223 H22H 109.2 . . ?
N204 C224 C223 112.3(4) . . ?
N204 C224 H22I 109.1 . . ?
N204 C224 H22J 109.1 . . ?
C223 C224 H22I 109.1 . . ?
C223 C224 H22J 109.1 . . ?
H22I C224 H22J 107.9 . . ?
N203 C225 H22K 109.3 . . ?
N203 C225 H22L 109.3 . . ?
N203 C225 C226 111.7(4) . . ?
H22K C225 H22L 107.9 . . ?
C226 C225 H22K 109.3 . . ?
C226 C225 H22L 109.3 . . ?
O29B C226 C225 116.4(4) . . ?
O29B C226 H22M 108.2 . . ?
O29B C226 H22N 108.2 . . ?
C225 C226 H22O 112.6 . . ?
C225 C226 H22P 112.6 . . ?
C225 C226 H22M 108.2 . . ?
C225 C226 H22N 108.2 . . ?
C225 C226 O29A 95.5(6) . . ?
H22O C226 H22P 110.1 . . ?
H22M C226 H22N 107.3 . . ?
O29A C226 H22O 112.6 . . ?
O29A C226 H22P 112.6 . . ?
O29B C27B H27A 110.4 . . ?
O29B C27B H27B 110.4 . . ?
O29B C27B C228 106.6(5) . . ?
H27A C27B H27B 108.6 . . ?
C228 C27B H27A 110.4 . . ?
C228 C27B H27B 110.4 . . ?
O210 C228 C27B 104.8(4) . . ?
O210 C228 H22Q 110.8 . . ?
O210 C228 H22R 110.8 . . ?
O210 C228 H22S 108.5 . . ?
O210 C228 H22T 108.5 . . ?
O210 C228 C27A 115.2(6) . . ?
C27B C228 H22Q 110.8 . . ?
C27B C228 H22R 110.8 . . ?
H22Q C228 H22R 108.9 . . ?
H22S C228 H22T 107.5 . . ?
C27A C228 H22S 108.5 . . ?
C27A C228 H22T 108.5 . . ?
O210 C229 H22U 109.3 . . ?
O210 C229 H22V 109.3 . . ?
O210 C229 C230 111.8(4) . . ?
H22U C229 H22V 107.9 . . ?
C230 C229 H22U 109.3 . . ?
C230 C229 H22V 109.3 . . ?
N204 C230 C229 111.8(4) . . ?
N204 C230 H23A 109.3 . . ?
N204 C230 H23B 109.3 . . ?
C229 C230 H23A 109.3 . . ?
C229 C230 H23B 109.3 . . ?
H23A C230 H23B 107.9 . . ?
N203 C231 H23C 109.1 . . ?
N203 C231 H23D 109.1 . . ?
N203 C231 C232 112.5(4) . . ?
H23C C231 H23D 107.8 . . ?
C232 C231 H23C 109.1 . . ?
C232 C231 H23D 109.1 . . ?
O211 C232 C231 113.2(4) . . ?
O211 C232 H23E 108.9 . . ?
O211 C232 H23F 108.9 . . ?
C231 C232 H23E 108.9 . . ?
C231 C232 H23F 108.9 . . ?
H23E C232 H23F 107.8 . . ?
O211 C233 H23G 110.2 . . ?
O211 C233 H23H 110.2 . . ?
O211 C233 C234 107.7(4) . . ?
H23G C233 H23H 108.5 . . ?
C234 C233 H23G 110.2 . . ?
C234 C233 H23H 110.2 . . ?
O212 C234 C233 107.6(4) . . ?
O212 C234 H23I 110.2 . . ?
O212 C234 H23J 110.2 . . ?
C233 C234 H23I 110.2 . . ?
C233 C234 H23J 110.2 . . ?
H23I C234 H23J 108.5 . . ?
O212 C235 H23K 109.1 . . ?
O212 C235 H23L 109.1 . . ?
O212 C235 C236 112.5(3) . . ?
H23K C235 H23L 107.8 . . ?
C236 C235 H23K 109.1 . . ?
C236 C235 H23L 109.1 . . ?
N204 C236 C235 112.5(3) . . ?
N204 C236 H23M 109.1 . . ?
N204 C236 H23N 109.1 . . ?
C235 C236 H23M 109.1 . . ?
C235 C236 H23N 109.1 . . ?
H23M C236 H23N 107.8 . . ?
O201 Na2 O202 68.38(9) . . ?
O201 Na2 O203 106.41(12) . . ?
O201 Na2 O205 107.00(11) . . ?
O201 Na2 O206 78.67(10) . . ?
O201 Na2 N201 68.99(10) . . ?
O201 Na2 N202 111.32(10) . . ?
O202 Na2 O203 81.44(15) . . ?
O202 Na2 O206 107.06(10) . . ?
O202 Na2 N201 113.92(10) . . ?
O202 Na2 N202 67.62(9) . . ?
O203 Na2 O206 171.38(16) . . ?
O203 Na2 N201 65.45(12) . . ?
O203 Na2 N202 115.83(12) . . ?
O204 Na2 O201 169.65(12) . . ?
O204 Na2 O202 103.60(11) . . ?
O204 Na2 O203 65.04(12) . . ?
O204 Na2 O205 81.71(11) . . ?
O204 Na2 O206 110.58(10) . . ?
O204 Na2 N201 110.29(11) . . ?
O204 Na2 N202 69.73(10) . . ?
O205 Na2 O202 171.98(11) . . ?
O205 Na2 O203 106.39(16) . . ?
O205 Na2 O206 65.17(10) . . ?
O205 Na2 N201 68.94(10) . . ?
O205 Na2 N202 109.43(11) . . ?
O206 Na2 N201 111.12(11) . . ?
O206 Na2 N202 67.45(10) . . ?
N202 Na2 N201 178.29(11) . . ?
C202 O201 Na2 114.0(2) . . ?
C203 O201 Na2 113.5(2) . . ?
C203 O201 C202 113.9(3) . . ?
C204 O202 Na2 110.8(2) . . ?
C204 O202 C205 113.7(3) . . ?
C205 O202 Na2 114.4(2) . . ?
C208 O203 Na2 115.4(3) . . ?
C209 O203 Na2 115.6(3) . . ?
C209 O203 C208 119.3(4) . . ?
C210 O204 Na2 119.8(3) . . ?
C210 O204 C211 115.1(3) . . ?
C211 O204 Na2 112.1(2) . . ?
C214 O205 Na2 111.5(2) . . ?
C215 O205 Na2 117.5(3) . . ?
C215 O205 C214 114.0(3) . . ?
C216 O206 Na2 112.6(3) . . ?
C216 O206 C217 113.4(3) . . ?
C217 O206 Na2 111.8(2) . . ?
C201 N201 Na2 105.6(2) . . ?
C201 N201 C213 112.9(3) . . ?
C207 N201 Na2 110.9(2) . . ?
C207 N201 C201 111.1(3) . . ?
C207 N201 C213 110.5(3) . . ?
C213 N201 Na2 105.6(2) . . ?
C206 N202 Na2 108.9(2) . . ?
C212 N202 Na2 105.5(2) . . ?
C212 N202 C206 111.4(3) . . ?
C212 N202 C218 110.7(3) . . ?
C218 N202 Na2 109.1(2) . . ?
C218 N202 C206 111.0(3) . . ?
N201 C201 H20A 109.2 . . ?
N201 C201 H20B 109.2 . . ?
N201 C201 C202 112.1(3) . . ?
H20A C201 H20B 107.9 . . ?
C202 C201 H20A 109.2 . . ?
C202 C201 H20B 109.2 . . ?
O201 C202 C201 112.4(3) . . ?
O201 C202 H20C 109.1 . . ?
O201 C202 H20D 109.1 . . ?
C201 C202 H20C 109.1 . . ?
C201 C202 H20D 109.1 . . ?
H20C C202 H20D 107.9 . . ?
O201 C203 H20E 110.1 . . ?
O201 C203 H20F 110.1 . . ?
O201 C203 C204 107.8(3) . . ?
H20E C203 H20F 108.5 . . ?
C204 C203 H20E 110.1 . . ?
C204 C203 H20F 110.1 . . ?
O202 C204 C203 108.2(3) . . ?
O202 C204 H20G 110.1 . . ?
O202 C204 H20H 110.1 . . ?
C203 C204 H20G 110.1 . . ?
C203 C204 H20H 110.1 . . ?
H20G C204 H20H 108.4 . . ?
O202 C205 H20I 109.1 . . ?
O202 C205 H20J 109.1 . . ?
O202 C205 C206 112.3(3) . . ?
H20I C205 H20J 107.9 . . ?
C206 C205 H20I 109.1 . . ?
C206 C205 H20J 109.1 . . ?
N202 C206 C205 112.0(3) . . ?
N202 C206 H20K 109.2 . . ?
N202 C206 H20L 109.2 . . ?
C205 C206 H20K 109.2 . . ?
C205 C206 H20L 109.2 . . ?
H20K C206 H20L 107.9 . . ?
N201 C207 H20M 109.2 . . ?
N201 C207 H20N 109.2 . . ?
N201 C207 C208 111.9(3) . . ?
H20M C207 H20N 107.9 . . ?
C208 C207 H20M 109.2 . . ?
C208 C207 H20N 109.2 . . ?
O203 C208 C207 113.6(4) . . ?
O203 C208 H20O 108.8 . . ?
O203 C208 H20P 108.8 . . ?
C207 C208 H20O 108.8 . . ?
C207 C208 H20P 108.8 . . ?
H20O C208 H20P 107.7 . . ?
O203 C209 H20Q 108.5 . . ?
O203 C209 H20R 108.5 . . ?
O203 C209 C210 115.1(4) . . ?
H20Q C209 H20R 107.5 . . ?
C210 C209 H20Q 108.5 . . ?
C210 C209 H20R 108.5 . . ?
O204 C210 C209 110.5(4) . . ?
O204 C210 H21C 109.5 . . ?
O204 C210 H21D 109.5 . . ?
C209 C210 H21C 109.5 . . ?
C209 C210 H21D 109.5 . . ?
H21C C210 H21D 108.1 . . ?
O204 C211 H21E 109.2 . . ?
O204 C211 H21F 109.2 . . ?
O204 C211 C212 111.9(3) . . ?
H21E C211 H21F 107.9 . . ?
C212 C211 H21E 109.2 . . ?
C212 C211 H21F 109.2 . . ?
N202 C212 C211 111.8(3) . . ?
N202 C212 H21G 109.3 . . ?
N202 C212 H21H 109.3 . . ?
C211 C212 H21G 109.3 . . ?
C211 C212 H21H 109.3 . . ?
H21G C212 H21H 107.9 . . ?
N201 C213 H21I 109.4 . . ?
N201 C213 H21J 109.4 . . ?
N201 C213 C214 111.2(3) . . ?
H21I C213 H21J 108.0 . . ?
C214 C213 H21I 109.4 . . ?
C214 C213 H21J 109.4 . . ?
O205 C214 C213 112.6(3) . . ?
O205 C214 H21K 109.1 . . ?
O205 C214 H21L 109.1 . . ?
C213 C214 H21K 109.1 . . ?
C213 C214 H21L 109.1 . . ?
H21K C214 H21L 107.8 . . ?
O205 C215 H21M 110.3 . . ?
O205 C215 H21N 110.3 . . ?
O205 C215 C216 107.2(4) . . ?
H21M C215 H21N 108.5 . . ?
C216 C215 H21M 110.3 . . ?
C216 C215 H21N 110.3 . . ?
O206 C216 C215 107.8(3) . . ?
O206 C216 H21O 110.1 . . ?
O206 C216 H21P 110.1 . . ?
C215 C216 H21O 110.1 . . ?
C215 C216 H21P 110.1 . . ?
H21O C216 H21P 108.5 . . ?
O206 C217 H21Q 109.0 . . ?
O206 C217 H21R 109.0 . . ?
O206 C217 C218 113.0(3) . . ?
H21Q C217 H21R 107.8 . . ?
C218 C217 H21Q 109.0 . . ?
C218 C217 H21R 109.0 . . ?
N202 C218 C217 112.3(3) . . ?
N202 C218 H21S 109.1 . . ?
N202 C218 H21T 109.1 . . ?
C217 C218 H21S 109.1 . . ?
C217 C218 H21T 109.1 . . ?
H21S C218 H21T 107.9 . . ?
O301 Na3 O305 114.5(2) . . ?
O301 Na3 O3 139.8(3) . . ?
O301 Na3 N8 28.9(2) . . ?
O302 Na3 O301 70.1(3) . . ?
O302 Na3 O303 140.2(3) . . ?
O302 Na3 O305 87.4(3) . . ?
O302 Na3 O306 112.3(3) . . ?
O302 Na3 O0AA 34.1(3) . . ?
O302 Na3 O1AA 58.7(3) . . ?
O302 Na3 O2AA 116.4(3) . . ?
O302 Na3 O3 150.1(3) . . ?
O302 Na3 O4 61.6(3) . . ?
O302 Na3 O5 126.5(3) . . ?
O302 Na3 N8 97.9(3) . . ?
O303 Na3 O301 71.1(3) . . ?
O303 Na3 O305 116.8(2) . . ?
O303 Na3 O0AA 110.3(3) . . ?
O303 Na3 O1AA 137.5(3) . . ?
O303 Na3 O3 69.1(3) . . ?
O303 Na3 O5 64.1(2) . . ?
O303 Na3 N8 46.0(3) . . ?
O305 Na3 O3 79.3(2) . . ?
O305 Na3 N8 109.0(2) . . ?
O306 Na3 O301 177.5(2) . . ?
O306 Na3 O303 106.5(3) . . ?
O306 Na3 O305 66.3(2) . . ?
O306 Na3 O0AA 142.4(3) . . ?
O306 Na3 O1AA 82.4(2) . . ?
O306 Na3 O2AA 101.8(2) . . ?
O306 Na3 O3 37.8(2) . . ?
O306 Na3 O5 85.4(2) . . ?
O306 Na3 N8 148.8(2) . . ?
O0AA Na3 O301 40.0(3) . . ?
O0AA Na3 O305 90.2(2) . . ?
O0AA Na3 O1AA 65.5(3) . . ?
O0AA Na3 O3 167.3(3) . . ?
O0AA Na3 N8 64.9(3) . . ?
O1AA Na3 O301 99.4(3) . . ?
O1AA Na3 O305 28.8(2) . . ?
O1AA Na3 O3 105.8(3) . . ?
O1AA Na3 N8 108.2(3) . . ?
O2AA Na3 O301 76.6(3) . . ?
O2AA Na3 O303 44.6(3) . . ?
O2AA Na3 O305 156.2(3) . . ?
O2AA Na3 O0AA 109.5(3) . . ?
O2AA Na3 O1AA 174.8(3) . . ?
O2AA Na3 O3 79.3(3) . . ?
O2AA Na3 O5 107.6(3) . . ?
O2AA Na3 N8 69.8(3) . . ?
O3 Na3 N8 111.7(3) . . ?
O4 Na3 O301 93.1(3) . . ?
O4 Na3 O303 112.5(2) . . ?
O4 Na3 O305 128.9(2) . . ?
O4 Na3 O306 88.0(2) . . ?
O4 Na3 O0AA 84.9(3) . . ?
O4 Na3 O1AA 109.2(3) . . ?
O4 Na3 O2AA 68.1(3) . . ?
O4 Na3 O3 107.2(3) . . ?
O4 Na3 O5 171.2(3) . . ?
O4 Na3 N8 114.4(3) . . ?
O5 Na3 O301 93.3(2) . . ?
O5 Na3 O305 52.9(2) . . ?
O5 Na3 O0AA 103.9(3) . . ?
O5 Na3 O1AA 75.7(3) . . ?
O5 Na3 O3 64.1(2) . . ?
O5 Na3 N8 69.8(3) . . ?
C302 O301 Na3 117.2(7) . . ?
C302 O301 O0AA 130.2(8) . . ?
C303 O301 Na3 97.1(8) . . ?
C303 O301 C302 109.7(9) . . ?
C303 O301 O0AA 29.6(6) . . ?
O0AA O301 Na3 68.8(3) . . ?
N8 O301 Na3 80.3(6) . . ?
N8 O301 C302 40.5(6) . . ?
N8 O301 C303 134.2(9) . . ?
N8 O301 O0AA 132.0(8) . . ?
N8 O301 C8AA 150.5(9) . . ?
C6AA O301 Na3 131.0(8) . . ?
C6AA O301 C302 38.7(7) . . ?
C6AA O301 C303 72.0(8) . . ?
C6AA O301 O0AA 97.4(8) . . ?
C6AA O301 N8 75.8(6) . . ?
C6AA O301 C8AA 74.8(7) . . ?
C8AA O301 Na3 117.6(7) . . ?
C8AA O301 C302 111.9(10) . . ?
C8AA O301 C303 28.8(7) . . ?
C8AA O301 O0AA 50.2(6) . . ?
C304 O302 Na3 116.5(6) . . ?
C304 O302 O0AA 46.6(5) . . ?
C305 O302 Na3 110.6(6) . . ?
C305 O302 C304 126.7(9) . . ?
C305 O302 O0AA 172.5(9) . . ?
O0AA O302 Na3 76.9(5) . . ?
C308 O303 Na3 120.5(6) . . ?
C308 O303 C9 120.2(8) . . ?
C309 O303 Na3 122.9(5) . . ?
C309 O303 C308 114.6(7) . . ?
C309 O303 C9 23.1(6) . . ?
C9 O303 Na3 107.9(6) . . ?
C310 O304 Na3 103.2(5) . . ?
C310 O304 C3BA 134.7(8) . . ?
C311 O304 Na3 112.9(6) . . ?
C311 O304 C310 113.9(7) . . ?
C311 O304 C3BA 21.2(6) . . ?
O2AA O304 Na3 65.6(8) . . ?
O2AA O304 C310 47.7(7) . . ?
O2AA O304 C311 155.6(11) . . ?
O2AA O304 C2BA 109.3(12) . . ?
O2AA O304 C3BA 162.3(11) . . ?
C2BA O304 Na3 125.7(10) . . ?
C2BA O304 C310 63.7(9) . . ?
C2BA O304 C311 50.2(9) . . ?
C2BA O304 C3BA 71.2(9) . . ?
C3BA O304 Na3 99.4(6) . . ?
C314 O305 Na3 120.7(6) . . ?
C314 O305 C315 94.1(7) . . ?
C314 O305 C1BA 133.3(7) . . ?
C315 O305 Na3 113.6(5) . . ?
C315 O305 C1BA 67.2(8) . . ?
O1AA O305 Na3 74.6(5) . . ?
O1AA O305 C314 126.1(8) . . ?
O1AA O305 C315 129.0(8) . . ?
O1AA O305 C1BA 62.4(6) . . ?
C1BA O305 Na3 106.0(5) . . ?
C316 O306 Na3 115.5(5) . . ?
C316 O306 C317 108.4(7) . . ?
C316 O306 O3 126.5(7) . . ?
C317 O306 Na3 117.3(5) . . ?
C317 O306 O3 109.9(6) . . ?
O3 O306 Na3 76.9(3) . . ?
N7 O306 Na3 84.4(5) . . ?
N7 O306 C316 70.9(7) . . ?
N7 O306 C317 70.0(6) . . ?
N7 O306 O3 158.7(6) . . ?
N7 O306 C11 132.4(8) . . ?
C11 O306 Na3 123.7(5) . . ?
C11 O306 C316 116.6(8) . . ?
C11 O306 C317 63.1(7) . . ?
C11 O306 O3 55.5(5) . . ?
C19 O306 Na3 158.8(7) . . ?
C19 O306 C316 55.2(7) . . ?
C19 O306 C317 57.9(8) . . ?
C19 O306 O3 124.3(7) . . ?
C19 O306 N7 74.6(6) . . ?
C19 O306 C11 74.4(6) . . ?
C301 N301 Na3 112.3(6) . . ?
C301 N301 C313 112.0(8) . . ?
C301 N301 C2AA 54.5(7) . . ?
C307 N301 Na3 104.7(6) . . ?
C307 N301 C301 108.3(10) . . ?
C307 N301 C313 109.8(8) . . ?
C307 N301 C2AA 59.2(7) . . ?
C313 N301 Na3 109.5(6) . . ?
C313 N301 C2AA 148.6(8) . . ?
O5 N301 Na3 67.1(5) . . ?
O5 N301 C301 165.3(9) . . ?
O5 N301 C307 59.2(7) . . ?
O5 N301 C313 81.1(7) . . ?
O5 N301 C2AA 110.8(8) . . ?
C1AA N301 Na3 135.6(14) . . ?
C1AA N301 C301 94.3(14) . . ?
C1AA N301 C307 31.2(13) . . ?
C1AA N301 C313 90.8(14) . . ?
C1AA N301 O5 78.2(12) . . ?
C1AA N301 C2AA 64.9(12) . . ?
C2AA N301 Na3 101.9(5) . . ?
C306 N302 Na3 97.8(6) . . ?
C306 N302 C3BA 104.8(8) . . ?
C312 N302 Na3 109.4(5) . . ?
C312 N302 C306 113.6(8) . . ?
C312 N302 C3BA 30.2(6) . . ?
C318 N302 Na3 103.9(6) . . ?
C318 N302 C306 120.3(9) . . ?
C318 N302 C312 110.1(8) . . ?
C318 N302 C3BA 132.4(8) . . ?
O4 N302 Na3 54.4(5) . . ?
O4 N302 C306 71.8(8) . . ?
O4 N302 C312 77.4(7) . . ?
O4 N302 C318 157.9(8) . . ?
O4 N302 C3BA 48.6(6) . . ?
O4 N302 C17 151.7(9) . . ?
C3BA N302 Na3 82.7(5) . . ?
C8 N302 Na3 117.8(10) . . ?
C8 N302 C306 25.5(9) . . ?
C8 N302 C312 115.9(11) . . ?
C8 N302 C318 98.2(10) . . ?
C8 N302 O4 96.7(10) . . ?
C8 N302 C3BA 120.5(10) . . ?
C8 N302 C17 83.6(10) . . ?
C17 N302 Na3 100.4(6) . . ?
C17 N302 C306 103.1(9) . . ?
C17 N302 C312 127.9(9) . . ?
C17 N302 C318 18.9(8) . . ?
C17 N302 C3BA 151.2(9) . . ?
N301 C301 H30A 108.4 . . ?
N301 C301 H30B 108.4 . . ?
N301 C301 C302 115.5(8) . . ?
N301 C301 N8 82.1(6) . . ?
N301 C301 C1AA 24.4(5) . . ?
N301 C301 C6AA 118.2(8) . . ?
H30A C301 H30B 107.5 . . ?
C302 C301 H30A 108.4 . . ?
C302 C301 H30B 108.4 . . ?
C302 C301 N8 33.6(6) . . ?
C302 C301 C1AA 122.9(10) . . ?
C302 C301 C6AA 32.3(6) . . ?
N8 C301 H30A 126.5 . . ?
N8 C301 H30B 118.7 . . ?
C1AA C301 H30A 120.6 . . ?
C1AA C301 H30B 84.2 . . ?
C1AA C301 N8 90.8(7) . . ?
C1AA C301 C6AA 138.3(8) . . ?
C2AA C301 N301 69.5(8) . . ?
C2AA C301 H30A 177.7 . . ?
C2AA C301 H30B 72.7 . . ?
C2AA C301 C302 73.6(9) . . ?
C2AA C301 N8 54.5(5) . . ?
C2AA C301 C1AA 57.2(6) . . ?
C2AA C301 C6AA 104.0(8) . . ?
C6AA C301 H30A 77.7 . . ?
C6AA C301 H30B 128.8 . . ?
C6AA C301 N8 53.1(5) . . ?
O301 C302 C301 107.1(8) . . ?
O301 C302 H30C 110.3 . . ?
O301 C302 H30D 110.3 . . ?
O301 C302 C2AA 115.6(9) . . ?
O301 C302 C3AA 75.9(7) . . ?
C301 C302 H30C 110.3 . . ?
C301 C302 H30D 110.3 . . ?
C301 C302 C2AA 51.8(7) . . ?
C301 C302 C3AA 134.0(11) . . ?
H30C C302 H30D 108.5 . . ?
N8 C302 O301 62.3(8) . . ?
N8 C302 C301 87.4(10) . . ?
N8 C302 H30C 63.2 . . ?
N8 C302 H30D 162.3 . . ?
N8 C302 C2AA 57.4(9) . . ?
N8 C302 C3AA 52.4(8) . . ?
C2AA C302 H30C 59.3 . . ?
C2AA C302 H30D 133.9 . . ?
C2AA C302 C3AA 84.7(9) . . ?
C3AA C302 H30C 36.4 . . ?
C3AA C302 H30D 111.2 . . ?
C6AA C302 O301 54.2(8) . . ?
C6AA C302 C301 85.9(13) . . ?
C6AA C302 H30C 161.4 . . ?
C6AA C302 H30D 72.4 . . ?
C6AA C302 N8 110.2(12) . . ?
C6AA C302 C2AA 133.8(13) . . ?
C6AA C302 C3AA 125.2(12) . . ?
Na3 C303 H30E 75.4 . . ?
Na3 C303 H30F 163.0 . . ?
O301 C303 Na3 55.7(6) . . ?
O301 C303 H30E 108.4 . . ?
O301 C303 H30F 108.4 . . ?
O301 C303 C304 115.4(9) . . ?
O301 C303 C6AA 46.7(6) . . ?
O301 C303 C9AA 139.5(13) . . ?
H30E C303 H30F 107.5 . . ?
C304 C303 Na3 85.8(7) . . ?
C304 C303 H30E 108.4 . . ?
C304 C303 H30F 108.4 . . ?
C304 C303 C6AA 157.8(11) . . ?
C304 C303 C9AA 67.5(8) . . ?
O0AA C303 Na3 43.6(9) . . ?
O0AA C303 O301 96.3(13) . . ?
O0AA C303 H30E 72.6 . . ?
O0AA C303 H30F 153.3 . . ?
O0AA C303 C304 49.6(8) . . ?
O0AA C303 C6AA 133.4(15) . . ?
O0AA C303 C9AA 52.9(9) . . ?
C6AA C303 Na3 90.4(6) . . ?
C6AA C303 H30E 91.6 . . ?
C6AA C303 H30F 72.9 . . ?
C6AA C303 C9AA 134.0(11) . . ?
C8AA C303 Na3 111.5(17) . . ?
C8AA C303 O301 68.7(13) . . ?
C8AA C303 H30E 165.9 . . ?
C8AA C303 H30F 62.2 . . ?
C8AA C303 C304 84.7(14) . . ?
C8AA C303 O0AA 121(2) . . ?
C8AA C303 C6AA 76.4(13) . . ?
C8AA C303 C9AA 146.6(16) . . ?
C9AA C303 Na3 85.5(7) . . ?
C9AA C303 H30E 43.1 . . ?
C9AA C303 H30F 108.2 . . ?
O302 C304 C303 102.3(9) . . ?
O302 C304 H30G 111.3 . . ?
O302 C304 H30H 111.3 . . ?
O302 C304 C8AA 118.9(8) . . ?
O302 C304 C9AA 74.3(7) . . ?
C303 C304 H30G 111.3 . . ?
C303 C304 H30H 111.3 . . ?
C303 C304 C8AA 25.5(6) . . ?
C303 C304 C9AA 63.4(8) . . ?
H30G C304 H30H 109.2 . . ?
O0AA C304 O302 67.3(7) . . ?
O0AA C304 C303 35.1(7) . . ?
O0AA C304 H30G 126.9 . . ?
O0AA C304 H30H 120.7 . . ?
O0AA C304 C8AA 56.7(6) . . ?
O0AA C304 C9AA 51.2(7) . . ?
C8AA C304 H30G 86.5 . . ?
C8AA C304 H30H 116.6 . . ?
C8AA C304 C9AA 87.7(8) . . ?
C9AA C304 H30G 173.5 . . ?
C9AA C304 H30H 70.7 . . ?
O302 C305 H30I 108.6 . . ?
O302 C305 H30J 108.6 . . ?
O302 C305 C306 114.5(9) . . ?
O302 C305 C8 117.8(8) . . ?
H30I C305 H30J 107.6 . . ?
C306 C305 H30I 108.6 . . ?
C306 C305 H30J 108.6 . . ?
C306 C305 C8 18.7(6) . . ?
C8 C305 H30I 90.7 . . ?
C8 C305 H30J 120.8 . . ?
N302 C306 C305 113.8(8) . . ?
N302 C306 H30K 108.8 . . ?
N302 C306 H30L 108.8 . . ?
N302 C306 O4 45.3(5) . . ?
C305 C306 H30K 108.8 . . ?
C305 C306 H30L 108.8 . . ?
C305 C306 O4 100.8(8) . . ?
H30K C306 H30L 107.7 . . ?
O4 C306 H30K 73.2 . . ?
O4 C306 H30L 147.8 . . ?
C8 C306 N302 32.2(12) . . ?
C8 C306 C305 120.9(17) . . ?
C8 C306 H30K 125.6 . . ?
C8 C306 H30L 77.1 . . ?
C8 C306 O4 77.0(13) . . ?
N301 C307 H30M 109.4 . . ?
N301 C307 H30N 109.4 . . ?
N301 C307 C308 111.1(9) . . ?
N301 C307 C2AA 67.0(8) . . ?
N301 C307 C13 111.4(9) . . ?
H30M C307 H30N 108.0 . . ?
C308 C307 H30M 109.4 . . ?
C308 C307 H30N 109.4 . . ?
C308 C307 C2AA 56.8(8) . . ?
C308 C307 C13 98.6(10) . . ?
O5 C307 N301 57.4(6) . . ?
O5 C307 H30M 132.9 . . ?
O5 C307 H30N 53.0 . . ?
O5 C307 C308 117.6(9) . . ?
O5 C307 C2AA 116.0(9) . . ?
O5 C307 C13 54.0(7) . . ?
C1AA C307 N301 22.6(9) . . ?
C1AA C307 H30M 87.0 . . ?
C1AA C307 H30N 115.8 . . ?
C1AA C307 C308 123.8(14) . . ?
C1AA C307 O5 70.9(10) . . ?
C1AA C307 C2AA 69.5(10) . . ?
C1AA C307 C13 122.0(13) . . ?
C2AA C307 H30M 92.5 . . ?
C2AA C307 H30N 158.8 . . ?
C2AA C307 C13 148.2(10) . . ?
C13 C307 H30M 116.4 . . ?
C13 C307 H30N 11.4 . . ?
O303 C308 C307 110.7(8) . . ?
O303 C308 H30O 109.5 . . ?
O303 C308 H30P 109.5 . . ?
C307 C308 H30O 109.5 . . ?
C307 C308 H30P 109.5 . . ?
H30O C308 H30P 108.1 . . ?
C2AA C308 O303 101.2(9) . . ?
C2AA C308 C307 64.0(8) . . ?
C2AA C308 H30O 148.6 . . ?
C2AA C308 H30P 53.2 . . ?
O303 C309 H30Q 110.2 . . ?
O303 C309 H30R 110.2 . . ?
O303 C309 C310 107.8(8) . . ?
O303 C309 O2AA 76.3(6) . . ?
O303 C309 C3AA 73.4(7) . . ?
H30Q C309 H30R 108.5 . . ?
C310 C309 H30Q 110.2 . . ?
C310 C309 H30R 110.2 . . ?
C310 C309 O2AA 40.4(5) . . ?
C310 C309 C3AA 72.9(8) . . ?
O2AA C309 H30Q 146.8 . . ?
O2AA C309 H30R 98.8 . . ?
O2AA C309 C3AA 87.1(7) . . ?
C3AA C309 H30Q 65.2 . . ?
C3AA C309 H30R 173.7 . . ?
C9 C309 O303 89(2) . . ?
C9 C309 H30Q 83.8 . . ?
C9 C309 H30R 151.0 . . ?
C9 C309 C310 41.3(16) . . ?
C9 C309 O2AA 63.5(16) . . ?
C9 C309 C3AA 31.6(18) . . ?
O304 C310 C309 108.2(7) . . ?
O304 C310 H31A 110.1 . . ?
O304 C310 H31B 110.1 . . ?
C309 C310 H31A 110.1 . . ?
C309 C310 H31B 110.1 . . ?
H31A C310 H31B 108.4 . . ?
O2AA C310 O304 36.1(5) . . ?
O2AA C310 C309 75.6(8) . . ?
O2AA C310 H31A 137.7 . . ?
O2AA C310 H31B 108.4 . . ?
O2AA C310 C2BA 72.7(8) . . ?
O2AA C310 C9 82.5(10) . . ?
C2BA C310 O304 37.7(6) . . ?
C2BA C310 C309 145.3(10) . . ?
C2BA C310 H31A 85.2 . . ?
C2BA C310 H31B 93.0 . . ?
C9 C310 O304 118.5(10) . . ?
C9 C310 C309 21.1(8) . . ?
C9 C310 H31A 118.3 . . ?
C9 C310 H31B 88.9 . . ?
C9 C310 C2BA 154.5(12) . . ?
O304 C311 H31C 110.4 . . ?
O304 C311 H31D 110.4 . . ?
O304 C311 C312 106.6(7) . . ?
O304 C311 O4 85.6(6) . . ?
H31C C311 H31D 108.6 . . ?
C312 C311 H31C 110.4 . . ?
C312 C311 H31D 110.4 . . ?
C312 C311 O4 60.3(6) . . ?
O4 C311 H31C 66.3 . . ?
O4 C311 H31D 163.7 . . ?
C2BA C311 O304 39.3(7) . . ?
C2BA C311 H31C 90.6 . . ?
C2BA C311 H31D 86.4 . . ?
C2BA C311 C312 145.8(11) . . ?
C2BA C311 O4 108.7(11) . . ?
C3BA C311 O304 92(2) . . ?
C3BA C311 H31C 105.3 . . ?
C3BA C311 H31D 128.6 . . ?
C3BA C311 C312 19.3(19) . . ?
C3BA C311 O4 45(2) . . ?
C3BA C311 C2BA 131(2) . . ?
N302 C312 C311 111.6(8) . . ?
N302 C312 H31E 109.3 . . ?
N302 C312 H31F 109.3 . . ?
N302 C312 O4 43.8(5) . . ?
C311 C312 H31E 109.3 . . ?
C311 C312 H31F 109.3 . . ?
C311 C312 O4 68.5(7) . . ?
H31E C312 H31F 108.0 . . ?
O4 C312 H31E 132.3 . . ?
O4 C312 H31F 117.7 . . ?
C3BA C312 N302 101.9(11) . . ?
C3BA C312 C311 10.7(10) . . ?
C3BA C312 H31E 110.1 . . ?
C3BA C312 H31F 118.0 . . ?
C3BA C312 O4 59.7(10) . . ?
N301 C313 H31G 108.2 . . ?
N301 C313 H31H 108.2 . . ?
N301 C313 O5 46.8(5) . . ?
N301 C313 C1AA 24.9(5) . . ?
H31G C313 H31H 107.3 . . ?
C314 C313 N301 116.4(8) . . ?
C314 C313 H31G 108.2 . . ?
C314 C313 H31H 108.2 . . ?
C314 C313 O5 72.3(7) . . ?
C314 C313 C1AA 117.6(9) . . ?
O5 C313 H31G 140.1 . . ?
O5 C313 H31H 110.2 . . ?
C1AA C313 H31G 125.8 . . ?
C1AA C313 H31H 85.1 . . ?
C1AA C313 O5 46.8(5) . . ?
O305 C314 C313 105.5(8) . . ?
O305 C314 H31I 110.6 . . ?
O305 C314 H31J 110.6 . . ?
C313 C314 H31I 110.6 . . ?
C313 C314 H31J 110.6 . . ?
H31I C314 H31J 108.8 . . ?
O305 C315 H31K 109.0 . . ?
O305 C315 H31L 109.0 . . ?
O305 C315 C316 112.8(8) . . ?
O305 C315 C1BA 58.9(6) . . ?
H31K C315 H31L 107.8 . . ?
C316 C315 H31K 109.0 . . ?
C316 C315 H31L 109.0 . . ?
C316 C315 C1BA 82.7(9) . . ?
C1BA C315 H31K 166.5 . . ?
C1BA C315 H31L 73.4 . . ?
O306 C316 C315 110.5(8) . . ?
O306 C316 H31M 109.5 . . ?
O306 C316 H31N 109.5 . . ?
O306 C316 N7 52.2(5) . . ?
O306 C316 C1BA 112.9(7) . . ?
O306 C316 C18 101.1(7) . . ?
C315 C316 H31M 109.5 . . ?
C315 C316 H31N 109.5 . . ?
C315 C316 N7 125.8(9) . . ?
C315 C316 C1BA 52.8(7) . . ?
C315 C316 C18 98.2(9) . . ?
H31M C316 H31N 108.1 . . ?
N7 C316 H31M 57.4 . . ?
N7 C316 H31N 124.6 . . ?
N7 C316 C1BA 84.6(7) . . ?
N7 C316 C18 51.4(5) . . ?
C1BA C316 H31M 58.9 . . ?
C1BA C316 H31N 137.6 . . ?
C18 C316 H31M 18.9 . . ?
C18 C316 H31N 126.9 . . ?
C18 C316 C1BA 45.3(4) . . ?
C19 C316 O306 47.0(6) . . ?
C19 C316 C315 149.7(13) . . ?
C19 C316 H31M 98.6 . . ?
C19 C316 H31N 70.4 . . ?
C19 C316 N7 61.5(6) . . ?
C19 C316 C1BA 146.1(10) . . ?
C19 C316 C18 105.6(10) . . ?
O306 C317 H31O 109.0 . . ?
O306 C317 H31P 109.0 . . ?
O306 C317 C318 112.9(8) . . ?
O306 C317 N7 51.9(5) . . ?
O306 C317 C11 56.1(6) . . ?
O306 C317 C17 100.1(6) . . ?
H31O C317 H31P 107.8 . . ?
C318 C317 H31O 109.0 . . ?
C318 C317 H31P 109.0 . . ?
C318 C317 N7 63.7(7) . . ?
C318 C317 C11 165.3(9) . . ?
C318 C317 C17 12.8(7) . . ?
N7 C317 H31O 140.9 . . ?
N7 C317 H31P 110.8 . . ?
N7 C317 C17 51.4(5) . . ?
C11 C317 H31O 69.6 . . ?
C11 C317 H31P 84.9 . . ?
C11 C317 N7 107.5(7) . . ?
C11 C317 C17 154.2(8) . . ?
C17 C317 H31O 115.6 . . ?
C17 C317 H31P 114.9 . . ?
C19 C317 O306 45.5(6) . . ?
C19 C317 H31O 135.1 . . ?
C19 C317 H31P 65.5 . . ?
C19 C317 C318 115.1(10) . . ?
C19 C317 N7 60.6(5) . . ?
C19 C317 C11 65.6(7) . . ?
C19 C317 C17 106.3(8) . . ?
N302 C318 C317 112.9(9) . . ?
N302 C318 H31Q 109.0 . . ?
N302 C318 H31R 109.0 . . ?
N302 C318 N7 91.6(7) . . ?
N302 C318 C8 30.2(5) . . ?
C317 C318 H31Q 109.0 . . ?
C317 C318 H31R 109.0 . . ?
C317 C318 N7 61.9(6) . . ?
C317 C318 C8 140.2(9) . . ?
H31Q C318 H31R 107.8 . . ?
N7 C318 H31Q 62.4 . . ?
N7 C318 H31R 159.4 . . ?
N7 C318 C8 95.6(7) . . ?
C8 C318 H31Q 84.4 . . ?
C8 C318 H31R 101.5 . . ?
O301 O0AA Na3 71.2(4) . . ?
O302 O0AA Na3 69.0(4) . . ?
O302 O0AA O301 127.5(7) . . ?
C303 O0AA Na3 122.7(11) . . ?
C303 O0AA O301 54.1(8) . . ?
C303 O0AA O302 160.5(14) . . ?
C303 O0AA C304 95.2(10) . . ?
C303 O0AA C8AA 25.8(10) . . ?
C303 O0AA C9AA 98.2(11) . . ?
C304 O0AA Na3 125.5(8) . . ?
C304 O0AA O301 115.7(8) . . ?
C304 O0AA O302 66.1(6) . . ?
C304 O0AA C8AA 78.4(7) . . ?
C304 O0AA C9AA 90.0(10) . . ?
C8AA O0AA Na3 118.8(7) . . ?
C8AA O0AA O301 49.1(6) . . ?
C8AA O0AA O302 136.6(9) . . ?
C8AA O0AA C9AA 117.2(9) . . ?
C9AA O0AA Na3 117.7(6) . . ?
C9AA O0AA O301 141.7(9) . . ?
C9AA O0AA O302 87.8(8) . . ?
O305 O1AA Na3 76.6(5) . . ?
O305 O1AA C0BA 166.3(10) . . ?
O305 O1AA C1BA 67.3(7) . . ?
C0BA O1AA Na3 113.9(7) . . ?
C0BA O1AA C1BA 114.5(9) . . ?
C1BA O1AA Na3 109.2(6) . . ?
O304 O2AA Na3 96.0(8) . . ?
O304 O2AA C309 148.4(11) . . ?
O304 O2AA C310 96.2(10) . . ?
O304 O2AA C2BA 36.4(7) . . ?
O304 O2AA C9 145.6(12) . . ?
C309 O2AA Na3 115.3(6) . . ?
C310 O2AA Na3 137.1(9) . . ?
C310 O2AA C309 64.0(7) . . ?
C310 O2AA C2BA 61.6(8) . . ?
C310 O2AA C9 49.8(8) . . ?
C2BA O2AA Na3 113.1(7) . . ?
C2BA O2AA C309 124.0(8) . . ?
C2BA O2AA C9 111.1(10) . . ?
C9 O2AA Na3 112.3(8) . . ?
C9 O2AA C309 22.1(6) . . ?
O306 O3 Na3 65.4(3) . . ?
C11 O3 Na3 110.6(6) . . ?
C11 O3 O306 52.0(5) . . ?
C15 O3 Na3 112.8(6) . . ?
C15 O3 O306 110.6(7) . . ?
C15 O3 C11 114.2(8) . . ?
N302 O4 Na3 102.3(6) . . ?
N302 O4 C306 62.9(6) . . ?
N302 O4 C311 109.2(7) . . ?
N302 O4 C312 58.8(5) . . ?
N302 O4 C3BA 93.7(8) . . ?
N302 O4 C8 35.7(5) . . ?
C306 O4 Na3 117.1(5) . . ?
C306 O4 C311 132.9(7) . . ?
C306 O4 C312 98.6(7) . . ?
C306 O4 C8 27.5(5) . . ?
C311 O4 Na3 109.9(5) . . ?
C312 O4 Na3 126.4(5) . . ?
C312 O4 C311 51.2(4) . . ?
C3BA O4 Na3 113.6(7) . . ?
C3BA O4 C306 127.3(9) . . ?
C3BA O4 C311 15.6(6) . . ?
C3BA O4 C312 36.2(6) . . ?
C3BA O4 C8 112.8(9) . . ?
C8 O4 Na3 117.1(6) . . ?
C8 O4 C311 125.1(8) . . ?
C8 O4 C312 77.9(7) . . ?
N301 O5 Na3 82.8(5) . . ?
N301 O5 C307 63.3(6) . . ?
N301 O5 C313 52.1(4) . . ?
N301 O5 C1AA 28.9(6) . . ?
N301 O5 C13 138.4(8) . . ?
C307 O5 Na3 116.8(6) . . ?
C307 O5 C313 94.1(7) . . ?
C307 O5 C1AA 38.9(6) . . ?
C307 O5 C13 75.1(8) . . ?
C313 O5 Na3 105.2(5) . . ?
C1AA O5 Na3 108.1(7) . . ?
C1AA O5 C313 58.7(7) . . ?
C1AA O5 C13 111.9(9) . . ?
C13 O5 Na3 117.0(7) . . ?
C13 O5 C313 136.9(8) . . ?
O306 N7 Na3 65.9(4) . . ?
O306 N7 C316 56.9(5) . . ?
O306 N7 C317 58.2(5) . . ?
O306 N7 C318 110.0(7) . . ?
O306 N7 C17 124.5(8) . . ?
O306 N7 C18 124.0(8) . . ?
O306 N7 C19 44.1(5) . . ?
C316 N7 Na3 98.8(5) . . ?
C316 N7 C318 138.8(8) . . ?
C317 N7 Na3 101.1(5) . . ?
C317 N7 C316 93.2(7) . . ?
C317 N7 C318 54.3(5) . . ?
C318 N7 Na3 110.8(6) . . ?
C17 N7 Na3 106.1(7) . . ?
C17 N7 C316 152.7(9) . . ?
C17 N7 C317 71.4(7) . . ?
C17 N7 C318 17.5(6) . . ?
C18 N7 Na3 107.1(6) . . ?
C18 N7 C316 70.9(7) . . ?
C18 N7 C317 149.3(9) . . ?
C18 N7 C318 122.9(9) . . ?
C18 N7 C17 111.0(9) . . ?
C19 N7 Na3 109.9(6) . . ?
C19 N7 C316 45.4(6) . . ?
C19 N7 C317 48.3(6) . . ?
C19 N7 C318 96.4(8) . . ?
C19 N7 C17 113.5(8) . . ?
C19 N7 C18 109.0(8) . . ?
O301 N8 Na3 70.8(6) . . ?
O301 N8 C301 100.6(8) . . ?
O301 N8 C2AA 152.7(10) . . ?
O301 N8 C3AA 94.6(8) . . ?
O301 N8 C6AA 48.0(6) . . ?
C301 N8 Na3 104.3(5) . . ?
C302 N8 Na3 140.2(10) . . ?
C302 N8 O301 77.2(8) . . ?
C302 N8 C301 59.0(7) . . ?
C302 N8 C2AA 89.2(11) . . ?
C302 N8 C3AA 96.6(11) . . ?
C302 N8 C6AA 33.6(7) . . ?
C2AA N8 Na3 108.9(7) . . ?
C2AA N8 C301 52.4(7) . . ?
C2AA N8 C3AA 110.6(9) . . ?
C2AA N8 C6AA 110.1(9) . . ?
C3AA N8 Na3 108.6(7) . . ?
C3AA N8 C301 146.8(9) . . ?
C3AA N8 C6AA 111.5(9) . . ?
C6AA N8 Na3 106.9(7) . . ?
C6AA N8 C301 61.8(7) . . ?
O1AA C0BA H0BA 110.1 . . ?
O1AA C0BA H0BB 110.1 . . ?
O1AA C0BA C9AA 108.1(10) . . ?
H0BA C0BA H0BB 108.4 . . ?
C9AA C0BA H0BA 110.1 . . ?
C9AA C0BA H0BB 110.1 . . ?
N301 C1AA C301 61.2(12) . . ?
N301 C1AA C307 126(2) . . ?
N301 C1AA C313 64.3(12) . . ?
N301 C1AA O5 72.9(12) . . ?
N301 C1AA H1AA 53.7 . . ?
N301 C1AA H1AB 157.7 . . ?
N301 C1AA C2AA 90.4(15) . . ?
C301 C1AA H1AA 53.9 . . ?
C301 C1AA H1AB 119.4 . . ?
C307 C1AA C301 128.7(13) . . ?
C307 C1AA C313 135.6(13) . . ?
C307 C1AA O5 70.2(11) . . ?
C307 C1AA H1AA 177.3 . . ?
C307 C1AA H1AB 72.5 . . ?
C307 C1AA C2AA 74.9(12) . . ?
C313 C1AA C301 95.1(9) . . ?
C313 C1AA H1AA 41.8 . . ?
C313 C1AA H1AB 94.0 . . ?
O5 C1AA C301 132.5(12) . . ?
O5 C1AA C313 74.6(7) . . ?
O5 C1AA H1AA 107.7 . . ?
O5 C1AA H1AB 107.7 . . ?
O5 C1AA C2AA 118.6(11) . . ?
H1AA C1AA H1AB 107.1 . . ?
C2AA C1AA C301 53.8(7) . . ?
C2AA C1AA C313 147.9(11) . . ?
C2AA C1AA H1AA 107.7 . . ?
C2AA C1AA H1AB 107.7 . . ?
O305 C1BA C315 54.0(6) . . ?
O305 C1BA C316 83.3(7) . . ?
O305 C1BA H1BA 58.9 . . ?
O305 C1BA H1BB 125.8 . . ?
C315 C1BA C316 44.5(5) . . ?
C315 C1BA H1BA 11.2 . . ?
C315 C1BA H1BB 119.0 . . ?
C316 C1BA H1BA 51.6 . . ?
C316 C1BA H1BB 132.6 . . ?
O1AA C1BA O305 50.3(5) . . ?
O1AA C1BA C315 103.9(9) . . ?
O1AA C1BA C316 117.9(8) . . ?
O1AA C1BA H1BA 109.1 . . ?
O1AA C1BA H1BB 109.1 . . ?
O1AA C1BA C18 112.7(10) . . ?
H1BA C1BA H1BB 107.8 . . ?
C18 C1BA O305 125.1(9) . . ?
C18 C1BA C315 103.1(9) . . ?
C18 C1BA C316 58.7(7) . . ?
C18 C1BA H1BA 109.1 . . ?
C18 C1BA H1BB 109.1 . . ?
N301 C2AA C302 94.3(7) . . ?
N301 C2AA H2AA 124.2 . . ?
N301 C2AA H2AB 116.7 . . ?
C301 C2AA N301 56.0(5) . . ?
C301 C2AA C302 54.6(6) . . ?
C301 C2AA C307 104.6(9) . . ?
C301 C2AA N8 73.1(8) . . ?
C301 C2AA C1AA 69.0(8) . . ?
C301 C2AA H2AA 176.9 . . ?
C301 C2AA H2AB 69.8 . . ?
C302 C2AA H2AA 127.7 . . ?
C302 C2AA H2AB 77.1 . . ?
C307 C2AA N301 53.8(5) . . ?
C307 C2AA C302 146.1(9) . . ?
C307 C2AA H2AA 74.3 . . ?
C307 C2AA H2AB 124.3 . . ?
C308 C2AA N301 102.4(9) . . ?
C308 C2AA C301 157.6(11) . . ?
C308 C2AA C302 129.5(9) . . ?
C308 C2AA C307 59.3(6) . . ?
C308 C2AA N8 101.0(9) . . ?
C308 C2AA C1AA 93.5(9) . . ?
C308 C2AA H2AA 23.7 . . ?
C308 C2AA H2AB 131.4 . . ?
N8 C2AA N301 84.6(7) . . ?
N8 C2AA C302 33.3(5) . . ?
N8 C2AA C307 121.5(10) . . ?
N8 C2AA C1AA 109.0(10) . . ?
N8 C2AA H2AA 109.9 . . ?
N8 C2AA H2AB 109.9 . . ?
C1AA C2AA N301 24.7(6) . . ?
C1AA C2AA C302 116.8(10) . . ?
C1AA C2AA C307 35.6(6) . . ?
C1AA C2AA H2AA 109.9 . . ?
C1AA C2AA H2AB 109.9 . . ?
H2AA C2AA H2AB 108.3 . . ?
O304 C2BA C310 78.7(10) . . ?
O304 C2BA C311 90.5(12) . . ?
O304 C2BA O2AA 34.4(7) . . ?
O304 C2BA H2BA 133.3 . . ?
O304 C2BA H2BB 112.9 . . ?
O304 C2BA C3BA 74.6(12) . . ?
C310 C2BA O2AA 45.7(6) . . ?
C310 C2BA H2BA 85.1 . . ?
C310 C2BA H2BB 84.0 . . ?
C310 C2BA C3BA 152.9(13) . . ?
C311 C2BA C310 169.1(14) . . ?
C311 C2BA O2AA 123.4(12) . . ?
C311 C2BA H2BA 101.9 . . ?
C311 C2BA H2BB 101.4 . . ?
C311 C2BA C3BA 16.2(8) . . ?
O2AA C2BA H2BA 110.3 . . ?
O2AA C2BA H2BB 110.3 . . ?
O2AA C2BA C3BA 107.2(11) . . ?
H2BA C2BA H2BB 108.5 . . ?
C3BA C2BA H2BA 110.3 . . ?
C3BA C2BA H2BB 110.3 . . ?
C302 C3AA C309 137.0(7) . . ?
C302 C3AA H3AA 93.6 . . ?
C302 C3AA H3AB 90.0 . . ?
C309 C3AA H3AA 121.1 . . ?
C309 C3AA H3AB 100.9 . . ?
N8 C3AA C302 31.0(5) . . ?
N8 C3AA C309 107.7(7) . . ?
N8 C3AA H3AA 109.2 . . ?
N8 C3AA H3AB 109.2 . . ?
N8 C3AA C9 111.9(10) . . ?
H3AA C3AA H3AB 107.9 . . ?
C9 C3AA C302 142.8(10) . . ?
C9 C3AA C309 12.3(7) . . ?
C9 C3AA H3AA 109.2 . . ?
C9 C3AA H3AB 109.2 . . ?
O304 C3BA N302 111.0(9) . . ?
O304 C3BA H3BA 85.9 . . ?
O304 C3BA H3BB 143.3 . . ?
N302 C3BA H3BA 77.7 . . ?
N302 C3BA H3BB 105.1 . . ?
C311 C3BA O304 66.9(18) . . ?
C311 C3BA N302 157(3) . . ?
C311 C3BA C312 150(3) . . ?
C311 C3BA O4 120(3) . . ?
C311 C3BA C2BA 33.1(16) . . ?
C311 C3BA H3BA 123.8 . . ?
C311 C3BA H3BB 77.3 . . ?
C312 C3BA O304 133.8(14) . . ?
C312 C3BA N302 47.9(8) . . ?
C312 C3BA O4 84.1(11) . . ?
C312 C3BA C2BA 162.8(15) . . ?
C312 C3BA H3BA 52.6 . . ?
C312 C3BA H3BB 77.0 . . ?
O4 C3BA O304 94.6(9) . . ?
O4 C3BA N302 37.8(5) . . ?
O4 C3BA C2BA 106.7(10) . . ?
O4 C3BA H3BA 110.4 . . ?
O4 C3BA H3BB 110.4 . . ?
C2BA C3BA O304 34.2(6) . . ?
C2BA C3BA N302 137.9(11) . . ?
C2BA C3BA H3BA 110.4 . . ?
C2BA C3BA H3BB 110.4 . . ?
H3BA C3BA H3BB 108.6 . . ?
O301 C6AA C301 110.1(8) . . ?
O301 C6AA C303 61.3(7) . . ?
O301 C6AA N8 56.2(6) . . ?
O301 C6AA H6AA 123.7 . . ?
O301 C6AA H6AB 128.6 . . ?
O301 C6AA C8AA 57.3(8) . . ?
C301 C6AA H6AA 108.0 . . ?
C301 C6AA H6AB 46.3 . . ?
C302 C6AA O301 87.2(10) . . ?
C302 C6AA C301 61.8(9) . . ?
C302 C6AA C303 146.1(13) . . ?
C302 C6AA N8 36.2(8) . . ?
C302 C6AA H6AA 76.1 . . ?
C302 C6AA H6AB 105.8 . . ?
C302 C6AA C8AA 141.0(14) . . ?
C303 C6AA C301 115.2(11) . . ?
C303 C6AA H6AA 130.6 . . ?
C303 C6AA H6AB 86.8 . . ?
N8 C6AA C301 65.1(6) . . ?
N8 C6AA C303 110.1(9) . . ?
N8 C6AA H6AA 108.9 . . ?
N8 C6AA H6AB 108.9 . . ?
H6AA C6AA H6AB 107.7 . . ?
C8AA C6AA C301 140.9(11) . . ?
C8AA C6AA C303 25.9(6) . . ?
C8AA C6AA N8 113.4(9) . . ?
C8AA C6AA H6AA 108.9 . . ?
C8AA C6AA H6AB 108.9 . . ?
N302 C8 C305 111.8(12) . . ?
N302 C8 C318 51.6(7) . . ?
N302 C8 O4 47.6(8) . . ?
N302 C8 H8A 107.6 . . ?
N302 C8 H8B 142.6 . . ?
N302 C8 C17 57.3(10) . . ?
C305 C8 H8A 135.8 . . ?
C305 C8 H8B 32.3 . . ?
C306 C8 N302 122(2) . . ?
C306 C8 C305 40.4(12) . . ?
C306 C8 C318 156.5(18) . . ?
C306 C8 O4 75.5(15) . . ?
C306 C8 H8A 100.5 . . ?
C306 C8 H8B 44.9 . . ?
C306 C8 C17 146.4(19) . . ?
C318 C8 C305 117.0(8) . . ?
C318 C8 H8A 102.9 . . ?
C318 C8 H8B 122.6 . . ?
O4 C8 C305 82.1(7) . . ?
O4 C8 C318 97.9(8) . . ?
O4 C8 H8A 111.7 . . ?
O4 C8 H8B 111.7 . . ?
H8A C8 H8B 109.4 . . ?
C17 C8 C305 106.2(9) . . ?
C17 C8 C318 11.4(7) . . ?
C17 C8 O4 100.5(11) . . ?
C17 C8 H8A 111.7 . . ?
C17 C8 H8B 111.7 . . ?
O301 C8AA C304 114.7(9) . . ?
O301 C8AA O0AA 80.7(8) . . ?
O301 C8AA C6AA 47.9(6) . . ?
O301 C8AA H8AA 79.6 . . ?
O301 C8AA H8AB 159.0 . . ?
C303 C8AA O301 82.5(13) . . ?
C303 C8AA C304 69.7(12) . . ?
C303 C8AA O0AA 33.1(12) . . ?
C303 C8AA C6AA 77.7(14) . . ?
C303 C8AA H8AA 143.2 . . ?
C303 C8AA H8AB 98.6 . . ?
C304 C8AA H8AA 89.1 . . ?
C304 C8AA H8AB 84.9 . . ?
O0AA C8AA C304 44.9(6) . . ?
O0AA C8AA C6AA 100.6(10) . . ?
O0AA C8AA H8AA 111.6 . . ?
O0AA C8AA H8AB 111.6 . . ?
C6AA C8AA C304 145.4(10) . . ?
C6AA C8AA H8AA 111.6 . . ?
C6AA C8AA H8AB 111.6 . . ?
H8AA C8AA H8AB 109.4 . . ?
O303 C9 H9A 50.9 . . ?
O303 C9 H9B 157.7 . . ?
C309 C9 O303 68.1(18) . . ?
C309 C9 C310 118(2) . . ?
C309 C9 O2AA 94.4(19) . . ?
C309 C9 C3AA 136(2) . . ?
C309 C9 H9A 28.2 . . ?
C309 C9 H9B 89.9 . . ?
C310 C9 O303 124.9(12) . . ?
C310 C9 O2AA 47.7(7) . . ?
C310 C9 C3AA 106.3(12) . . ?
C310 C9 H9A 144.4 . . ?
C310 C9 H9B 67.7 . . ?
O2AA C9 O303 78.1(8) . . ?
O2AA C9 C3AA 115.4(10) . . ?
O2AA C9 H9A 108.4 . . ?
O2AA C9 H9B 108.4 . . ?
C3AA C9 O303 86.6(9) . . ?
C3AA C9 H9A 108.4 . . ?
C3AA C9 H9B 108.4 . . ?
H9A C9 H9B 107.5 . . ?
C303 C9AA C304 49.1(5) . . ?
C303 C9AA H9AA 88.7 . . ?
C303 C9AA H9AB 98.8 . . ?
C304 C9AA H9AA 136.3 . . ?
C304 C9AA H9AB 73.6 . . ?
O0AA C9AA C303 28.9(5) . . ?
O0AA C9AA C304 38.8(6) . . ?
O0AA C9AA C0BA 110.7(9) . . ?
O0AA C9AA H9AA 109.5 . . ?
O0AA C9AA H9AB 109.5 . . ?
C0BA C9AA C303 138.6(10) . . ?
C0BA C9AA C304 110.7(10) . . ?
C0BA C9AA H9AA 109.5 . . ?
C0BA C9AA H9AB 109.5 . . ?
H9AA C9AA H9AB 108.1 . . ?
O306 C11 C317 60.8(6) . . ?
O306 C11 O3 72.5(7) . . ?
O306 C11 H11A 107.0 . . ?
O306 C11 H11B 141.8 . . ?
O306 C11 C19 43.2(5) . . ?
C317 C11 H11A 59.4 . . ?
C317 C11 H11B 128.7 . . ?
C317 C11 C19 50.2(7) . . ?
O3 C11 C317 121.9(9) . . ?
O3 C11 H11A 109.3 . . ?
O3 C11 H11B 109.3 . . ?
O3 C11 C19 111.6(9) . . ?
H11A C11 H11B 108.0 . . ?
C19 C11 H11A 109.3 . . ?
C19 C11 H11B 109.3 . . ?
C307 C13 H13A 72.8 . . ?
C307 C13 H13B 92.8 . . ?
O5 C13 C307 50.9(5) . . ?
O5 C13 H13A 110.7 . . ?
O5 C13 H13B 110.7 . . ?
O5 C13 C15 105.4(9) . . ?
H13A C13 H13B 108.8 . . ?
C15 C13 C307 152.5(10) . . ?
C15 C13 H13A 110.7 . . ?
C15 C13 H13B 110.7 . . ?
O3 C15 C13 107.4(9) . . ?
O3 C15 H15A 110.2 . . ?
O3 C15 H15B 110.2 . . ?
C13 C15 H15A 110.2 . . ?
C13 C15 H15B 110.2 . . ?
H15A C15 H15B 108.5 . . ?
N302 C17 C317 104.8(10) . . ?
N302 C17 N7 107.4(10) . . ?
N302 C17 C8 39.0(6) . . ?
N302 C17 H17A 77.8 . . ?
N302 C17 H17B 141.6 . . ?
C317 C17 H17A 51.9 . . ?
C317 C17 H17B 107.4 . . ?
N7 C17 C317 57.2(5) . . ?
N7 C17 C8 120.4(10) . . ?
N7 C17 H17A 107.2 . . ?
N7 C17 H17B 107.2 . . ?
C8 C17 C317 143.8(12) . . ?
C8 C17 H17A 107.2 . . ?
C8 C17 H17B 107.2 . . ?
H17A C17 H17B 106.9 . . ?
C316 C18 H18A 166.5 . . ?
C316 C18 H18B 81.3 . . ?
N7 C18 C316 57.7(6) . . ?
N7 C18 C1BA 112.2(9) . . ?
N7 C18 H18A 109.2 . . ?
N7 C18 H18B 109.2 . . ?
C1BA C18 C316 76.0(8) . . ?
C1BA C18 H18A 109.2 . . ?
C1BA C18 H18B 109.2 . . ?
H18A C18 H18B 107.9 . . ?
O306 C19 C316 77.9(9) . . ?
O306 C19 C317 76.5(8) . . ?
O306 C19 N7 61.3(7) . . ?
O306 C19 C11 62.4(7) . . ?
O306 C19 H19A 95.7 . . ?
O306 C19 H19B 156.6 . . ?
C316 C19 C317 142.9(11) . . ?
C316 C19 N7 73.1(8) . . ?
C316 C19 C11 124.1(12) . . ?
C316 C19 H19A 35.8 . . ?
C316 C19 H19B 121.3 . . ?
C317 C19 N7 71.2(7) . . ?
C317 C19 C11 64.2(8) . . ?
C317 C19 H19A 171.3 . . ?
C317 C19 H19B 80.2 . . ?
N7 C19 C11 113.7(9) . . ?
N7 C19 H19A 108.8 . . ?
N7 C19 H19B 108.8 . . ?
C11 C19 H19A 108.8 . . ?
C11 C19 H19B 108.8 . . ?
H19A C19 H19B 107.7 . . ?
C110 N101 C109 117.2(3) . . ?
C114 N101 C109 119.3(3) . . ?
C114 N101 C110 123.5(3) . . ?
C111 N102 C116 118.6(3) . . ?
C103 C102 H102 119.7 . . ?
C103 C102 H10A 121.9 . . ?
C103 C102 C101 120.6(5) . . ?
C103 C102 C1 116.1(6) . . ?
C101 C102 H102 119.7 . . ?
C1 C102 H10A 121.9 . . ?
C102 C103 C104 119.6(4) . . ?
C102 C103 C109 119.1(4) . . ?
C109 C103 C104 121.4(3) . . ?
O101 C104 C103 118.0(3) . . ?
O101 C104 C105 124.3(3) . . ?
C105 C104 C103 117.7(3) . . ?
C104 C105 C106 122.1(3) . . ?
C104 C105 C110 120.3(3) . . ?
C110 C105 C106 117.6(3) . . ?
C105 C106 H106 118.7 . . ?
C107 C106 C105 122.5(3) . . ?
C107 C106 H106 118.7 . . ?
C106 C107 H107 119.4 . . ?
C106 C107 C111 121.3(3) . . ?
C111 C107 H107 119.4 . . ?
C103 C109 N101 120.2(3) . . ?
C103 C109 C112 118.4(4) . . ?
C103 C109 C1A 117.6(6) . . ?
C112 C109 N101 120.5(4) . . ?
C1A C109 N101 117.3(6) . . ?
N101 C110 C105 122.9(3) . . ?
C113 C110 N101 117.3(3) . . ?
C113 C110 C105 119.8(3) . . ?
N102 C111 C107 120.6(3) . . ?
N102 C111 C113 122.3(3) . . ?
C113 C111 C107 117.1(3) . . ?
C110 C113 C111 121.7(3) . . ?
C115 C113 C110 119.5(3) . . ?
C115 C113 C111 118.8(3) . . ?
C118 C114 N101 118.6(3) . . ?
C113 C115 C118 118.8(3) . . ?
C113 C115 C119 119.1(3) . . ?
C119 C115 C118 122.1(3) . . ?
N102 C116 C119 123.2(3) . . ?
N102 C116 C120 118.5(3) . . ?
C119 C116 C120 118.3(3) . . ?
C120 C117 H117 119.6 . . ?
C121 C117 H117 119.6 . . ?
C121 C117 C120 120.8(4) . . ?
C114 C118 C115 122.3(3) . . ?
C114 C118 C122 121.0(3) . . ?
C115 C118 C122 116.6(3) . . ?
C115 C119 C123 119.9(3) . . ?
C116 C119 C115 118.1(3) . . ?
C116 C119 C123 122.0(3) . . ?
C117 C120 C116 121.0(3) . . ?
C117 C120 C124 119.2(3) . . ?
C124 C120 C116 119.8(3) . . ?
C117 C121 H121 119.9 . . ?
C117 C121 C125 120.3(4) . . ?
C125 C121 H121 119.9 . . ?
C118 C122 H122 118.9 . . ?
C126 C122 C118 122.3(4) . . ?
C126 C122 H122 118.9 . . ?
C119 C123 C126 116.7(3) . . ?
C127 C123 C119 118.8(3) . . ?
C127 C123 C126 124.4(3) . . ?
C120 C124 C127 120.4(3) . . ?
C120 C124 C128 118.7(3) . . ?
C128 C124 C127 120.9(3) . . ?
C121 C125 H125 119.8 . . ?
C128 C125 C121 120.4(4) . . ?
C128 C125 H125 119.8 . . ?
C122 C126 C123 122.3(4) . . ?
C122 C126 H126 118.8 . . ?
C123 C126 H126 118.8 . . ?
O102 C127 C123 123.8(3) . . ?
O102 C127 C124 115.5(3) . . ?
C123 C127 C124 120.6(3) . . ?
C124 C128 H128 119.8 . . ?
C125 C128 C124 120.5(3) . . ?
C125 C128 H128 119.8 . . ?
C102 C101 H101 120.5 . . ?
C108 C101 C102 119.0(5) . . ?
C108 C101 H101 120.5 . . ?
C101 C108 H108 119.7 . . ?
C112 C108 C101 120.5(6) . . ?
C112 C108 H108 119.7 . . ?
C109 C112 H112 119.3 . . ?
C108 C112 C109 121.3(6) . . ?
C108 C112 H112 119.3 . . ?
C102 C1 H1 119.9 . . ?
C16 C1 C102 120.3(10) . . ?
C16 C1 H1 119.9 . . ?
C109 C1A H1A 120.7 . . ?
C16 C1A C109 118.6(10) . . ?
C16 C1A H1A 120.7 . . ?
C1 C16 H16 119.5 . . ?
C1A C16 C1 121.0(10) . . ?
C1A C16 H16 119.5 . . ?
C145 N103 C141 118.9(3) . . ?
C139 N104 C144 118.2(3) . . ?
C133 C129 H129 119.1 . . ?
C133 C129 H12A 122.2 . . ?
C133 C129 C1H 115.7(5) . . ?
C132 C129 H129 119.1 . . ?
C132 C129 C133 121.8(4) . . ?
C1H C129 H12A 122.2 . . ?
O103 C130 C133 118.1(3) . . ?
O103 C130 C134 124.4(3) . . ?
C134 C130 C133 117.5(3) . . ?
C134 C131 H131 118.6 . . ?
C135 C131 H131 118.6 . . ?
C135 C131 C134 122.9(3) . . ?
C129 C133 C130 118.8(3) . . ?
C137 C133 C129 119.6(3) . . ?
C137 C133 C130 121.5(3) . . ?
C130 C134 C131 122.5(3) . . ?
C130 C134 C138 119.9(3) . . ?
C138 C134 C131 117.6(3) . . ?
C131 C135 H135 119.5 . . ?
C131 C135 C139 120.9(3) . . ?
C139 C135 H135 119.5 . . ?
C133 C137 C141 120.6(3) . . ?
C133 C137 C140 116.3(4) . . ?
C133 C137 C1J 120.1(5) . . ?
C141 C137 C1J 116.0(5) . . ?
C140 C137 C141 122.1(4) . . ?
C141 C138 C134 123.0(3) . . ?
C142 C138 C134 119.6(3) . . ?
C142 C138 C141 117.4(3) . . ?
N104 C139 C135 120.5(3) . . ?
N104 C139 C142 122.4(3) . . ?
C142 C139 C135 117.1(3) . . ?
N103 C141 C137 119.4(3) . . ?
N103 C141 C138 123.3(3) . . ?
C138 C141 C137 117.2(3) . . ?
C138 C142 C139 121.8(3) . . ?
C143 C142 C138 119.5(3) . . ?
C143 C142 C139 118.7(3) . . ?
C142 C143 C145 118.6(3) . . ?
C142 C143 C146 119.1(3) . . ?
C146 C143 C145 122.3(3) . . ?
N104 C144 C146 123.9(3) . . ?
N104 C144 C148 118.4(3) . . ?
C146 C144 C148 117.7(3) . . ?
N103 C145 C143 122.2(3) . . ?
N103 C145 C150 120.8(3) . . ?
C143 C145 C150 116.9(3) . . ?
C143 C146 C151 119.4(3) . . ?
C144 C146 C143 117.7(3) . . ?
C144 C146 C151 122.9(3) . . ?
C148 C147 H147 119.8 . . ?
C149 C147 H147 119.8 . . ?
C149 C147 C148 120.5(3) . . ?
C147 C148 C144 121.5(3) . . ?
C147 C148 C152 118.9(3) . . ?
C152 C148 C144 119.6(3) . . ?
C147 C149 H149 119.6 . . ?
C147 C149 C153 120.7(3) . . ?
C153 C149 H149 119.6 . . ?
C145 C150 H150 119.3 . . ?
C154 C150 C145 121.3(3) . . ?
C154 C150 H150 119.3 . . ?
C146 C151 C154 117.4(3) . . ?
C155 C151 C146 118.6(3) . . ?
C155 C151 C154 124.0(3) . . ?
C148 C152 C155 120.6(3) . . ?
C148 C152 C156 119.3(3) . . ?
C156 C152 C155 120.1(3) . . ?
C149 C153 H153 119.9 . . ?
C156 C153 C149 120.2(3) . . ?
C156 C153 H153 119.9 . . ?
C150 C154 C151 122.6(3) . . ?
C150 C154 H154 118.7 . . ?
C151 C154 H154 118.7 . . ?
O104 C155 C151 123.6(3) . . ?
O104 C155 C152 115.9(3) . . ?
C151 C155 C152 120.5(3) . . ?
C152 C156 H156 119.8 . . ?
C153 C156 C152 120.4(3) . . ?
C153 C156 H156 119.8 . . ?
C129 C132 H132 121.5 . . ?
C129 C132 C136 117.0(6) . . ?
C136 C132 H132 121.5 . . ?
C132 C136 H136 119.4 . . ?
C140 C136 C132 121.2(6) . . ?
C140 C136 H136 119.4 . . ?
C137 C140 H140 119.0 . . ?
C136 C140 C137 122.0(6) . . ?
C136 C140 H140 119.0 . . ?
C129 C1H H1H 118.5 . . ?
C1I C1H C129 123.0(8) . . ?
C1I C1H H1H 118.5 . . ?
C1H C1I H1I 120.3 . . ?
C1J C1I C1H 119.3(9) . . ?
C1J C1I H1I 120.3 . . ?
C137 C1J H1J 120.5 . . ?
C1I C1J C137 118.9(8) . . ?
C1I C1J H1J 120.5 . . ?
C174 N105 C169 118.6(3) . . ?
C167 N106 C173 118.5(3) . . ?
C160 C157 H157 119.5 . . ?
C160 C157 C161 121.0(3) . . ?
C161 C157 H157 119.5 . . ?
O105 C158 C161 119.3(3) . . ?
O105 C158 C162 124.0(3) . . ?
C162 C158 C161 116.7(3) . . ?
C162 C159 H159 118.6 . . ?
C163 C159 H159 118.6 . . ?
C163 C159 C162 122.8(3) . . ?
C157 C160 H160 119.9 . . ?
C157 C160 C164 120.2(3) . . ?
C164 C160 H160 119.9 . . ?
C157 C161 C158 119.4(3) . . ?
C165 C161 C157 118.4(3) . . ?
C165 C161 C158 122.2(3) . . ?
C158 C162 C159 122.3(3) . . ?
C166 C162 C158 120.5(3) . . ?
C166 C162 C159 117.3(3) . . ?
C159 C163 H163 119.4 . . ?
C159 C163 C167 121.3(3) . . ?
C167 C163 H163 119.4 . . ?
C160 C164 H164 120.1 . . ?
C168 C164 C160 119.9(3) . . ?
C168 C164 H164 120.1 . . ?
C161 C165 C168 119.5(3) . . ?
C161 C165 C169 120.2(3) . . ?
C168 C165 C169 120.3(3) . . ?
C162 C166 C169 123.2(3) . . ?
C170 C166 C162 120.1(3) . . ?
C170 C166 C169 116.7(3) . . ?
N106 C167 C163 121.0(3) . . ?
N106 C167 C170 122.3(3) . . ?
C170 C167 C163 116.7(3) . . ?
C164 C168 C165 120.9(3) . . ?
C164 C168 H168 119.5 . . ?
C165 C168 H168 119.5 . . ?
N105 C169 C165 119.0(3) . . ?
N105 C169 C166 124.2(3) . . ?
C166 C169 C165 116.9(3) . . ?
C166 C170 C167 121.8(3) . . ?
C172 C170 C166 119.3(3) . . ?
C172 C170 C167 118.9(3) . . ?
C170 C172 C174 119.6(3) . . ?
C170 C172 C175 119.4(3) . . ?
C175 C172 C174 121.1(3) . . ?
N106 C173 C175 123.3(3) . . ?
N106 C173 C176 119.1(3) . . ?
C175 C173 C176 117.5(3) . . ?
N105 C174 C172 121.6(3) . . ?
N105 C174 C179 120.5(3) . . ?
C172 C174 C179 117.9(3) . . ?
C172 C175 C180 119.9(3) . . ?
C173 C175 C172 117.4(3) . . ?
C173 C175 C180 122.7(3) . . ?
C177 C176 C173 121.3(3) . . ?
C181 C176 C173 119.6(3) . . ?
C181 C176 C177 119.0(3) . . ?
C176 C177 H177 119.8 . . ?
C178 C177 C176 120.5(3) . . ?
C178 C177 H177 119.8 . . ?
C177 C178 H178 119.7 . . ?
C177 C178 C182 120.7(3) . . ?
C182 C178 H178 119.7 . . ?
C174 C179 H179 119.3 . . ?
C183 C179 C174 121.4(3) . . ?
C183 C179 H179 119.3 . . ?
C175 C180 C183 117.3(3) . . ?
C184 C180 C175 118.6(3) . . ?
C184 C180 C183 124.0(3) . . ?
C176 C181 C184 121.0(3) . . ?
C185 C181 C176 118.6(3) . . ?
C185 C181 C184 120.3(3) . . ?
C178 C182 H182 119.9 . . ?
C185 C182 C178 120.2(3) . . ?
C185 C182 H182 119.9 . . ?
C179 C183 C180 122.3(3) . . ?
C179 C183 H183 118.9 . . ?
C180 C183 H183 118.9 . . ?
O106 C184 C180 123.7(3) . . ?
O106 C184 C181 116.0(3) . . ?
C180 C184 C181 120.1(3) . . ?
C181 C185 H185 119.6 . . ?
C182 C185 C181 120.9(3) . . ?
C182 C185 H185 119.6 . . ?
C402 C401 Cl1 117.6(3) . . ?
C402 C401 C406 120.0 . . ?
C406 C401 Cl1 122.4(3) . . ?
C401 C402 H402 120.0 . . ?
C401 C402 C403 120.0 . . ?
C403 C402 H402 120.0 . . ?
C402 C403 H403 120.0 . . ?
C404 C403 C402 120.0 . . ?
C404 C403 H403 120.0 . . ?
C403 C404 H404 120.0 . . ?
C405 C404 C403 120.0 . . ?
C405 C404 H404 120.0 . . ?
C404 C405 H405 120.0 . . ?
C404 C405 C406 120.0 . . ?
C406 C405 H405 120.0 . . ?
C401 C406 Cl2 120.3(4) . . ?
C405 C406 Cl2 119.7(4) . . ?
C405 C406 C401 120.0 . . ?
C408 C407 Cl3 118.0(10) . . ?
C412 C407 Cl3 118.5(10) . . ?
C412 C407 C408 123.5(11) . . ?
C407 C408 H408 121.6 . . ?
C409 C408 C407 116.8(14) . . ?
C409 C408 H408 121.6 . . ?
C408 C409 H409 122.1 . . ?
C410 C409 C408 115.9(15) . . ?
C410 C409 H409 122.1 . . ?
C409 C410 H410 115.7 . . ?
C411 C410 C409 128.7(13) . . ?
C411 C410 H410 115.7 . . ?
C410 C411 H411 122.1 . . ?
C410 C411 C412 115.7(14) . . ?
C412 C411 H411 122.1 . . ?
C407 C412 Cl4 121.6(10) . . ?
C407 C412 C411 119.3(13) . . ?
C411 C412 Cl4 119.0(12) . . ?
C226 O29A Na1 104.2(6) . . ?
C27A O29A Na1 101.1(8) . . ?
C27A O29A C226 110.1(9) . . ?
C228 C27A H27C 111.8 . . ?
C228 C27A H27D 111.8 . . ?
O29A C27A C228 100.0(9) . . ?
O29A C27A H27C 111.8 . . ?
O29A C27A H27D 111.8 . . ?
H27C C27A H27D 109.5 . . ?

loop_
_geom_bond_atom_site_label_1
_geom_bond_atom_site_label_2
_geom_bond_distance
_geom_bond_site_symmetry_2
_geom_bond_publ_flag
Cl5 C501 1.725(5) . ?
Cl6 C506 1.720(6) . ?
C501 C502 1.378(7) . ?
C501 C506 1.380(7) . ?
C502 H502 0.9300 . ?
C502 C503 1.382(7) . ?
C503 H503 0.9300 . ?
C503 C504 1.352(8) . ?
C504 H504 0.9300 . ?
C504 C505 1.371(8) . ?
C505 H505 0.9300 . ?
C505 C506 1.390(9) . ?
Cl7 C507 1.744(5) . ?
Cl8 C512 1.729(6) . ?
C507 C508 1.369(7) . ?
C507 C512 1.371(7) . ?
C508 H508 0.9300 . ?
C508 C509 1.374(7) . ?
C509 H509 0.9300 . ?
C509 C510 1.371(7) . ?
C510 H510 0.9300 . ?
C510 C511 1.383(8) . ?
C511 H511 0.9300 . ?
C511 C512 1.379(7) . ?
Cl9 C513 1.727(4) . ?
Cl10 C518 1.734(4) . ?
C513 C514 1.378(6) . ?
C513 C518 1.382(6) . ?
C514 H514 0.9300 . ?
C514 C515 1.383(6) . ?
C515 H515 0.9300 . ?
C515 C516 1.386(7) . ?
C516 H516 0.9300 . ?
C516 C517 1.377(6) . ?
C517 H517 0.9300 . ?
C517 C518 1.386(6) . ?
Cl11 C519 1.720(5) . ?
Cl12 C524 1.737(5) . ?
C519 C520 1.375(6) . ?
C519 C524 1.389(6) . ?
C520 H520 0.9300 . ?
C520 C521 1.383(7) . ?
C521 H521 0.9300 . ?
C521 C522 1.393(8) . ?
C522 H522 0.9300 . ?
C522 C523 1.372(8) . ?
C523 H523 0.9300 . ?
C523 C524 1.374(7) . ?
Cl13 C525 1.731(4) . ?
Cl14 C530 1.737(4) . ?
C525 C526 1.393(6) . ?
C525 C530 1.390(5) . ?
C526 H526 0.9300 . ?
C526 C527 1.385(6) . ?
C527 H527 0.9300 . ?
C527 C528 1.380(6) . ?
C528 H528 0.9300 . ?
C528 C529 1.386(6) . ?
C529 H529 0.9300 . ?
C529 C530 1.384(5) . ?
Na1 O207 2.520(3) . ?
Na1 O208 2.549(3) . ?
Na1 O29B 2.538(4) . ?
Na1 O210 2.483(3) . ?
Na1 O211 2.537(3) . ?
Na1 O212 2.541(3) . ?
Na1 N203 2.751(4) . ?
Na1 N204 2.776(4) . ?
Na1 O29A 2.643(10) . ?
O207 C220 1.434(5) . ?
O207 C221 1.430(5) . ?
O208 C222 1.427(5) . ?
O208 C223 1.426(5) . ?
O29B C226 1.397(7) . ?
O29B C27B 1.405(7) . ?
O210 C228 1.427(5) . ?
O210 C229 1.428(5) . ?
O211 C232 1.401(6) . ?
O211 C233 1.416(5) . ?
O212 C234 1.425(5) . ?
O212 C235 1.429(5) . ?
N203 C219 1.457(6) . ?
N203 C225 1.480(6) . ?
N203 C231 1.467(6) . ?
N204 C224 1.462(5) . ?
N204 C230 1.471(5) . ?
N204 C236 1.469(5) . ?
C219 H21A 0.9700 . ?
C219 H21B 0.9700 . ?
C219 C220 1.511(6) . ?
C220 H22A 0.9700 . ?
C220 H22B 0.9700 . ?
C221 H22C 0.9700 . ?
C221 H22D 0.9700 . ?
C221 C222 1.495(6) . ?
C222 H22E 0.9700 . ?
C222 H22F 0.9700 . ?
C223 H22G 0.9700 . ?
C223 H22H 0.9700 . ?
C223 C224 1.508(6) . ?
C224 H22I 0.9700 . ?
C224 H22J 0.9700 . ?
C225 H22K 0.9700 . ?
C225 H22L 0.9700 . ?
C225 C226 1.517(8) . ?
C226 H22O 0.9700 . ?
C226 H22P 0.9700 . ?
C226 H22M 0.9700 . ?
C226 H22N 0.9700 . ?
C226 O29A 1.549(12) . ?
C27B H27A 0.9700 . ?
C27B H27B 0.9700 . ?
C27B C228 1.572(8) . ?
C228 H22Q 0.9700 . ?
C228 H22R 0.9700 . ?
C228 H22S 0.9700 . ?
C228 H22T 0.9700 . ?
C228 C27A 1.478(13) . ?
C229 H22U 0.9700 . ?
C229 H22V 0.9700 . ?
C229 C230 1.504(7) . ?
C230 H23A 0.9700 . ?
C230 H23B 0.9700 . ?
C231 H23C 0.9700 . ?
C231 H23D 0.9700 . ?
C231 C232 1.480(7) . ?
C232 H23E 0.9700 . ?
C232 H23F 0.9700 . ?
C233 H23G 0.9700 . ?
C233 H23H 0.9700 . ?
C233 C234 1.485(6) . ?
C234 H23I 0.9700 . ?
C234 H23J 0.9700 . ?
C235 H23K 0.9700 . ?
C235 H23L 0.9700 . ?
C235 C236 1.504(5) . ?
C236 H23M 0.9700 . ?
C236 H23N 0.9700 . ?
Na2 O201 2.413(3) . ?
Na2 O202 2.503(3) . ?
Na2 O203 2.569(4) . ?
Na2 O204 2.371(3) . ?
Na2 O205 2.459(3) . ?
Na2 O206 2.576(3) . ?
Na2 N201 2.758(4) . ?
Na2 N202 2.722(3) . ?
O201 C202 1.430(5) . ?
O201 C203 1.428(5) . ?
O202 C204 1.416(5) . ?
O202 C205 1.425(5) . ?
O203 C208 1.398(5) . ?
O203 C209 1.327(6) . ?
O204 C210 1.400(5) . ?
O204 C211 1.430(5) . ?
O205 C214 1.426(6) . ?
O205 C215 1.420(5) . ?
O206 C216 1.422(5) . ?
O206 C217 1.430(5) . ?
N201 C201 1.464(5) . ?
N201 C207 1.460(5) . ?
N201 C213 1.478(5) . ?
N202 C206 1.475(5) . ?
N202 C212 1.469(5) . ?
N202 C218 1.470(5) . ?
C201 H20A 0.9700 . ?
C201 H20B 0.9700 . ?
C201 C202 1.518(5) . ?
C202 H20C 0.9700 . ?
C202 H20D 0.9700 . ?
C203 H20E 0.9700 . ?
C203 H20F 0.9700 . ?
C203 C204 1.492(6) . ?
C204 H20G 0.9700 . ?
C204 H20H 0.9700 . ?
C205 H20I 0.9700 . ?
C205 H20J 0.9700 . ?
C205 C206 1.515(6) . ?
C206 H20K 0.9700 . ?
C206 H20L 0.9700 . ?
C207 H20M 0.9700 . ?
C207 H20N 0.9700 . ?
C207 C208 1.505(6) . ?
C208 H20O 0.9700 . ?
C208 H20P 0.9700 . ?
C209 H20Q 0.9700 . ?
C209 H20R 0.9700 . ?
C209 C210 1.455(7) . ?
C210 H21C 0.9700 . ?
C210 H21D 0.9700 . ?
C211 H21E 0.9700 . ?
C211 H21F 0.9700 . ?
C211 C212 1.508(6) . ?
C212 H21G 0.9700 . ?
C212 H21H 0.9700 . ?
C213 H21I 0.9700 . ?
C213 H21J 0.9700 . ?
C213 C214 1.513(7) . ?
C214 H21K 0.9700 . ?
C214 H21L 0.9700 . ?
C215 H21M 0.9700 . ?
C215 H21N 0.9700 . ?
C215 C216 1.489(7) . ?
C216 H21O 0.9700 . ?
C216 H21P 0.9700 . ?
C217 H21Q 0.9700 . ?
C217 H21R 0.9700 . ?
C217 C218 1.499(6) . ?
C218 H21S 0.9700 . ?
C218 H21T 0.9700 . ?
Na3 O301 2.540(9) . ?
Na3 O302 2.398(9) . ?
Na3 O303 2.474(7) . ?
Na3 O305 2.544(6) . ?
Na3 O306 2.455(6) . ?
Na3 O0AA 2.501(7) . ?
Na3 O1AA 2.522(9) . ?
Na3 O2AA 2.463(9) . ?
Na3 O3 2.630(8) . ?
Na3 O4 2.445(8) . ?
Na3 O5 2.492(9) . ?
Na3 N8 2.651(11) . ?
O301 C302 1.433(7) . ?
O301 C303 1.404(8) . ?
O301 O0AA 1.723(12) . ?
O301 N8 1.302(11) . ?
O301 C6AA 1.164(12) . ?
O301 C8AA 1.319(14) . ?
O302 C304 1.426(7) . ?
O302 C305 1.362(8) . ?
O302 O0AA 1.439(12) . ?
O303 C308 1.458(8) . ?
O303 C309 1.424(8) . ?
O303 C9 1.535(18) . ?
O304 C310 1.439(7) . ?
O304 C311 1.415(7) . ?
O304 O2AA 0.854(9) . ?
O304 C2BA 0.897(12) . ?
O304 C3BA 1.538(16) . ?
O305 C314 1.412(7) . ?
O305 C315 1.427(7) . ?
O305 O1AA 1.259(10) . ?
O305 C1BA 1.511(13) . ?
O306 C316 1.413(8) . ?
O306 C317 1.438(8) . ?
O306 O3 1.655(10) . ?
O306 N7 1.332(10) . ?
O306 C11 1.367(12) . ?
O306 C19 1.056(11) . ?
N301 C301 1.451(7) . ?
N301 C307 1.437(8) . ?
N301 C313 1.466(8) . ?
N301 O5 1.355(11) . ?
N301 C1AA 0.684(13) . ?
N301 C2AA 1.640(15) . ?
N302 C306 1.490(8) . ?
N302 C312 1.469(7) . ?
N302 C318 1.463(9) . ?
N302 O4 1.189(11) . ?
N302 C3BA 1.938(15) . ?
N302 C8 0.939(13) . ?
N302 C17 1.256(16) . ?
C301 H30A 0.9700 . ?
C301 H30B 0.9700 . ?
C301 C302 1.478(8) . ?
C301 N8 1.723(13) . ?
C301 C1AA 1.650(15) . ?
C301 C2AA 1.426(17) . ?
C301 C6AA 1.673(15) . ?
C302 H30C 0.9700 . ?
C302 H30D 0.9700 . ?
C302 N8 0.955(13) . ?
C302 C2AA 1.739(17) . ?
C302 C3AA 1.842(16) . ?
C302 C6AA 0.897(14) . ?
C303 H30E 0.9700 . ?
C303 H30F 0.9700 . ?
C303 C304 1.482(8) . ?
C303 O0AA 0.856(13) . ?
C303 C6AA 1.521(15) . ?
C303 C8AA 0.681(15) . ?
C303 C9AA 1.752(16) . ?
C304 H30G 0.9700 . ?
C304 H30H 0.9700 . ?
C304 O0AA 1.134(12) . ?
C304 C8AA 1.573(15) . ?
C304 C9AA 1.811(17) . ?
C305 H30I 0.9700 . ?
C305 H30J 0.9700 . ?
C305 C306 1.530(8) . ?
C305 C8 2.027(15) . ?
C306 H30K 0.9700 . ?
C306 H30L 0.9700 . ?
C306 O4 1.589(14) . ?
C306 C8 0.758(12) . ?
C307 H30M 0.9700 . ?
C307 H30N 0.9700 . ?
C307 C308 1.464(8) . ?
C307 O5 1.382(14) . ?
C307 C1AA 0.922(14) . ?
C307 C2AA 1.530(17) . ?
C307 C13 1.721(17) . ?
C308 H30O 0.9700 . ?
C308 H30P 0.9700 . ?
C308 C2AA 1.424(18) . ?
C309 H30Q 0.9700 . ?
C309 H30R 0.9700 . ?
C309 C310 1.483(9) . ?
C309 O2AA 1.598(14) . ?
C309 C3AA 1.967(17) . ?
C309 C9 0.603(15) . ?
C310 H31A 0.9700 . ?
C310 H31B 0.9700 . ?
C310 O2AA 1.070(11) . ?
C310 C2BA 1.316(15) . ?
C310 C9 1.105(16) . ?
C311 H31C 0.9700 . ?
C311 H31D 0.9700 . ?
C311 C312 1.504(8) . ?
C311 O4 1.797(15) . ?
C311 C2BA 1.087(14) . ?
C311 C3BA 0.557(14) . ?
C312 H31E 0.9700 . ?
C312 H31F 0.9700 . ?
C312 O4 1.677(13) . ?
C312 C3BA 0.996(14) . ?
C313 H31G 0.9700 . ?
C313 H31H 0.9700 . ?
C313 C314 1.443(8) . ?
C313 O5 1.836(13) . ?
C313 C1AA 1.627(16) . ?
C314 H31I 0.9700 . ?
C314 H31J 0.9700 . ?
C315 H31K 0.9700 . ?
C315 H31L 0.9700 . ?
C315 C316 1.430(8) . ?
C315 C1BA 1.627(18) . ?
C316 H31M 0.9700 . ?
C316 H31N 0.9700 . ?
C316 N7 1.593(13) . ?
C316 C1BA 2.024(16) . ?
C316 C18 1.782(17) . ?
C316 C19 1.186(14) . ?
C317 H31O 0.9700 . ?
C317 H31P 0.9700 . ?
C317 C318 1.465(9) . ?
C317 N7 1.591(12) . ?
C317 C11 1.469(15) . ?
C317 C17 1.794(16) . ?
C317 C19 1.254(14) . ?
C318 H31Q 0.9700 . ?
C318 H31R 0.9700 . ?
C318 N7 1.616(15) . ?
C318 C8 1.847(14) . ?
O0AA C8AA 1.341(12) . ?
O0AA C9AA 1.412(12) . ?
O1AA C0BA 1.426(12) . ?
O1AA C1BA 1.451(12) . ?
O2AA C2BA 1.428(13) . ?
O2AA C9 1.435(14) . ?
O3 C11 1.430(11) . ?
O3 C15 1.421(12) . ?
O4 C3BA 1.456(13) . ?
O4 C8 1.599(14) . ?
O5 C1AA 1.388(12) . ?
O5 C13 1.440(12) . ?
N7 C17 1.479(9) . ?
N7 C18 1.474(9) . ?
N7 C19 1.463(8) . ?
N8 C2AA 1.466(9) . ?
N8 C3AA 1.469(9) . ?
N8 C6AA 1.519(8) . ?
C0BA H0BA 0.9700 . ?
C0BA H0BB 0.9700 . ?
C0BA C9AA 1.496(9) . ?
C1AA H1AA 0.9700 . ?
C1AA H1AB 0.9700 . ?
C1AA C2AA 1.485(9) . ?
C1BA H1BA 0.9700 . ?
C1BA H1BB 0.9700 . ?
C1BA C18 1.483(9) . ?
C2AA H2AA 0.9700 . ?
C2AA H2AB 0.9700 . ?
C2BA H2BA 0.9700 . ?
C2BA H2BB 0.9700 . ?
C2BA C3BA 1.510(9) . ?
C3AA H3AA 0.9700 . ?
C3AA H3AB 0.9700 . ?
C3AA C9 1.487(9) . ?
C3BA H3BA 0.9700 . ?
C3BA H3BB 0.9700 . ?
C6AA H6AA 0.9700 . ?
C6AA H6AB 0.9700 . ?
C6AA C8AA 1.513(9) . ?
C8 H8A 0.9700 . ?
C8 H8B 0.9700 . ?
C8 C17 1.483(9) . ?
C8AA H8AA 0.9700 . ?
C8AA H8AB 0.9700 . ?
C9 H9A 0.9700 . ?
C9 H9B 0.9700 . ?
C9AA H9AA 0.9700 . ?
C9AA H9AB 0.9700 . ?
C11 H11A 0.9700 . ?
C11 H11B 0.9700 . ?
C11 C19 1.485(9) . ?
C13 H13A 0.9700 . ?
C13 H13B 0.9700 . ?
C13 C15 1.499(9) . ?
C15 H15A 0.9700 . ?
C15 H15B 0.9700 . ?
C17 H17A 0.9700 . ?
C17 H17B 0.9700 . ?
C18 H18A 0.9700 . ?
C18 H18B 0.9700 . ?
C19 H19A 0.9700 . ?
C19 H19B 0.9700 . ?
O101 C104 1.292(4) . ?
O102 C127 1.354(4) . ?
N101 C109 1.451(5) . ?
N101 C110 1.415(5) . ?
N101 C114 1.354(5) . ?
N102 C111 1.337(4) . ?
N102 C116 1.362(4) . ?
C102 H102 0.9300 . ?
C102 H10A 0.9300 . ?
C102 C103 1.408(6) . ?
C102 C101 1.430(8) . ?
C102 C1 1.431(13) . ?
C103 C104 1.459(5) . ?
C103 C109 1.414(5) . ?
C104 C105 1.411(5) . ?
C105 C106 1.433(5) . ?
C105 C110 1.422(5) . ?
C106 H106 0.9300 . ?
C106 C107 1.358(5) . ?
C107 H107 0.9300 . ?
C107 C111 1.429(5) . ?
C109 C112 1.444(7) . ?
C109 C1A 1.449(11) . ?
C110 C113 1.413(5) . ?
C111 C113 1.428(5) . ?
C113 C115 1.395(4) . ?
C114 C118 1.339(5) . ?
C115 C118 1.422(5) . ?
C115 C119 1.412(5) . ?
C116 C119 1.405(5) . ?
C116 C120 1.444(5) . ?
C117 H117 0.9300 . ?
C117 C120 1.403(5) . ?
C117 C121 1.371(5) . ?
C118 C122 1.432(5) . ?
C119 C123 1.439(5) . ?
C120 C124 1.409(5) . ?
C121 H121 0.9300 . ?
C121 C125 1.395(6) . ?
C122 H122 0.9300 . ?
C122 C126 1.350(6) . ?
C123 C126 1.443(5) . ?
C123 C127 1.385(5) . ?
C124 C127 1.433(5) . ?
C124 C128 1.424(5) . ?
C125 H125 0.9300 . ?
C125 C128 1.366(5) . ?
C126 H126 0.9300 . ?
C128 H128 0.9300 . ?
C101 H101 0.9300 . ?
C101 C108 1.397(9) . ?
C108 H108 0.9300 . ?
C108 C112 1.370(8) . ?
C112 H112 0.9300 . ?
C1 H1 0.9300 . ?
C1 C16 1.393(13) . ?
C1A H1A 0.9300 . ?
C1A C16 1.372(13) . ?
C16 H16 0.9300 . ?
O103 C130 1.289(4) . ?
O104 C155 1.351(4) . ?
N103 C141 1.352(4) . ?
N103 C145 1.346(4) . ?
N104 C139 1.340(4) . ?
N104 C144 1.359(4) . ?
C129 H129 0.9300 . ?
C129 H12A 0.9300 . ?
C129 C133 1.412(5) . ?
C129 C132 1.402(8) . ?
C129 C1H 1.446(11) . ?
C130 C133 1.459(5) . ?
C130 C134 1.417(5) . ?
C131 H131 0.9300 . ?
C131 C134 1.434(5) . ?
C131 C135 1.358(5) . ?
C133 C137 1.410(5) . ?
C134 C138 1.428(4) . ?
C135 H135 0.9300 . ?
C135 C139 1.439(5) . ?
C137 C141 1.440(5) . ?
C137 C140 1.435(7) . ?
C137 C1J 1.452(10) . ?
C138 C141 1.416(4) . ?
C138 C142 1.415(4) . ?
C139 C142 1.433(4) . ?
C142 C143 1.402(4) . ?
C143 C145 1.423(4) . ?
C143 C146 1.415(5) . ?
C144 C146 1.409(5) . ?
C144 C148 1.450(5) . ?
C145 C150 1.438(5) . ?
C146 C151 1.434(4) . ?
C147 H147 0.9300 . ?
C147 C148 1.416(5) . ?
C147 C149 1.372(5) . ?
C148 C152 1.417(5) . ?
C149 H149 0.9300 . ?
C149 C153 1.406(5) . ?
C150 H150 0.9300 . ?
C150 C154 1.357(5) . ?
C151 C154 1.438(5) . ?
C151 C155 1.390(5) . ?
C152 C155 1.437(5) . ?
C152 C156 1.422(5) . ?
C153 H153 0.9300 . ?
C153 C156 1.370(5) . ?
C154 H154 0.9300 . ?
C156 H156 0.9300 . ?
C132 H132 0.9300 . ?
C132 C136 1.404(9) . ?
C136 H136 0.9300 . ?
C136 C140 1.376(8) . ?
C140 H140 0.9300 . ?
C1H H1H 0.9300 . ?
C1H C1I 1.399(12) . ?
C1I H1I 0.9300 . ?
C1I C1J 1.377(11) . ?
C1J H1J 0.9300 . ?
O105 C158 1.284(4) . ?
O106 C184 1.355(4) . ?
N105 C169 1.355(4) . ?
N105 C174 1.346(4) . ?
N106 C167 1.339(4) . ?
N106 C173 1.368(4) . ?
C157 H157 0.9300 . ?
C157 C160 1.368(5) . ?
C157 C161 1.413(5) . ?
C158 C161 1.464(5) . ?
C158 C162 1.423(4) . ?
C159 H159 0.9300 . ?
C159 C162 1.434(5) . ?
C159 C163 1.360(5) . ?
C160 H160 0.9300 . ?
C160 C164 1.408(5) . ?
C161 C165 1.406(5) . ?
C162 C166 1.419(4) . ?
C163 H163 0.9300 . ?
C163 C167 1.437(5) . ?
C164 H164 0.9300 . ?
C164 C168 1.361(5) . ?
C165 C168 1.412(5) . ?
C165 C169 1.454(4) . ?
C166 C169 1.419(5) . ?
C166 C170 1.418(4) . ?
C167 C170 1.430(5) . ?
C168 H168 0.9300 . ?
C170 C172 1.399(5) . ?
C172 C174 1.424(5) . ?
C172 C175 1.419(4) . ?
C173 C175 1.417(5) . ?
C173 C176 1.442(4) . ?
C174 C179 1.433(5) . ?
C175 C180 1.434(4) . ?
C176 C177 1.419(5) . ?
C176 C181 1.419(5) . ?
C177 H177 0.9300 . ?
C177 C178 1.367(5) . ?
C178 H178 0.9300 . ?
C178 C182 1.402(5) . ?
C179 H179 0.9300 . ?
C179 C183 1.349(5) . ?
C180 C183 1.446(5) . ?
C180 C184 1.393(4) . ?
C181 C184 1.431(5) . ?
C181 C185 1.419(5) . ?
C182 H182 0.9300 . ?
C182 C185 1.367(5) . ?
C183 H183 0.9300 . ?
C185 H185 0.9300 . ?
Cl1 C401 1.704(4) . ?
Cl2 C406 1.710(6) . ?
C401 C402 1.3900 . ?
C401 C406 1.3900 . ?
C402 H402 0.9300 . ?
C402 C403 1.3900 . ?
C403 H403 0.9300 . ?
C403 C404 1.3900 . ?
C404 H404 0.9300 . ?
C404 C405 1.3900 . ?
C405 H405 0.9300 . ?
C405 C406 1.3900 . ?
Cl3 C407 1.709(11) . ?
Cl4 C412 1.740(14) . ?
C407 C408 1.438(16) . ?
C407 C412 1.407(15) . ?
C408 H408 0.9300 . ?
C408 C409 1.433(16) . ?
C409 H409 0.9300 . ?
C409 C410 1.400(17) . ?
C410 H410 0.9300 . ?
C410 C411 1.370(15) . ?
C411 H411 0.9300 . ?
C411 C412 1.409(15) . ?
O29A C27A 1.418(14) . ?
C27A H27C 0.9700 . ?
C27A H27D 0.9700 . ?

loop_
_geom_torsion_atom_site_label_1
_geom_torsion_atom_site_label_2
_geom_torsion_atom_site_label_3
_geom_torsion_atom_site_label_4
_geom_torsion
_geom_torsion_site_symmetry_1
_geom_torsion_site_symmetry_2
_geom_torsion_site_symmetry_3
_geom_torsion_site_symmetry_4
_geom_torsion_publ_flag
Cl5 C501 C502 C503 179.2(4) . . . . ?
Cl5 C501 C506 Cl6 3.6(7) . . . . ?
Cl5 C501 C506 C505 -179.9(5) . . . . ?
C501 C502 C503 C504 0.7(7) . . . . ?
C502 C501 C506 Cl6 -175.4(4) . . . . ?
C502 C501 C506 C505 1.0(8) . . . . ?
C502 C503 C504 C505 0.9(8) . . . . ?
C503 C504 C505 C506 -1.6(9) . . . . ?
C504 C505 C506 Cl6 177.1(5) . . . . ?
C504 C505 C506 C501 0.6(9) . . . . ?
C506 C501 C502 C503 -1.7(7) . . . . ?
Cl7 C507 C508 C509 -179.4(4) . . . . ?
Cl7 C507 C512 Cl8 -1.2(7) . . . . ?
Cl7 C507 C512 C511 177.9(4) . . . . ?
C507 C508 C509 C510 0.7(9) . . . . ?
C508 C507 C512 Cl8 -179.1(5) . . . . ?
C508 C507 C512 C511 0.0(9) . . . . ?
C508 C509 C510 C511 1.6(8) . . . . ?
C509 C510 C511 C512 -3.1(8) . . . . ?
C510 C511 C512 Cl8 -178.6(4) . . . . ?
C510 C511 C512 C507 2.3(8) . . . . ?
C512 C507 C508 C509 -1.5(9) . . . . ?
Cl9 C513 C514 C515 177.9(3) . . . . ?
Cl9 C513 C518 Cl10 1.5(5) . . . . ?
Cl9 C513 C518 C517 -178.4(3) . . . . ?
C513 C514 C515 C516 0.6(6) . . . . ?
C514 C513 C518 Cl10 -179.6(3) . . . . ?
C514 C513 C518 C517 0.4(6) . . . . ?
C514 C515 C516 C517 0.4(7) . . . . ?
C515 C516 C517 C518 -1.0(6) . . . . ?
C516 C517 C518 Cl10 -179.4(3) . . . . ?
C516 C517 C518 C513 0.6(6) . . . . ?
C518 C513 C514 C515 -1.0(6) . . . . ?
Cl11 C519 C520 C521 179.1(4) . . . . ?
Cl11 C519 C524 Cl12 1.4(5) . . . . ?
Cl11 C519 C524 C523 -178.5(3) . . . . ?
C519 C520 C521 C522 0.0(8) . . . . ?
C520 C519 C524 Cl12 -178.1(3) . . . . ?
C520 C519 C524 C523 1.9(7) . . . . ?
C520 C521 C522 C523 0.7(8) . . . . ?
C521 C522 C523 C524 -0.1(8) . . . . ?
C522 C523 C524 Cl12 178.9(4) . . . . ?
C522 C523 C524 C519 -1.2(7) . . . . ?
C524 C519 C520 C521 -1.4(7) . . . . ?
Cl13 C525 C526 C527 179.5(3) . . . . ?
Cl13 C525 C530 Cl14 3.0(5) . . . . ?
Cl13 C525 C530 C529 -178.9(3) . . . . ?
C525 C526 C527 C528 -0.2(6) . . . . ?
C526 C525 C530 Cl14 -176.9(3) . . . . ?
C526 C525 C530 C529 1.2(6) . . . . ?
C526 C527 C528 C529 0.4(6) . . . . ?
C527 C528 C529 C530 0.2(6) . . . . ?
C528 C529 C530 Cl14 177.1(3) . . . . ?
C528 C529 C530 C525 -1.0(6) . . . . ?
C530 C525 C526 C527 -0.6(6) . . . . ?
Na1 O207 C220 C219 -48.2(4) . . . . ?
Na1 O207 C221 C222 -50.0(4) . . . . ?
Na1 O208 C222 C221 -48.1(4) . . . . ?
Na1 O208 C223 C224 -48.1(4) . . . . ?
Na1 O29B C226 C225 -41.7(6) . . . . ?
Na1 O29B C27B C228 -51.2(5) . . . . ?
Na1 O210 C228 C27B -48.3(4) . . . . ?
Na1 O210 C228 C27A -9.0(8) . . . . ?
Na1 O210 C229 C230 -52.1(4) . . . . ?
Na1 O211 C232 C231 -47.9(5) . . . . ?
Na1 O211 C233 C234 -44.3(4) . . . . ?
Na1 O212 C234 C233 -52.0(4) . . . . ?
Na1 O212 C235 C236 -49.3(4) . . . . ?
Na1 N203 C219 C220 -38.6(4) . . . . ?
Na1 N203 C225 C226 -36.2(4) . . . . ?
Na1 N203 C231 C232 -38.8(5) . . . . ?
Na1 N204 C224 C223 -39.5(4) . . . . ?
Na1 N204 C230 C229 -34.8(4) . . . . ?
Na1 N204 C236 C235 -37.9(4) . . . . ?
Na1 O29A C27A C228 70.9(9) . . . . ?
O207 C221 C222 O208 65.3(4) . . . . ?
O208 C223 C224 N204 60.8(5) . . . . ?
O29B C27B C228 O210 66.1(5) . . . . ?
O210 C228 C27A O29A -43.8(12) . . . . ?
O210 C229 C230 N204 59.0(5) . . . . ?
O211 C233 C234 O212 63.8(5) . . . . ?
O212 C235 C236 N204 60.8(5) . . . . ?
N203 C219 C220 O207 60.5(5) . . . . ?
N203 C225 C226 O29B 54.6(6) . . . . ?
N203 C225 C226 O29A 75.1(6) . . . . ?
N203 C231 C232 O211 60.7(6) . . . . ?
C219 N203 C225 C226 81.0(5) . . . . ?
C219 N203 C231 C232 -155.7(4) . . . . ?
C220 O207 C221 C222 178.6(3) . . . . ?
C221 O207 C220 C219 82.9(4) . . . . ?
C222 O208 C223 C224 83.0(4) . . . . ?
C223 O208 C222 C221 179.7(3) . . . . ?
C224 N204 C230 C229 -153.5(4) . . . . ?
C224 N204 C236 C235 79.6(4) . . . . ?
C225 N203 C219 C220 -156.6(4) . . . . ?
C225 N203 C231 C232 80.9(5) . . . . ?
C225 C226 O29A Na1 -75.2(5) . . . . ?
C225 C226 O29A C27A 177.0(9) . . . . ?
C226 O29B C27B C228 -179.5(4) . . . . ?
C226 O29A C27A C228 -179.3(8) . . . . ?
C27B O29B C226 C225 84.5(6) . . . . ?
C228 O210 C229 C230 83.4(5) . . . . ?
C229 O210 C228 C27B 175.9(4) . . . . ?
C229 O210 C228 C27A -144.7(8) . . . . ?
C230 N204 C224 C223 79.3(5) . . . . ?
C230 N204 C236 C235 -155.8(4) . . . . ?
C231 N203 C219 C220 78.2(5) . . . . ?
C231 N203 C225 C226 -155.2(4) . . . . ?
C232 O211 C233 C234 -179.7(4) . . . . ?
C233 O211 C232 C231 87.6(5) . . . . ?
C234 O212 C235 C236 80.3(4) . . . . ?
C235 O212 C234 C233 177.6(4) . . . . ?
C236 N204 C224 C223 -156.8(3) . . . . ?
C236 N204 C230 C229 82.7(5) . . . . ?
Na2 O201 C202 C201 -51.4(4) . . . . ?
Na2 O201 C203 C204 -47.9(4) . . . . ?
Na2 O202 C204 C203 -46.6(3) . . . . ?
Na2 O202 C205 C206 -49.0(4) . . . . ?
Na2 O203 C208 C207 -47.7(5) . . . . ?
Na2 O203 C209 C210 -24.7(7) . . . . ?
Na2 O204 C210 C209 -39.6(5) . . . . ?
Na2 O204 C211 C212 -56.4(4) . . . . ?
Na2 O205 C214 C213 -55.0(4) . . . . ?
Na2 O205 C215 C216 -46.3(4) . . . . ?
Na2 O206 C216 C215 -47.0(4) . . . . ?
Na2 O206 C217 C218 -49.8(4) . . . . ?
Na2 N201 C201 C202 -35.9(3) . . . . ?
Na2 N201 C207 C208 -33.8(4) . . . . ?
Na2 N201 C213 C214 -36.2(4) . . . . ?
Na2 N202 C206 C205 -35.4(4) . . . . ?
Na2 N202 C212 C211 -32.1(4) . . . . ?
Na2 N202 C218 C217 -36.8(4) . . . . ?
O201 C203 C204 O202 63.3(4) . . . . ?
O202 C205 C206 N202 57.9(5) . . . . ?
O203 C209 C210 O204 41.1(7) . . . . ?
O204 C211 C212 N202 61.0(4) . . . . ?
O205 C215 C216 O206 60.5(5) . . . . ?
O206 C217 C218 N202 60.6(5) . . . . ?
N201 C201 C202 O201 60.7(4) . . . . ?
N201 C207 C208 O203 55.6(5) . . . . ?
N201 C213 C214 O205 64.1(5) . . . . ?
C201 N201 C207 C208 83.3(4) . . . . ?
C201 N201 C213 C214 -151.1(4) . . . . ?
C202 O201 C203 C204 179.4(3) . . . . ?
C203 O201 C202 C201 81.0(4) . . . . ?
C204 O202 C205 C206 79.7(4) . . . . ?
C205 O202 C204 C203 -177.2(3) . . . . ?
C206 N202 C212 C211 -150.1(3) . . . . ?
C206 N202 C218 C217 83.1(4) . . . . ?
C207 N201 C201 C202 -156.2(3) . . . . ?
C207 N201 C213 C214 83.8(4) . . . . ?
C208 O203 C209 C210 -169.3(5) . . . . ?
C209 O203 C208 C207 97.0(6) . . . . ?
C210 O204 C211 C212 85.1(4) . . . . ?
C211 O204 C210 C209 -177.9(4) . . . . ?
C212 N202 C206 C205 80.5(4) . . . . ?
C212 N202 C218 C217 -152.5(3) . . . . ?
C213 N201 C201 C202 78.9(4) . . . . ?
C213 N201 C207 C208 -150.6(4) . . . . ?
C214 O205 C215 C216 -179.5(4) . . . . ?
C215 O205 C214 C213 81.0(4) . . . . ?
C216 O206 C217 C218 78.8(4) . . . . ?
C217 O206 C216 C215 -175.2(4) . . . . ?
C218 N202 C206 C205 -155.5(3) . . . . ?
C218 N202 C212 C211 85.7(4) . . . . ?
Na3 O301 C302 C301 50.9(12) . . . . ?
Na3 O301 C302 N8 -26.6(10) . . . . ?
Na3 O301 C302 C2AA -4.4(12) . . . . ?
Na3 O301 C302 C3AA -81.3(6) . . . . ?
Na3 O301 C302 C6AA 122.5(14) . . . . ?
Na3 O301 C303 C304 65.0(12) . . . . ?
Na3 O301 C303 O0AA 17.0(13) . . . . ?
Na3 O301 C303 C6AA -130.9(8) . . . . ?
Na3 O301 C303 C8AA 137.9(15) . . . . ?
Na3 O301 C303 C9AA -19.4(14) . . . . ?
Na3 O301 O0AA O302 42.5(7) . . . . ?
Na3 O301 O0AA C303 -161.9(14) . . . . ?
Na3 O301 O0AA C304 121.1(8) . . . . ?
Na3 O301 O0AA C8AA 165.7(9) . . . . ?
Na3 O301 O0AA C9AA -111.3(12) . . . . ?
Na3 O301 N8 C301 101.6(5) . . . . ?
Na3 O301 N8 C302 156.1(9) . . . . ?
Na3 O301 N8 C2AA 94(2) . . . . ?
Na3 O301 N8 C3AA -108.1(6) . . . . ?
Na3 O301 N8 C6AA 136.9(8) . . . . ?
Na3 O301 C6AA C301 -24.8(14) . . . . ?
Na3 O301 C6AA C302 -83.3(15) . . . . ?
Na3 O301 C6AA C303 83.7(10) . . . . ?
Na3 O301 C6AA N8 -63.2(9) . . . . ?
Na3 O301 C6AA C8AA 113.6(10) . . . . ?
Na3 O301 C8AA C303 -48.6(18) . . . . ?
Na3 O301 C8AA C304 15.0(14) . . . . ?
Na3 O301 C8AA O0AA -15.1(10) . . . . ?
Na3 O301 C8AA C6AA -128.7(10) . . . . ?
Na3 O302 C304 C303 31.6(10) . . . . ?
Na3 O302 C304 O0AA 35.0(9) . . . . ?
Na3 O302 C304 C8AA 10.7(13) . . . . ?
Na3 O302 C304 C9AA 89.1(7) . . . . ?
Na3 O302 C305 C306 61.3(10) . . . . ?
Na3 O302 C305 C8 40.8(9) . . . . ?
Na3 O302 O0AA O301 -43.2(7) . . . . ?
Na3 O302 O0AA C303 -131(3) . . . . ?
Na3 O302 O0AA C304 -148.2(8) . . . . ?
Na3 O302 O0AA C8AA -110.3(12) . . . . ?
Na3 O302 O0AA C9AA 120.9(7) . . . . ?
Na3 O303 C308 C307 -15.0(14) . . . . ?
Na3 O303 C308 C2AA 51.2(10) . . . . ?
Na3 O303 C309 C310 -16.8(13) . . . . ?
Na3 O303 C309 O2AA 8.9(9) . . . . ?
Na3 O303 C309 C3AA -82.2(8) . . . . ?
Na3 O303 C309 C9 -54(2) . . . . ?
Na3 O303 C9 C309 134.4(19) . . . . ?
Na3 O303 C9 C310 25.4(14) . . . . ?
Na3 O303 C9 O2AA 34.7(6) . . . . ?
Na3 O303 C9 C3AA -82.2(8) . . . . ?
Na3 O304 C310 C309 -64.3(9) . . . . ?
Na3 O304 C310 O2AA -38.0(10) . . . . ?
Na3 O304 C310 C2BA 123.6(11) . . . . ?
Na3 O304 C310 C9 -44.1(13) . . . . ?
Na3 O304 C311 C312 65.9(9) . . . . ?
Na3 O304 C311 O4 8.7(7) . . . . ?
Na3 O304 C311 C2BA -118.2(13) . . . . ?
Na3 O304 C311 C3BA 53(2) . . . . ?
Na3 O304 O2AA C309 -173(2) . . . . ?
Na3 O304 O2AA C310 138.8(10) . . . . ?
Na3 O304 O2AA C2BA 121.4(11) . . . . ?
Na3 O304 O2AA C9 146(2) . . . . ?
Na3 O304 C2BA C310 -87.5(10) . . . . ?
Na3 O304 C2BA C311 91.4(12) . . . . ?
Na3 O304 C2BA O2AA -73.2(12) . . . . ?
Na3 O304 C2BA C3BA 88.1(9) . . . . ?
Na3 O304 C3BA N302 23.6(8) . . . . ?
Na3 O304 C3BA C311 -132(2) . . . . ?
Na3 O304 C3BA C312 74.7(17) . . . . ?
Na3 O304 C3BA O4 -11.5(8) . . . . ?
Na3 O304 C3BA C2BA -124.7(11) . . . . ?
Na3 O305 C314 C313 -44.7(11) . . . . ?
Na3 O305 C315 C316 32.7(13) . . . . ?
Na3 O305 C315 C1BA 98.1(6) . . . . ?
Na3 O305 O1AA C0BA 141(4) . . . . ?
Na3 O305 O1AA C1BA -117.8(6) . . . . ?
Na3 O305 C1BA C315 -109.4(6) . . . . ?
Na3 O305 C1BA C316 -72.8(5) . . . . ?
Na3 O305 C1BA O1AA 62.6(6) . . . . ?
Na3 O305 C1BA C18 -29.1(13) . . . . ?
Na3 O306 C316 C315 46.2(11) . . . . ?
Na3 O306 C316 N7 -73.8(6) . . . . ?
Na3 O306 C316 C1BA -10.9(10) . . . . ?
Na3 O306 C316 C18 -56.9(7) . . . . ?
Na3 O306 C316 C19 -158.0(8) . . . . ?
Na3 O306 C317 C318 52.9(10) . . . . ?
Na3 O306 C317 N7 72.3(6) . . . . ?
Na3 O306 C317 C11 -115.9(7) . . . . ?
Na3 O306 C317 C17 53.2(8) . . . . ?
Na3 O306 C317 C19 156.2(8) . . . . ?
Na3 O306 O3 C11 148.3(7) . . . . ?
Na3 O306 O3 C15 -106.5(6) . . . . ?
Na3 O306 N7 C316 119.4(5) . . . . ?
Na3 O306 N7 C317 -121.7(5) . . . . ?
Na3 O306 N7 C318 -104.6(6) . . . . ?
Na3 O306 N7 C17 -93.5(9) . . . . ?
Na3 O306 N7 C18 94.9(9) . . . . ?
Na3 O306 N7 C19 177.3(8) . . . . ?
Na3 O306 C11 C317 106.2(7) . . . . ?
Na3 O306 C11 O3 -38.0(8) . . . . ?
Na3 O306 C11 C19 167.8(9) . . . . ?
Na3 O306 C19 C316 70(2) . . . . ?
Na3 O306 C19 C317 -83(2) . . . . ?
Na3 O306 C19 N7 -7(2) . . . . ?
Na3 O306 C19 C11 -151(2) . . . . ?
Na3 N301 C301 C302 29.8(13) . . . . ?
Na3 N301 C301 N8 33.9(7) . . . . ?
Na3 N301 C301 C1AA 143.7(16) . . . . ?
Na3 N301 C301 C2AA 88.9(7) . . . . ?
Na3 N301 C301 C6AA -6.4(12) . . . . ?
Na3 N301 C307 C308 -58.6(11) . . . . ?
Na3 N301 C307 O5 51.4(6) . . . . ?
Na3 N301 C307 C1AA 173(2) . . . . ?
Na3 N301 C307 C2AA -95.2(7) . . . . ?
Na3 N301 C307 C13 50.4(8) . . . . ?
Na3 N301 C313 C314 -40.7(11) . . . . ?
Na3 N301 C313 O5 -61.8(5) . . . . ?
Na3 N301 C313 C1AA -139.8(14) . . . . ?
Na3 N301 O5 C307 -124.9(6) . . . . ?
Na3 N301 O5 C313 115.6(6) . . . . ?
Na3 N301 O5 C1AA -151.7(14) . . . . ?
Na3 N301 O5 C13 -123.2(13) . . . . ?
Na3 N301 C1AA C301 -128.4(17) . . . . ?
Na3 N301 C1AA C307 -10(3) . . . . ?
Na3 N301 C1AA C313 119.5(16) . . . . ?
Na3 N301 C1AA O5 38.7(15) . . . . ?
Na3 N301 C1AA C2AA -81.1(15) . . . . ?
Na3 N301 C2AA C301 -109.0(7) . . . . ?
Na3 N301 C2AA C302 -67.7(7) . . . . ?
Na3 N301 C2AA C307 100.2(7) . . . . ?
Na3 N301 C2AA C308 64.3(7) . . . . ?
Na3 N301 C2AA N8 -35.8(7) . . . . ?
Na3 N301 C2AA C1AA 135.1(15) . . . . ?
Na3 N302 C306 C305 33.1(10) . . . . ?
Na3 N302 C306 O4 -48.4(5) . . . . ?
Na3 N302 C306 C8 144(2) . . . . ?
Na3 N302 C312 C311 34.0(9) . . . . ?
Na3 N302 C312 O4 44.7(5) . . . . ?
Na3 N302 C312 C3BA 29.4(13) . . . . ?
Na3 N302 C318 C317 37.1(9) . . . . ?
Na3 N302 C318 N7 -22.9(7) . . . . ?
Na3 N302 C318 C8 -121.4(11) . . . . ?
Na3 N302 O4 C306 114.4(5) . . . . ?
Na3 N302 O4 C311 -116.5(7) . . . . ?
Na3 N302 O4 C312 -125.3(5) . . . . ?
Na3 N302 O4 C3BA -115.1(8) . . . . ?
Na3 N302 O4 C8 119.6(10) . . . . ?
Na3 N302 C8 C305 2.6(12) . . . . ?
Na3 N302 C8 C306 -41(2) . . . . ?
Na3 N302 C8 C318 110.5(8) . . . . ?
Na3 N302 C8 O4 -53.1(6) . . . . ?
Na3 N302 C8 C17 98.4(8) . . . . ?
Na3 N302 C17 C317 59.6(7) . . . . ?
Na3 N302 C17 N7 -0.1(9) . . . . ?
Na3 N302 C17 C8 -117.2(10) . . . . ?
Na3 C303 C304 O302 -21.7(8) . . . . ?
Na3 C303 C304 O0AA -27.2(9) . . . . ?
Na3 C303 C304 C8AA 112.1(16) . . . . ?
Na3 C303 C304 C9AA -86.9(6) . . . . ?
Na3 C303 O0AA O301 20.5(15) . . . . ?
Na3 C303 O0AA O302 122(4) . . . . ?
Na3 C303 O0AA C304 138.7(14) . . . . ?
Na3 C303 O0AA C8AA 89(2) . . . . ?
Na3 C303 O0AA C9AA -130.6(14) . . . . ?
Na3 C303 C6AA O301 -38.7(7) . . . . ?
Na3 C303 C6AA C301 61.4(8) . . . . ?
Na3 C303 C6AA C302 -15(3) . . . . ?
Na3 C303 C6AA N8 -9.8(9) . . . . ?
Na3 C303 C6AA C8AA -112.1(17) . . . . ?
Na3 C303 C8AA O301 36.5(9) . . . . ?
Na3 C303 C8AA C304 -83.3(9) . . . . ?
Na3 C303 C8AA O0AA -47.9(17) . . . . ?
Na3 C303 C8AA C6AA 85.0(8) . . . . ?
Na3 C303 C9AA C304 87.3(6) . . . . ?
Na3 C303 C9AA O0AA 31.7(11) . . . . ?
Na3 C303 C9AA C0BA 13.2(17) . . . . ?
Na3 O0AA C8AA O301 15.5(10) . . . . ?
Na3 O0AA C8AA C303 106(2) . . . . ?
Na3 O0AA C8AA C304 -124.3(10) . . . . ?
Na3 O0AA C8AA C6AA 59.3(11) . . . . ?
Na3 O0AA C9AA C303 -133.8(16) . . . . ?
Na3 O0AA C9AA C304 131.0(10) . . . . ?
Na3 O0AA C9AA C0BA 33.3(14) . . . . ?
Na3 O1AA C0BA C9AA 49.2(11) . . . . ?
Na3 O1AA C1BA O305 -65.7(5) . . . . ?
Na3 O1AA C1BA C315 -59.0(8) . . . . ?
Na3 O1AA C1BA C316 -13.5(10) . . . . ?
Na3 O1AA C1BA C18 51.9(11) . . . . ?
Na3 O2AA C2BA O304 67.3(13) . . . . ?
Na3 O2AA C2BA C310 -132.4(10) . . . . ?
Na3 O2AA C2BA C311 48.8(17) . . . . ?
Na3 O2AA C2BA C3BA 48.5(11) . . . . ?
Na3 O2AA C9 O303 -36.0(6) . . . . ?
Na3 O2AA C9 C309 -102.5(19) . . . . ?
Na3 O2AA C9 C310 133.6(11) . . . . ?
Na3 O2AA C9 C3AA 44.3(13) . . . . ?
Na3 O3 C11 O306 30.7(6) . . . . ?
Na3 O3 C11 C317 -6.3(12) . . . . ?
Na3 O3 C11 C19 49.4(11) . . . . ?
Na3 O3 C15 C13 47.0(10) . . . . ?
Na3 O4 C3BA O304 13.7(9) . . . . ?
Na3 O4 C3BA N302 -105.2(7) . . . . ?
Na3 O4 C3BA C311 80(3) . . . . ?
Na3 O4 C3BA C312 -120.0(10) . . . . ?
Na3 O4 C3BA C2BA 46.3(11) . . . . ?
Na3 O4 C8 N302 72.5(10) . . . . ?
Na3 O4 C8 C305 -56.7(6) . . . . ?
Na3 O4 C8 C306 -97.3(13) . . . . ?
Na3 O4 C8 C318 59.6(8) . . . . ?
Na3 O4 C8 C17 48.4(10) . . . . ?
Na3 O5 C1AA N301 -29.7(14) . . . . ?
Na3 O5 C1AA C301 -14.4(15) . . . . ?
Na3 O5 C1AA C307 110.4(10) . . . . ?
Na3 O5 C1AA C313 -97.1(6) . . . . ?
Na3 O5 C1AA C2AA 51.2(13) . . . . ?
Na3 O5 C13 C307 -112.8(7) . . . . ?
Na3 O5 C13 C15 51.3(11) . . . . ?
Na3 N7 C17 N302 0.2(10) . . . . ?
Na3 N7 C17 C317 -96.6(6) . . . . ?
Na3 N7 C17 C8 40.7(14) . . . . ?
Na3 N7 C18 C316 93.6(6) . . . . ?
Na3 N7 C18 C1BA 38.2(11) . . . . ?
Na3 N7 C19 O306 2.6(7) . . . . ?
Na3 N7 C19 C316 -82.6(8) . . . . ?
Na3 N7 C19 C317 87.2(7) . . . . ?
Na3 N7 C19 C11 37.8(11) . . . . ?
Na3 N8 C2AA N301 37.7(7) . . . . ?
Na3 N8 C2AA C301 93.8(6) . . . . ?
Na3 N8 C2AA C302 143.9(11) . . . . ?
Na3 N8 C2AA C307 -3.3(13) . . . . ?
Na3 N8 C2AA C308 -63.9(9) . . . . ?
Na3 N8 C2AA C1AA 33.7(11) . . . . ?
Na3 N8 C3AA C302 -148.8(11) . . . . ?
Na3 N8 C3AA C309 47.8(8) . . . . ?
Na3 N8 C3AA C9 35.5(11) . . . . ?
Na3 N8 C6AA O301 42.4(8) . . . . ?
Na3 N8 C6AA C301 -97.5(6) . . . . ?
Na3 N8 C6AA C302 -173.1(15) . . . . ?
Na3 N8 C6AA C303 11.8(11) . . . . ?
Na3 N8 C6AA C8AA 39.5(12) . . . . ?
O301 C302 N8 Na3 36.7(11) . . . . ?
O301 C302 N8 C301 110.9(8) . . . . ?
O301 C302 N8 C2AA 156.1(9) . . . . ?
O301 C302 N8 C3AA -93.2(8) . . . . ?
O301 C302 N8 C6AA 26.3(14) . . . . ?
O301 C302 C2AA N301 50.1(11) . . . . ?
O301 C302 C2AA C301 92.2(10) . . . . ?
O301 C302 C2AA C307 32(2) . . . . ?
O301 C302 C2AA C308 -59.9(15) . . . . ?
O301 C302 C2AA N8 -23.4(9) . . . . ?
O301 C302 C2AA C1AA 60.5(14) . . . . ?
O301 C302 C3AA C309 89.3(12) . . . . ?
O301 C302 C3AA N8 65.8(9) . . . . ?
O301 C302 C3AA C9 72.4(18) . . . . ?
O301 C302 C6AA C301 -114.6(9) . . . . ?
O301 C302 C6AA C303 -21(2) . . . . ?
O301 C302 C6AA N8 -28.9(15) . . . . ?
O301 C302 C6AA C8AA 22.8(17) . . . . ?
O301 C303 C304 O302 -70.4(14) . . . . ?
O301 C303 C304 O0AA -75.9(14) . . . . ?
O301 C303 C304 C8AA 63.4(14) . . . . ?
O301 C303 C304 C9AA -135.6(15) . . . . ?
O301 C303 O0AA Na3 -20.5(15) . . . . ?
O301 C303 O0AA O302 102(3) . . . . ?
O301 C303 O0AA C304 118.2(10) . . . . ?
O301 C303 O0AA C8AA 68.9(19) . . . . ?
O301 C303 O0AA C9AA -151.1(9) . . . . ?
O301 C303 C6AA C301 100.1(9) . . . . ?
O301 C303 C6AA C302 24(3) . . . . ?
O301 C303 C6AA N8 28.9(9) . . . . ?
O301 C303 C6AA C8AA -73.4(16) . . . . ?
O301 C303 C8AA C304 -119.9(8) . . . . ?
O301 C303 C8AA O0AA -84.4(18) . . . . ?
O301 C303 C8AA C6AA 48.4(6) . . . . ?
O301 C303 C9AA C304 103.3(15) . . . . ?
O301 C303 C9AA O0AA 47.7(16) . . . . ?
O301 C303 C9AA C0BA 29(3) . . . . ?
O301 O0AA C8AA C303 91(2) . . . . ?
O301 O0AA C8AA C304 -139.8(10) . . . . ?
O301 O0AA C8AA C6AA 43.8(7) . . . . ?
O301 O0AA C9AA C303 -39.2(13) . . . . ?
O301 O0AA C9AA C304 -134.5(13) . . . . ?
O301 O0AA C9AA C0BA 127.8(11) . . . . ?
O301 N8 C2AA N301 -47(2) . . . . ?
O301 N8 C2AA C301 9(2) . . . . ?
O301 N8 C2AA C302 59.4(19) . . . . ?
O301 N8 C2AA C307 -88(2) . . . . ?
O301 N8 C2AA C308 -148(2) . . . . ?
O301 N8 C2AA C1AA -51(3) . . . . ?
O301 N8 C3AA C302 -77.6(8) . . . . ?
O301 N8 C3AA C309 119.0(8) . . . . ?
O301 N8 C3AA C9 106.8(11) . . . . ?
O301 N8 C6AA C301 -139.9(10) . . . . ?
O301 N8 C6AA C302 144.5(19) . . . . ?
O301 N8 C6AA C303 -30.7(9) . . . . ?
O301 N8 C6AA C8AA -2.9(9) . . . . ?
O301 C6AA C8AA C303 -91.0(17) . . . . ?
O301 C6AA C8AA C304 -71(2) . . . . ?
O301 C6AA C8AA O0AA -67.0(10) . . . . ?
O302 C304 O0AA Na3 -37.2(9) . . . . ?
O302 C304 O0AA O301 -121.7(8) . . . . ?
O302 C304 O0AA C303 -174.2(11) . . . . ?
O302 C304 O0AA C8AA -154.5(9) . . . . ?
O302 C304 O0AA C9AA 87.6(7) . . . . ?
O302 C304 C8AA O301 -17.5(17) . . . . ?
O302 C304 C8AA C303 54(2) . . . . ?
O302 C304 C8AA O0AA 27.0(10) . . . . ?
O302 C304 C8AA C6AA 33(3) . . . . ?
O302 C304 C9AA C303 -112.8(9) . . . . ?
O302 C304 C9AA O0AA -73.2(8) . . . . ?
O302 C304 C9AA C0BA 24.3(10) . . . . ?
O302 C305 C306 N302 -69.1(13) . . . . ?
O302 C305 C306 O4 -23.4(12) . . . . ?
O302 C305 C306 C8 -105(2) . . . . ?
O302 O0AA C8AA O301 104.8(11) . . . . ?
O302 O0AA C8AA C303 -165(2) . . . . ?
O302 O0AA C8AA C304 -35.0(12) . . . . ?
O302 O0AA C8AA C6AA 148.6(10) . . . . ?
O302 O0AA C9AA C303 161.3(14) . . . . ?
O302 O0AA C9AA C304 66.1(6) . . . . ?
O302 O0AA C9AA C0BA -31.6(11) . . . . ?
O303 C308 C2AA N301 -74.4(8) . . . . ?
O303 C308 C2AA C301 -60(3) . . . . ?
O303 C308 C2AA C302 31.8(14) . . . . ?
O303 C308 C2AA C307 -107.8(8) . . . . ?
O303 C308 C2AA N8 12.4(10) . . . . ?
O303 C308 C2AA C1AA -97.7(9) . . . . ?
O303 C309 C310 O304 56.2(12) . . . . ?
O303 C309 C310 O2AA 40.5(11) . . . . ?
O303 C309 C310 C2BA 65(2) . . . . ?
O303 C309 C310 C9 -67(2) . . . . ?
O303 C309 O2AA Na3 -8.3(8) . . . . ?
O303 C309 O2AA O304 164(2) . . . . ?
O303 C309 O2AA C310 -140.4(11) . . . . ?
O303 C309 O2AA C2BA -155.4(10) . . . . ?
O303 C309 O2AA C9 -96(2) . . . . ?
O303 C309 C9 C310 119.1(18) . . . . ?
O303 C309 C9 O2AA 75.3(10) . . . . ?
O303 C309 C9 C3AA -59(3) . . . . ?
O304 C310 O2AA Na3 105.8(15) . . . . ?
O304 C310 O2AA C309 -154.2(11) . . . . ?
O304 C310 O2AA C2BA 11.7(11) . . . . ?
O304 C310 O2AA C9 -174.6(12) . . . . ?
O304 C310 C2BA C311 -6(8) . . . . ?
O304 C310 C2BA O2AA -11.2(10) . . . . ?
O304 C310 C2BA C3BA -9(2) . . . . ?
O304 C310 C9 O303 16.0(18) . . . . ?
O304 C310 C9 C309 -65(3) . . . . ?
O304 C310 C9 O2AA 3.6(8) . . . . ?
O304 C310 C9 C3AA 113.4(12) . . . . ?
O304 C311 C312 N302 -66.9(11) . . . . ?
O304 C311 C312 O4 -74.9(8) . . . . ?
O304 C311 C312 C3BA -42(5) . . . . ?
O304 C311 O4 Na3 -9.3(7) . . . . ?
O304 C311 O4 N302 102.2(8) . . . . ?
O304 C311 O4 C306 172.7(10) . . . . ?
O304 C311 O4 C312 111.9(8) . . . . ?
O304 C311 O4 C3BA 97(3) . . . . ?
O304 C311 O4 C8 138.5(8) . . . . ?
O304 C311 C2BA C310 5(8) . . . . ?
O304 C311 C2BA O2AA 10.3(9) . . . . ?
O304 C311 C2BA C3BA 12(4) . . . . ?
O304 C311 C3BA N302 -89(6) . . . . ?
O304 C311 C3BA C312 140(5) . . . . ?
O304 C311 C3BA O4 -82(2) . . . . ?
O304 C311 C3BA C2BA -7(3) . . . . ?
O304 O2AA C2BA C310 160.2(18) . . . . ?
O304 O2AA C2BA C311 -18.5(15) . . . . ?
O304 O2AA C2BA C3BA -18.9(12) . . . . ?
O304 O2AA C9 O303 -179(2) . . . . ?
O304 O2AA C9 C309 114(3) . . . . ?
O304 O2AA C9 C310 -10(2) . . . . ?
O304 O2AA C9 C3AA -99(2) . . . . ?
O304 C2BA C3BA N302 -47.2(17) . . . . ?
O304 C2BA C3BA C311 168(4) . . . . ?
O304 C2BA C3BA C312 54(5) . . . . ?
O304 C2BA C3BA O4 -73.0(12) . . . . ?
O305 C315 C316 O306 -52.0(14) . . . . ?
O305 C315 C316 N7 5.6(17) . . . . ?
O305 C315 C316 C1BA 51.7(8) . . . . ?
O305 C315 C316 C18 53.2(11) . . . . ?
O305 C315 C316 C19 -88(2) . . . . ?
O305 C315 C1BA C316 -122.3(8) . . . . ?
O305 C315 C1BA O1AA -6.4(7) . . . . ?
O305 C315 C1BA C18 -124.1(9) . . . . ?
O305 O1AA C0BA C9AA -89(4) . . . . ?
O305 O1AA C1BA C315 6.7(7) . . . . ?
O305 O1AA C1BA C316 52.2(9) . . . . ?
O305 O1AA C1BA C18 117.6(11) . . . . ?
O305 C1BA C18 C316 -53.5(11) . . . . ?
O305 C1BA C18 N7 -7.7(16) . . . . ?
O306 C316 N7 Na3 53.6(5) . . . . ?
O306 C316 N7 C317 -48.2(5) . . . . ?
O306 C316 N7 C318 -82.8(12) . . . . ?
O306 C316 N7 C17 -102(2) . . . . ?
O306 C316 N7 C18 158.7(8) . . . . ?
O306 C316 N7 C19 -55.8(8) . . . . ?
O306 C316 C18 N7 -17.0(7) . . . . ?
O306 C316 C18 C1BA 111.2(8) . . . . ?
O306 C316 C19 C317 47.3(17) . . . . ?
O306 C316 C19 N7 63.4(6) . . . . ?
O306 C316 C19 C11 -44.1(10) . . . . ?
O306 C317 C318 N302 -62.0(11) . . . . ?
O306 C317 C318 N7 16.9(7) . . . . ?
O306 C317 C318 C8 -45.3(18) . . . . ?
O306 C317 N7 Na3 -52.3(4) . . . . ?
O306 C317 N7 C316 47.3(5) . . . . ?
O306 C317 N7 C318 -160.1(8) . . . . ?
O306 C317 N7 C17 -155.8(9) . . . . ?
O306 C317 N7 C18 104.1(17) . . . . ?
O306 C317 N7 C19 54.6(7) . . . . ?
O306 C317 C11 O3 41.1(9) . . . . ?
O306 C317 C11 C19 -51.6(7) . . . . ?
O306 C317 C17 N302 -82.3(9) . . . . ?
O306 C317 C17 N7 19.2(7) . . . . ?
O306 C317 C17 C8 -78.8(17) . . . . ?
O306 C317 C19 C316 -47.6(18) . . . . ?
O306 C317 C19 N7 -63.9(6) . . . . ?
O306 C317 C19 C11 65.6(7) . . . . ?
O306 O3 C11 C317 -37.0(8) . . . . ?
O306 O3 C11 C19 18.7(7) . . . . ?
O306 O3 C15 C13 118.1(9) . . . . ?
O306 N7 C17 N302 71.7(12) . . . . ?
O306 N7 C17 C317 -25.1(8) . . . . ?
O306 N7 C17 C8 112.2(13) . . . . ?
O306 N7 C18 C316 21.6(8) . . . . ?
O306 N7 C18 C1BA -33.8(14) . . . . ?
O306 N7 C19 C316 -85.2(9) . . . . ?
O306 N7 C19 C317 84.6(8) . . . . ?
O306 N7 C19 C11 35.2(8) . . . . ?
O306 C11 C19 C316 50.2(11) . . . . ?
O306 C11 C19 C317 -87.7(8) . . . . ?
O306 C11 C19 N7 -34.9(8) . . . . ?
N301 C301 C302 O301 -52.5(15) . . . . ?
N301 C301 C302 N8 7.5(14) . . . . ?
N301 C301 C302 C2AA 57.0(10) . . . . ?
N301 C301 C302 C3AA 34.2(17) . . . . ?
N301 C301 C302 C6AA -103.0(14) . . . . ?
N301 C301 N8 Na3 -32.7(7) . . . . ?
N301 C301 N8 O301 -105.3(9) . . . . ?
N301 C301 N8 C302 -173.2(13) . . . . ?
N301 C301 N8 C2AA 70.4(8) . . . . ?
N301 C301 N8 C3AA 139.0(14) . . . . ?
N301 C301 N8 C6AA -134.4(10) . . . . ?
N301 C301 C1AA C307 -115(3) . . . . ?
N301 C301 C1AA C313 56.9(12) . . . . ?
N301 C301 C1AA O5 -16.8(11) . . . . ?
N301 C301 C1AA C2AA -114.4(16) . . . . ?
N301 C301 C2AA C302 -126.1(8) . . . . ?
N301 C301 C2AA C307 24.0(8) . . . . ?
N301 C301 C2AA C308 -17(3) . . . . ?
N301 C301 C2AA N8 -95.0(7) . . . . ?
N301 C301 C2AA C1AA 23.7(6) . . . . ?
N301 C301 C6AA O301 18.6(15) . . . . ?
N301 C301 C6AA C302 93.8(14) . . . . ?
N301 C301 C6AA C303 -48.3(14) . . . . ?
N301 C301 C6AA N8 53.4(10) . . . . ?
N301 C301 C6AA C8AA -43.8(19) . . . . ?
N301 C307 C308 O303 51.5(15) . . . . ?
N301 C307 C308 C2AA -41.1(10) . . . . ?
N301 C307 O5 Na3 -65.7(7) . . . . ?
N301 C307 O5 C313 43.5(5) . . . . ?
N301 C307 O5 C1AA 20.3(10) . . . . ?
N301 C307 O5 C13 -178.8(9) . . . . ?
N301 C307 C1AA C301 80(2) . . . . ?
N301 C307 C1AA C313 -89(3) . . . . ?
N301 C307 C1AA O5 -49.4(19) . . . . ?
N301 C307 C1AA C2AA 79(2) . . . . ?
N301 C307 C2AA C301 -24.7(8) . . . . ?
N301 C307 C2AA C302 22.0(19) . . . . ?
N301 C307 C2AA C308 138.3(9) . . . . ?
N301 C307 C2AA N8 54.2(11) . . . . ?
N301 C307 C2AA C1AA -24.2(10) . . . . ?
N301 C307 C13 O5 1.0(8) . . . . ?
N301 C307 C13 C15 -34(3) . . . . ?
N301 C313 C314 O305 56.0(13) . . . . ?
N301 C313 O5 Na3 67.9(7) . . . . ?
N301 C313 O5 C307 -51.2(7) . . . . ?
N301 C313 O5 C1AA -34.4(7) . . . . ?
N301 C313 O5 C13 -123.7(12) . . . . ?
N301 C313 C1AA C301 -54.6(11) . . . . ?
N301 C313 C1AA C307 116(3) . . . . ?
N301 C313 C1AA O5 78.1(13) . . . . ?
N301 C313 C1AA C2AA -41.4(18) . . . . ?
N301 O5 C1AA C301 15.4(10) . . . . ?
N301 O5 C1AA C307 140.1(19) . . . . ?
N301 O5 C1AA C313 -67.3(12) . . . . ?
N301 O5 C1AA C2AA 80.9(17) . . . . ?
N301 O5 C13 C307 -1.6(12) . . . . ?
N301 O5 C13 C15 162.6(11) . . . . ?
N301 C1AA C2AA C301 -53.0(13) . . . . ?
N301 C1AA C2AA C302 -25.6(17) . . . . ?
N301 C1AA C2AA C307 127.5(19) . . . . ?
N301 C1AA C2AA C308 112.5(14) . . . . ?
N301 C1AA C2AA N8 9.6(17) . . . . ?
N302 C306 O4 Na3 90.5(7) . . . . ?
N302 C306 O4 C311 -91.7(11) . . . . ?
N302 C306 O4 C312 -48.3(6) . . . . ?
N302 C306 O4 C3BA -72.6(11) . . . . ?
N302 C306 O4 C8 -6.6(13) . . . . ?
N302 C306 C8 C305 -86(2) . . . . ?
N302 C306 C8 C318 -67(4) . . . . ?
N302 C306 C8 O4 8.8(18) . . . . ?
N302 C306 C8 C17 -78(4) . . . . ?
N302 C312 O4 Na3 -82.2(7) . . . . ?
N302 C312 O4 C306 51.0(6) . . . . ?
N302 C312 O4 C311 -169.3(8) . . . . ?
N302 C312 O4 C3BA -162.7(14) . . . . ?
N302 C312 O4 C8 32.7(6) . . . . ?
N302 C312 C3BA O304 -78.5(17) . . . . ?
N302 C312 C3BA C311 156(6) . . . . ?
N302 C312 C3BA O4 12.2(10) . . . . ?
N302 C312 C3BA C2BA -118(5) . . . . ?
N302 C318 N7 Na3 26.4(8) . . . . ?
N302 C318 N7 O306 97.3(8) . . . . ?
N302 C318 N7 C316 159.5(11) . . . . ?
N302 C318 N7 C317 115.3(9) . . . . ?
N302 C318 N7 C17 -51(3) . . . . ?
N302 C318 N7 C18 -101.9(10) . . . . ?
N302 C318 N7 C19 140.5(8) . . . . ?
N302 C318 C8 C305 97.3(13) . . . . ?
N302 C318 C8 C306 84(5) . . . . ?
N302 C318 C8 O4 12.2(7) . . . . ?
N302 C318 C8 C17 117(4) . . . . ?
N302 O4 C3BA O304 118.8(8) . . . . ?
N302 O4 C3BA C311 -175(3) . . . . ?
N302 O4 C3BA C312 -14.8(12) . . . . ?
N302 O4 C3BA C2BA 151.5(10) . . . . ?
N302 O4 C8 C305 -129.2(12) . . . . ?
N302 O4 C8 C306 -170(2) . . . . ?
N302 O4 C8 C318 -12.9(8) . . . . ?
N302 O4 C8 C17 -24.1(8) . . . . ?
N302 C8 C17 C317 -5.3(18) . . . . ?
N302 C8 C17 N7 -80.1(14) . . . . ?
C301 N301 C307 C308 61.4(12) . . . . ?
C301 N301 C307 O5 171.4(9) . . . . ?
C301 N301 C307 C1AA -67(2) . . . . ?
C301 N301 C307 C2AA 24.8(8) . . . . ?
C301 N301 C307 C13 170.4(8) . . . . ?
C301 N301 C313 C314 -165.9(10) . . . . ?
C301 N301 C313 O5 173.0(11) . . . . ?
C301 N301 C313 C1AA 95.0(15) . . . . ?
C301 N301 O5 Na3 91(3) . . . . ?
C301 N301 O5 C307 -34(3) . . . . ?
C301 N301 O5 C313 -154(4) . . . . ?
C301 N301 O5 C1AA -61(3) . . . . ?
C301 N301 O5 C13 -32(4) . . . . ?
C301 N301 C1AA C307 118.8(19) . . . . ?
C301 N301 C1AA C313 -112.1(8) . . . . ?
C301 N301 C1AA O5 167.1(8) . . . . ?
C301 N301 C1AA C2AA 47.3(9) . . . . ?
C301 N301 C2AA C302 41.3(7) . . . . ?
C301 N301 C2AA C307 -150.8(10) . . . . ?
C301 N301 C2AA C308 173.4(10) . . . . ?
C301 N301 C2AA N8 73.3(8) . . . . ?
C301 N301 C2AA C1AA -115.9(15) . . . . ?
C301 C302 N8 Na3 -74.2(14) . . . . ?
C301 C302 N8 O301 -110.9(8) . . . . ?
C301 C302 N8 C2AA 45.2(8) . . . . ?
C301 C302 N8 C3AA 155.9(9) . . . . ?
C301 C302 N8 C6AA -84.7(15) . . . . ?
C301 C302 C2AA N301 -42.2(6) . . . . ?
C301 C302 C2AA C307 -59.8(18) . . . . ?
C301 C302 C2AA C308 -152.1(14) . . . . ?
C301 C302 C2AA N8 -115.7(11) . . . . ?
C301 C302 C2AA C1AA -31.7(9) . . . . ?
C301 C302 C3AA C309 -11.0(18) . . . . ?
C301 C302 C3AA N8 -34.6(12) . . . . ?
C301 C302 C3AA C9 -28(2) . . . . ?
C301 C302 C6AA O301 114.6(9) . . . . ?
C301 C302 C6AA C303 94(3) . . . . ?
C301 C302 C6AA N8 85.7(12) . . . . ?
C301 C302 C6AA C8AA 137(2) . . . . ?
C301 N8 C2AA N301 -56.0(5) . . . . ?
C301 N8 C2AA C302 50.2(9) . . . . ?
C301 N8 C2AA C307 -97.1(11) . . . . ?
C301 N8 C2AA C308 -157.7(10) . . . . ?
C301 N8 C2AA C1AA -60.0(9) . . . . ?
C301 N8 C3AA C302 39.7(14) . . . . ?
C301 N8 C3AA C309 -123.7(13) . . . . ?
C301 N8 C3AA C9 -135.9(14) . . . . ?
C301 N8 C6AA O301 139.9(10) . . . . ?
C301 N8 C6AA C302 -75.6(14) . . . . ?
C301 N8 C6AA C303 109.2(11) . . . . ?
C301 N8 C6AA C8AA 137.0(12) . . . . ?
C301 C1AA C2AA N301 53.0(13) . . . . ?
C301 C1AA C2AA C302 27.3(8) . . . . ?
C301 C1AA C2AA C307 -179.5(14) . . . . ?
C301 C1AA C2AA C308 165.5(10) . . . . ?
C301 C1AA C2AA N8 62.6(9) . . . . ?
C301 C6AA C8AA O301 81.7(15) . . . . ?
C301 C6AA C8AA C303 -9(2) . . . . ?
C301 C6AA C8AA C304 10(3) . . . . ?
C301 C6AA C8AA O0AA 14.7(19) . . . . ?
C302 O301 C303 Na3 122.3(8) . . . . ?
C302 O301 C303 C304 -172.7(10) . . . . ?
C302 O301 C303 O0AA 139.3(12) . . . . ?
C302 O301 C303 C6AA -8.6(10) . . . . ?
C302 O301 C303 C8AA -99.8(16) . . . . ?
C302 O301 C303 C9AA 102.9(14) . . . . ?
C302 O301 O0AA Na3 108.3(10) . . . . ?
C302 O301 O0AA O302 150.8(11) . . . . ?
C302 O301 O0AA C303 -53.5(16) . . . . ?
C302 O301 O0AA C304 -130.6(12) . . . . ?
C302 O301 O0AA C8AA -86.0(13) . . . . ?
C302 O301 O0AA C9AA -2.9(18) . . . . ?
C302 O301 N8 Na3 -156.1(9) . . . . ?
C302 O301 N8 C301 -54.5(7) . . . . ?
C302 O301 N8 C2AA -62(2) . . . . ?
C302 O301 N8 C3AA 95.8(10) . . . . ?
C302 O301 N8 C6AA -19.3(11) . . . . ?
C302 O301 C6AA C301 58.5(9) . . . . ?
C302 O301 C6AA C303 167.0(15) . . . . ?
C302 O301 C6AA N8 20.1(11) . . . . ?
C302 O301 C6AA C8AA -163.1(14) . . . . ?
C302 O301 C8AA C303 91.4(16) . . . . ?
C302 O301 C8AA C304 154.9(10) . . . . ?
C302 O301 C8AA O0AA 124.9(9) . . . . ?
C302 O301 C8AA C6AA 11.3(9) . . . . ?
C302 C301 N8 Na3 140.6(10) . . . . ?
C302 C301 N8 O301 67.9(9) . . . . ?
C302 C301 N8 C2AA -116.4(13) . . . . ?
C302 C301 N8 C3AA -47.8(17) . . . . ?
C302 C301 N8 C6AA 38.8(9) . . . . ?
C302 C301 C1AA N301 79.4(16) . . . . ?
C302 C301 C1AA C307 -36(2) . . . . ?
C302 C301 C1AA C313 136.3(10) . . . . ?
C302 C301 C1AA O5 62.6(18) . . . . ?
C302 C301 C1AA C2AA -35.0(11) . . . . ?
C302 C301 C2AA N301 126.1(8) . . . . ?
C302 C301 C2AA C307 150.1(9) . . . . ?
C302 C301 C2AA C308 109(3) . . . . ?
C302 C301 C2AA N8 31.1(6) . . . . ?
C302 C301 C2AA C1AA 149.8(9) . . . . ?
C302 C301 C6AA O301 -75.2(11) . . . . ?
C302 C301 C6AA C303 -142.1(14) . . . . ?
C302 C301 C6AA N8 -40.5(9) . . . . ?
C302 C301 C6AA C8AA -137.6(19) . . . . ?
C302 N8 C2AA N301 -106.2(10) . . . . ?
C302 N8 C2AA C301 -50.2(9) . . . . ?
C302 N8 C2AA C307 -147.3(13) . . . . ?
C302 N8 C2AA C308 152.2(11) . . . . ?
C302 N8 C2AA C1AA -110.2(13) . . . . ?
C302 N8 C3AA C309 -163.4(10) . . . . ?
C302 N8 C3AA C9 -175.7(12) . . . . ?
C302 N8 C6AA O301 -144.5(19) . . . . ?
C302 N8 C6AA C301 75.6(14) . . . . ?
C302 N8 C6AA C303 -175(2) . . . . ?
C302 N8 C6AA C8AA -147(2) . . . . ?
C302 C3AA C9 O303 15.4(18) . . . . ?
C302 C3AA C9 C309 68(4) . . . . ?
C302 C3AA C9 C310 -110.0(18) . . . . ?
C302 C3AA C9 O2AA -60(2) . . . . ?
C302 C6AA C8AA O301 -27(2) . . . . ?
C302 C6AA C8AA C303 -118(3) . . . . ?
C302 C6AA C8AA C304 -99(3) . . . . ?
C302 C6AA C8AA O0AA -94(3) . . . . ?
C303 O301 C302 C301 -58.5(14) . . . . ?
C303 O301 C302 N8 -136.0(13) . . . . ?
C303 O301 C302 C2AA -113.8(12) . . . . ?
C303 O301 C302 C3AA 169.3(10) . . . . ?
C303 O301 C302 C6AA 13.2(15) . . . . ?
C303 O301 O0AA Na3 161.9(14) . . . . ?
C303 O301 O0AA O302 -155.7(17) . . . . ?
C303 O301 O0AA C304 -77.0(13) . . . . ?
C303 O301 O0AA C8AA -32.5(13) . . . . ?
C303 O301 O0AA C9AA 50.6(17) . . . . ?
C303 O301 N8 Na3 -90.5(13) . . . . ?
C303 O301 N8 C301 11.1(16) . . . . ?
C303 O301 N8 C302 65.7(16) . . . . ?
C303 O301 N8 C2AA 4(3) . . . . ?
C303 O301 N8 C3AA 161.4(13) . . . . ?
C303 O301 N8 C6AA 46.4(14) . . . . ?
C303 O301 C6AA C301 -108.4(12) . . . . ?
C303 O301 C6AA C302 -167.0(15) . . . . ?
C303 O301 C6AA N8 -146.9(10) . . . . ?
C303 O301 C6AA C8AA 29.9(7) . . . . ?
C303 O301 C8AA C304 63.6(13) . . . . ?
C303 O301 C8AA O0AA 33.5(12) . . . . ?
C303 O301 C8AA C6AA -80.1(17) . . . . ?
C303 C304 O0AA Na3 137.0(13) . . . . ?
C303 C304 O0AA O301 52.4(8) . . . . ?
C303 C304 O0AA O302 174.2(11) . . . . ?
C303 C304 O0AA C8AA 19.7(10) . . . . ?
C303 C304 O0AA C9AA -98.2(11) . . . . ?
C303 C304 C8AA O301 -71.2(14) . . . . ?
C303 C304 C8AA O0AA -26.7(15) . . . . ?
C303 C304 C8AA C6AA -20.4(15) . . . . ?
C303 C304 C9AA O0AA 39.6(7) . . . . ?
C303 C304 C9AA C0BA 137.2(12) . . . . ?
C303 O0AA C8AA O301 -91(2) . . . . ?
C303 O0AA C8AA C304 130(2) . . . . ?
C303 O0AA C8AA C6AA -47(2) . . . . ?
C303 O0AA C9AA C304 -95.3(11) . . . . ?
C303 O0AA C9AA C0BA 167.1(14) . . . . ?
C303 C6AA C8AA O301 91.0(17) . . . . ?
C303 C6AA C8AA C304 19.6(15) . . . . ?
C303 C6AA C8AA O0AA 24.1(13) . . . . ?
C304 O302 C305 C306 -89.7(13) . . . . ?
C304 O302 C305 C8 -110.3(11) . . . . ?
C304 O302 O0AA Na3 148.2(8) . . . . ?
C304 O302 O0AA O301 105.0(11) . . . . ?
C304 O302 O0AA C303 18(3) . . . . ?
C304 O302 O0AA C8AA 37.9(13) . . . . ?
C304 O302 O0AA C9AA -90.9(10) . . . . ?
C304 C303 O0AA Na3 -138.7(14) . . . . ?
C304 C303 O0AA O301 -118.2(10) . . . . ?
C304 C303 O0AA O302 -16(3) . . . . ?
C304 C303 O0AA C8AA -49(2) . . . . ?
C304 C303 O0AA C9AA 90.7(11) . . . . ?
C304 C303 C6AA O301 41(3) . . . . ?
C304 C303 C6AA C301 141(3) . . . . ?
C304 C303 C6AA C302 65(5) . . . . ?
C304 C303 C6AA N8 70(4) . . . . ?
C304 C303 C6AA C8AA -32(3) . . . . ?
C304 C303 C8AA O301 119.9(8) . . . . ?
C304 C303 C8AA O0AA 35.5(16) . . . . ?
C304 C303 C8AA C6AA 168.3(8) . . . . ?
C304 C303 C9AA O0AA -55.6(10) . . . . ?
C304 C303 C9AA C0BA -74.0(17) . . . . ?
C304 O0AA C8AA O301 139.8(10) . . . . ?
C304 O0AA C8AA C303 -130(2) . . . . ?
C304 O0AA C8AA C6AA -176.4(11) . . . . ?
C304 O0AA C9AA C303 95.3(11) . . . . ?
C304 O0AA C9AA C0BA -97.7(11) . . . . ?
C305 O302 C304 C303 -178.9(9) . . . . ?
C305 O302 C304 O0AA -175.4(10) . . . . ?
C305 O302 C304 C8AA 160.3(10) . . . . ?
C305 O302 C304 C9AA -121.4(10) . . . . ?
C305 C306 O4 Na3 -22.5(10) . . . . ?
C305 C306 O4 N302 -112.9(9) . . . . ?
C305 C306 O4 C311 155.4(9) . . . . ?
C305 C306 O4 C312 -161.2(8) . . . . ?
C305 C306 O4 C3BA 174.5(10) . . . . ?
C305 C306 O4 C8 -119.5(17) . . . . ?
C305 C306 C8 N302 86(2) . . . . ?
C305 C306 C8 C318 19(6) . . . . ?
C305 C306 C8 O4 95.0(14) . . . . ?
C305 C306 C8 C17 8(5) . . . . ?
C305 C8 C17 N302 105.8(12) . . . . ?
C305 C8 C17 C317 100.5(16) . . . . ?
C305 C8 C17 N7 25.7(16) . . . . ?
C306 N302 C312 C311 -74.2(11) . . . . ?
C306 N302 C312 O4 -63.5(8) . . . . ?
C306 N302 C312 C3BA -78.7(14) . . . . ?
C306 N302 C318 C317 145.0(8) . . . . ?
C306 N302 C318 N7 85.0(9) . . . . ?
C306 N302 C318 C8 -13.5(10) . . . . ?
C306 N302 O4 Na3 -114.4(5) . . . . ?
C306 N302 O4 C311 129.2(7) . . . . ?
C306 N302 O4 C312 120.4(7) . . . . ?
C306 N302 O4 C3BA 130.5(8) . . . . ?
C306 N302 O4 C8 5.2(11) . . . . ?
C306 N302 C8 C305 44.1(18) . . . . ?
C306 N302 C8 C318 152(2) . . . . ?
C306 N302 C8 O4 -12(2) . . . . ?
C306 N302 C8 C17 140(2) . . . . ?
C306 N302 C17 C317 160.2(7) . . . . ?
C306 N302 C17 N7 100.5(9) . . . . ?
C306 N302 C17 C8 -16.5(10) . . . . ?
C306 O4 C3BA O304 177.2(9) . . . . ?
C306 O4 C3BA N302 58.3(9) . . . . ?
C306 O4 C3BA C311 -117(3) . . . . ?
C306 O4 C3BA C312 43.5(15) . . . . ?
C306 O4 C3BA C2BA -150.2(11) . . . . ?
C306 O4 C8 N302 170(2) . . . . ?
C306 O4 C8 C305 40.6(12) . . . . ?
C306 O4 C8 C318 157.0(18) . . . . ?
C306 O4 C8 C17 145.7(19) . . . . ?
C306 C8 C17 N302 101(4) . . . . ?
C306 C8 C17 C317 95(4) . . . . ?
C306 C8 C17 N7 21(4) . . . . ?
C307 N301 C301 C302 -85.3(12) . . . . ?
C307 N301 C301 N8 -81.2(8) . . . . ?
C307 N301 C301 C1AA 28.6(13) . . . . ?
C307 N301 C301 C2AA -26.2(8) . . . . ?
C307 N301 C301 C6AA -121.6(11) . . . . ?
C307 N301 C313 C314 73.8(13) . . . . ?
C307 N301 C313 O5 52.7(8) . . . . ?
C307 N301 C313 C1AA -25.3(12) . . . . ?
C307 N301 O5 Na3 124.9(6) . . . . ?
C307 N301 O5 C313 -119.5(8) . . . . ?
C307 N301 O5 C1AA -26.8(13) . . . . ?
C307 N301 O5 C13 1.7(13) . . . . ?
C307 N301 C1AA C301 -118.8(19) . . . . ?
C307 N301 C1AA C313 129.1(19) . . . . ?
C307 N301 C1AA O5 48.3(19) . . . . ?
C307 N301 C1AA C2AA -72(2) . . . . ?
C307 N301 C2AA C301 150.8(10) . . . . ?
C307 N301 C2AA C302 -167.9(10) . . . . ?
C307 N301 C2AA C308 -35.9(8) . . . . ?
C307 N301 C2AA N8 -136.0(10) . . . . ?
C307 N301 C2AA C1AA 34.9(13) . . . . ?
C307 C308 C2AA N301 33.4(7) . . . . ?
C307 C308 C2AA C301 48(2) . . . . ?
C307 C308 C2AA C302 139.6(12) . . . . ?
C307 C308 C2AA N8 120.2(9) . . . . ?
C307 C308 C2AA C1AA 10.1(8) . . . . ?
C307 O5 C1AA N301 -140.1(19) . . . . ?
C307 O5 C1AA C301 -124.8(18) . . . . ?
C307 O5 C1AA C313 152.5(13) . . . . ?
C307 O5 C1AA C2AA -59.2(12) . . . . ?
C307 O5 C13 C15 164.1(11) . . . . ?
C307 C1AA C2AA N301 -127.5(19) . . . . ?
C307 C1AA C2AA C301 179.5(14) . . . . ?
C307 C1AA C2AA C302 -153.2(13) . . . . ?
C307 C1AA C2AA C308 -15.0(12) . . . . ?
C307 C1AA C2AA N8 -117.9(14) . . . . ?
C307 C13 C15 O3 -36(3) . . . . ?
C308 O303 C309 C310 147.0(10) . . . . ?
C308 O303 C309 O2AA 172.7(10) . . . . ?
C308 O303 C309 C3AA 81.7(10) . . . . ?
C308 O303 C309 C9 109.7(19) . . . . ?
C308 O303 C9 C309 -82(2) . . . . ?
C308 O303 C9 C310 168.9(12) . . . . ?
C308 O303 C9 O2AA 178.2(10) . . . . ?
C308 O303 C9 C3AA 61.3(12) . . . . ?
C308 C307 O5 Na3 32.9(14) . . . . ?
C308 C307 O5 N301 98.6(12) . . . . ?
C308 C307 O5 C313 142.1(11) . . . . ?
C308 C307 O5 C1AA 118.9(15) . . . . ?
C308 C307 O5 C13 -80.2(12) . . . . ?
C308 C307 C1AA N301 -62(3) . . . . ?
C308 C307 C1AA C301 18(3) . . . . ?
C308 C307 C1AA C313 -150.4(15) . . . . ?
C308 C307 C1AA O5 -111.0(14) . . . . ?
C308 C307 C1AA C2AA 17.6(15) . . . . ?
C308 C307 C2AA N301 -138.3(9) . . . . ?
C308 C307 C2AA C301 -163.0(10) . . . . ?
C308 C307 C2AA C302 -116.2(19) . . . . ?
C308 C307 C2AA N8 -84.0(11) . . . . ?
C308 C307 C2AA C1AA -162.5(14) . . . . ?
C308 C307 C13 O5 117.9(9) . . . . ?
C308 C307 C13 C15 83(2) . . . . ?
C309 O303 C308 C307 -179.3(11) . . . . ?
C309 O303 C308 C2AA -113.1(10) . . . . ?
C309 O303 C9 C310 -109(2) . . . . ?
C309 O303 C9 O2AA -99.7(19) . . . . ?
C309 O303 C9 C3AA 143(2) . . . . ?
C309 C310 O2AA Na3 -100.0(12) . . . . ?
C309 C310 O2AA O304 154.2(11) . . . . ?
C309 C310 O2AA C2BA 165.9(11) . . . . ?
C309 C310 O2AA C9 -20.3(8) . . . . ?
C309 C310 C2BA O304 -13(2) . . . . ?
C309 C310 C2BA C311 -19(10) . . . . ?
C309 C310 C2BA O2AA -24.6(17) . . . . ?
C309 C310 C2BA C3BA -23(4) . . . . ?
C309 C310 C9 O303 81(2) . . . . ?
C309 C310 C9 O2AA 69(3) . . . . ?
C309 C310 C9 C3AA 179(3) . . . . ?
C309 O2AA C2BA O304 -144.9(16) . . . . ?
C309 O2AA C2BA C310 15.3(12) . . . . ?
C309 O2AA C2BA C311 -163.4(14) . . . . ?
C309 O2AA C2BA C3BA -163.7(10) . . . . ?
C309 O2AA C9 O303 66.5(19) . . . . ?
C309 O2AA C9 C310 -124(2) . . . . ?
C309 O2AA C9 C3AA 147(3) . . . . ?
C309 C3AA C9 O303 -53(3) . . . . ?
C309 C3AA C9 C310 -178(4) . . . . ?
C309 C3AA C9 O2AA -128(4) . . . . ?
C310 O304 C311 C312 -176.9(8) . . . . ?
C310 O304 C311 O4 125.9(8) . . . . ?
C310 O304 C311 C2BA -1.0(15) . . . . ?
C310 O304 C311 C3BA 170(2) . . . . ?
C310 O304 O2AA Na3 -138.8(10) . . . . ?
C310 O304 O2AA C309 48.3(18) . . . . ?
C310 O304 O2AA C2BA -17.4(16) . . . . ?
C310 O304 O2AA C9 7.4(16) . . . . ?
C310 O304 C2BA C311 179.0(15) . . . . ?
C310 O304 C2BA O2AA 14.3(13) . . . . ?
C310 O304 C2BA C3BA 175.6(10) . . . . ?
C310 O304 C3BA N302 142.7(10) . . . . ?
C310 O304 C3BA C311 -13(3) . . . . ?
C310 O304 C3BA C312 -166.1(15) . . . . ?
C310 O304 C3BA O4 107.7(12) . . . . ?
C310 O304 C3BA C2BA -5.5(13) . . . . ?
C310 C309 O2AA Na3 132.2(10) . . . . ?
C310 C309 O2AA O304 -56(2) . . . . ?
C310 C309 O2AA C2BA -15.0(11) . . . . ?
C310 C309 O2AA C9 45(2) . . . . ?
C310 C309 C9 O303 -119.1(18) . . . . ?
C310 C309 C9 O2AA -43.8(14) . . . . ?
C310 C309 C9 C3AA -178(4) . . . . ?
C310 O2AA C2BA O304 -160.2(18) . . . . ?
C310 O2AA C2BA C311 -178.7(19) . . . . ?
C310 O2AA C2BA C3BA -179.1(13) . . . . ?
C310 O2AA C9 O303 -169.7(12) . . . . ?
C310 O2AA C9 C309 124(2) . . . . ?
C310 O2AA C9 C3AA -89.3(14) . . . . ?
C310 C2BA C3BA O304 9(2) . . . . ?
C310 C2BA C3BA N302 -38(4) . . . . ?
C310 C2BA C3BA C311 177(5) . . . . ?
C310 C2BA C3BA C312 64(6) . . . . ?
C310 C2BA C3BA O4 -64(3) . . . . ?
C311 O304 C310 C309 172.9(9) . . . . ?
C311 O304 C310 O2AA -160.7(14) . . . . ?
C311 O304 C310 C2BA 0.9(12) . . . . ?
C311 O304 C310 C9 -166.9(12) . . . . ?
C311 O304 O2AA Na3 -92(2) . . . . ?
C311 O304 O2AA C309 95(3) . . . . ?
C311 O304 O2AA C310 47(3) . . . . ?
C311 O304 O2AA C2BA 29(2) . . . . ?
C311 O304 O2AA C9 54(4) . . . . ?
C311 O304 C2BA C310 -179.0(15) . . . . ?
C311 O304 C2BA O2AA -164.6(13) . . . . ?
C311 O304 C2BA C3BA -3.3(11) . . . . ?
C311 O304 C3BA N302 155(3) . . . . ?
C311 O304 C3BA C312 -154(4) . . . . ?
C311 O304 C3BA O4 120(3) . . . . ?
C311 O304 C3BA C2BA 7(2) . . . . ?
C311 C312 O4 Na3 87.1(7) . . . . ?
C311 C312 O4 N302 169.3(8) . . . . ?
C311 C312 O4 C306 -139.7(8) . . . . ?
C311 C312 O4 C3BA 6.7(12) . . . . ?
C311 C312 O4 C8 -158.0(7) . . . . ?
C311 C312 C3BA O304 125(7) . . . . ?
C311 C312 C3BA N302 -156(6) . . . . ?
C311 C312 C3BA O4 -144(6) . . . . ?
C311 C312 C3BA C2BA 86(7) . . . . ?
C311 O4 C3BA O304 -66(2) . . . . ?
C311 O4 C3BA N302 175(3) . . . . ?
C311 O4 C3BA C312 160(3) . . . . ?
C311 O4 C3BA C2BA -33(2) . . . . ?
C311 O4 C8 N302 -73.2(12) . . . . ?
C311 O4 C8 C305 157.5(8) . . . . ?
C311 O4 C8 C306 116.9(14) . . . . ?
C311 O4 C8 C318 -86.2(10) . . . . ?
C311 O4 C8 C17 -97.4(10) . . . . ?
C311 C2BA C3BA O304 -168(4) . . . . ?
C311 C2BA C3BA N302 145(4) . . . . ?
C311 C2BA C3BA C312 -114(7) . . . . ?
C311 C2BA C3BA O4 119(4) . . . . ?
C312 N302 C306 C305 148.3(9) . . . . ?
C312 N302 C306 O4 66.8(8) . . . . ?
C312 N302 C306 C8 -101(2) . . . . ?
C312 N302 C318 C317 -80.0(10) . . . . ?
C312 N302 C318 N7 -140.0(7) . . . . ?
C312 N302 C318 C8 121.5(12) . . . . ?
C312 N302 O4 Na3 125.3(5) . . . . ?
C312 N302 O4 C306 -120.4(7) . . . . ?
C312 N302 O4 C311 8.8(7) . . . . ?
C312 N302 O4 C3BA 10.2(8) . . . . ?
C312 N302 O4 C8 -115.1(11) . . . . ?
C312 N302 C8 C305 135.0(9) . . . . ?
C312 N302 C8 C306 91(2) . . . . ?
C312 N302 C8 C318 -117.1(11) . . . . ?
C312 N302 C8 O4 79.3(10) . . . . ?
C312 N302 C8 C17 -129.2(11) . . . . ?
C312 N302 C17 C317 -65.2(11) . . . . ?
C312 N302 C17 N7 -124.9(10) . . . . ?
C312 N302 C17 C8 118.1(14) . . . . ?
C312 C311 O4 Na3 -121.2(6) . . . . ?
C312 C311 O4 N302 -9.7(8) . . . . ?
C312 C311 O4 C306 60.8(11) . . . . ?
C312 C311 O4 C3BA -15(3) . . . . ?
C312 C311 O4 C8 26.6(9) . . . . ?
C312 C311 C2BA O304 7(3) . . . . ?
C312 C311 C2BA C310 12(10) . . . . ?
C312 C311 C2BA O2AA 17(3) . . . . ?
C312 C311 C2BA C3BA 19(2) . . . . ?
C312 C311 C3BA O304 -140(5) . . . . ?
C312 C311 C3BA N302 131(10) . . . . ?
C312 C311 C3BA O4 138(7) . . . . ?
C312 C311 C3BA C2BA -147(4) . . . . ?
C312 O4 C3BA O304 133.6(14) . . . . ?
C312 O4 C3BA N302 14.8(12) . . . . ?
C312 O4 C3BA C311 -160(3) . . . . ?
C312 O4 C3BA C2BA 166.3(17) . . . . ?
C312 O4 C8 N302 -52.4(9) . . . . ?
C312 O4 C8 C305 178.4(6) . . . . ?
C312 O4 C8 C306 137.8(14) . . . . ?
C312 O4 C8 C318 -65.3(7) . . . . ?
C312 O4 C8 C17 -76.5(9) . . . . ?
C313 N301 C301 C302 153.5(10) . . . . ?
C313 N301 C301 N8 157.6(9) . . . . ?
C313 N301 C301 C1AA -92.6(16) . . . . ?
C313 N301 C301 C2AA -147.4(10) . . . . ?
C313 N301 C301 C6AA 117.3(11) . . . . ?
C313 N301 C307 C308 -176.0(9) . . . . ?
C313 N301 C307 O5 -66.1(8) . . . . ?
C313 N301 C307 C1AA 56(2) . . . . ?
C313 N301 C307 C2AA 147.3(9) . . . . ?
C313 N301 C307 C13 -67.1(10) . . . . ?
C313 N301 O5 Na3 -115.6(6) . . . . ?
C313 N301 O5 C307 119.5(8) . . . . ?
C313 N301 O5 C1AA 92.7(14) . . . . ?
C313 N301 O5 C13 121.1(14) . . . . ?
C313 N301 C1AA C301 112.1(8) . . . . ?
C313 N301 C1AA C307 -129.1(19) . . . . ?
C313 N301 C1AA O5 -80.7(7) . . . . ?
C313 N301 C1AA C2AA 159.4(8) . . . . ?
C313 N301 C2AA C301 73.5(16) . . . . ?
C313 N301 C2AA C302 114.8(16) . . . . ?
C313 N301 C2AA C307 -77.3(18) . . . . ?
C313 N301 C2AA C308 -113.2(17) . . . . ?
C313 N301 C2AA N8 146.7(15) . . . . ?
C313 N301 C2AA C1AA -42.4(19) . . . . ?
C313 O5 C1AA N301 67.3(12) . . . . ?
C313 O5 C1AA C301 82.7(13) . . . . ?
C313 O5 C1AA C307 -152.5(13) . . . . ?
C313 O5 C1AA C2AA 148.2(15) . . . . ?
C313 O5 C13 C307 79.8(11) . . . . ?
C313 O5 C13 C15 -116.1(11) . . . . ?
C313 C1AA C2AA N301 36.6(16) . . . . ?
C313 C1AA C2AA C301 -16(2) . . . . ?
C313 C1AA C2AA C302 11(3) . . . . ?
C313 C1AA C2AA C307 164(3) . . . . ?
C313 C1AA C2AA C308 149.1(19) . . . . ?
C313 C1AA C2AA N8 46(2) . . . . ?
C314 O305 C315 C316 158.8(11) . . . . ?
C314 O305 C315 C1BA -135.7(8) . . . . ?
C314 O305 O1AA Na3 -117.0(8) . . . . ?
C314 O305 O1AA C0BA 24(4) . . . . ?
C314 O305 O1AA C1BA 125.2(10) . . . . ?
C314 O305 C1BA C315 73.1(11) . . . . ?
C314 O305 C1BA C316 109.7(10) . . . . ?
C314 O305 C1BA O1AA -114.9(12) . . . . ?
C314 O305 C1BA C18 153.4(11) . . . . ?
C314 C313 O5 Na3 -92.3(6) . . . . ?
C314 C313 O5 N301 -160.2(10) . . . . ?
C314 C313 O5 C307 148.5(8) . . . . ?
C314 C313 O5 C1AA 165.4(10) . . . . ?
C314 C313 O5 C13 76.1(12) . . . . ?
C314 C313 C1AA N301 -93.8(14) . . . . ?
C314 C313 C1AA C301 -148.4(9) . . . . ?
C314 C313 C1AA C307 23(3) . . . . ?
C314 C313 C1AA O5 -15.7(11) . . . . ?
C314 C313 C1AA C2AA -135.2(18) . . . . ?
C315 O305 C314 C313 -165.3(10) . . . . ?
C315 O305 O1AA Na3 108.2(9) . . . . ?
C315 O305 O1AA C0BA -110(4) . . . . ?
C315 O305 O1AA C1BA -9.5(10) . . . . ?
C315 O305 C1BA C316 36.6(5) . . . . ?
C315 O305 C1BA O1AA 172.0(8) . . . . ?
C315 O305 C1BA C18 80.3(12) . . . . ?
C315 C316 N7 Na3 -35.7(12) . . . . ?
C315 C316 N7 O306 -89.3(12) . . . . ?
C315 C316 N7 C317 -137.5(12) . . . . ?
C315 C316 N7 C318 -172.1(12) . . . . ?
C315 C316 N7 C17 168.4(18) . . . . ?
C315 C316 N7 C18 69.4(12) . . . . ?
C315 C316 N7 C19 -145.1(15) . . . . ?
C315 C316 C18 N7 -129.9(8) . . . . ?
C315 C316 C18 C1BA -1.7(8) . . . . ?
C315 C316 C19 O306 50(2) . . . . ?
C315 C316 C19 C317 97(3) . . . . ?
C315 C316 C19 N7 113(2) . . . . ?
C315 C316 C19 C11 5(3) . . . . ?
C315 C1BA C18 C316 1.5(7) . . . . ?
C315 C1BA C18 N7 47.3(12) . . . . ?
C316 O306 C317 C318 -80.1(10) . . . . ?
C316 O306 C317 N7 -60.7(8) . . . . ?
C316 O306 C317 C11 111.1(9) . . . . ?
C316 O306 C317 C17 -79.8(9) . . . . ?
C316 O306 C317 C19 23.2(9) . . . . ?
C316 O306 O3 Na3 112.1(7) . . . . ?
C316 O306 O3 C11 -99.6(10) . . . . ?
C316 O306 O3 C15 5.7(10) . . . . ?
C316 O306 N7 Na3 -119.4(5) . . . . ?
C316 O306 N7 C317 118.8(7) . . . . ?
C316 O306 N7 C318 136.0(8) . . . . ?
C316 O306 N7 C17 147.0(11) . . . . ?
C316 O306 N7 C18 -24.5(9) . . . . ?
C316 O306 N7 C19 57.9(8) . . . . ?
C316 O306 C11 C317 -98.2(9) . . . . ?
C316 O306 C11 O3 117.6(8) . . . . ?
C316 O306 C11 C19 -36.6(10) . . . . ?
C316 O306 C19 C317 -152.9(11) . . . . ?
C316 O306 C19 N7 -77.2(8) . . . . ?
C316 O306 C19 C11 139.4(11) . . . . ?
C316 C315 C1BA O305 122.3(8) . . . . ?
C316 C315 C1BA O1AA 115.9(8) . . . . ?
C316 C315 C1BA C18 -1.8(9) . . . . ?
C316 N7 C17 N302 155.2(16) . . . . ?
C316 N7 C17 C317 58.5(19) . . . . ?
C316 N7 C17 C8 -164.2(15) . . . . ?
C316 N7 C18 C1BA -55.4(9) . . . . ?
C316 N7 C19 O306 85.2(9) . . . . ?
C316 N7 C19 C317 169.8(11) . . . . ?
C316 N7 C19 C11 120.5(13) . . . . ?
C316 C1BA C18 N7 45.8(8) . . . . ?
C317 O306 C316 C315 -179.8(9) . . . . ?
C317 O306 C316 N7 60.2(7) . . . . ?
C317 O306 C316 C1BA 123.0(8) . . . . ?
C317 O306 C316 C18 77.0(8) . . . . ?
C317 O306 C316 C19 -24.0(10) . . . . ?
C317 O306 O3 Na3 -114.6(5) . . . . ?
C317 O306 O3 C11 33.7(8) . . . . ?
C317 O306 O3 C15 139.0(7) . . . . ?
C317 O306 N7 Na3 121.7(5) . . . . ?
C317 O306 N7 C316 -118.8(7) . . . . ?
C317 O306 N7 C318 17.1(7) . . . . ?
C317 O306 N7 C17 28.2(9) . . . . ?
C317 O306 N7 C18 -143.3(11) . . . . ?
C317 O306 N7 C19 -61.0(8) . . . . ?
C317 O306 C11 O3 -144.2(8) . . . . ?
C317 O306 C11 C19 61.6(8) . . . . ?
C317 O306 C19 C316 152.9(11) . . . . ?
C317 O306 C19 N7 75.7(7) . . . . ?
C317 O306 C19 C11 -67.7(8) . . . . ?
C317 C318 N7 Na3 -88.9(6) . . . . ?
C317 C318 N7 O306 -18.0(7) . . . . ?
C317 C318 N7 C316 44.2(12) . . . . ?
C317 C318 N7 C17 -166(3) . . . . ?
C317 C318 N7 C18 142.8(10) . . . . ?
C317 C318 N7 C19 25.3(7) . . . . ?
C317 C318 C8 N302 -31.7(17) . . . . ?
C317 C318 C8 C305 65.6(17) . . . . ?
C317 C318 C8 C306 52(5) . . . . ?
C317 C318 C8 O4 -19.6(17) . . . . ?
C317 C318 C8 C17 85(4) . . . . ?
C317 N7 C17 N302 96.7(10) . . . . ?
C317 N7 C17 C8 137.2(14) . . . . ?
C317 N7 C18 C316 -62.1(16) . . . . ?
C317 N7 C18 C1BA -117.5(16) . . . . ?
C317 N7 C19 O306 -84.6(8) . . . . ?
C317 N7 C19 C316 -169.8(11) . . . . ?
C317 N7 C19 C11 -49.3(9) . . . . ?
C317 C11 C19 O306 87.7(8) . . . . ?
C317 C11 C19 C316 137.9(13) . . . . ?
C317 C11 C19 N7 52.9(9) . . . . ?
C318 N302 C306 C305 -78.1(12) . . . . ?
C318 N302 C306 O4 -159.6(10) . . . . ?
C318 N302 C306 C8 33(2) . . . . ?
C318 N302 C312 C311 147.6(9) . . . . ?
C318 N302 C312 O4 158.3(9) . . . . ?
C318 N302 C312 C3BA 143.1(12) . . . . ?
C318 N302 O4 Na3 12(2) . . . . ?
C318 N302 O4 C306 127(2) . . . . ?
C318 N302 O4 C311 -104(2) . . . . ?
C318 N302 O4 C312 -113(2) . . . . ?
C318 N302 O4 C3BA -103(2) . . . . ?
C318 N302 O4 C8 132(3) . . . . ?
C318 N302 C8 C305 -107.9(9) . . . . ?
C318 N302 C8 C306 -152(2) . . . . ?
C318 N302 C8 O4 -163.6(10) . . . . ?
C318 N302 C8 C17 -12.1(8) . . . . ?
C318 N302 C17 C317 -43(2) . . . . ?
C318 N302 C17 N7 -103(3) . . . . ?
C318 N302 C17 C8 140(3) . . . . ?
C318 C317 N7 Na3 107.8(6) . . . . ?
C318 C317 N7 O306 160.1(8) . . . . ?
C318 C317 N7 C316 -152.6(8) . . . . ?
C318 C317 N7 C17 4.3(9) . . . . ?
C318 C317 N7 C18 -95.8(18) . . . . ?
C318 C317 N7 C19 -145.3(10) . . . . ?
C318 C317 C11 O306 -45(4) . . . . ?
C318 C317 C11 O3 -3(4) . . . . ?
C318 C317 C11 C19 -96(4) . . . . ?
C318 C317 C17 N302 96(3) . . . . ?
C318 C317 C17 N7 -162(4) . . . . ?
C318 C317 C17 C8 100(4) . . . . ?
C318 C317 C19 O306 98.2(10) . . . . ?
C318 C317 C19 C316 51(2) . . . . ?
C318 C317 C19 N7 34.3(9) . . . . ?
C318 C317 C19 C11 163.8(10) . . . . ?
C318 N7 C17 N302 108(3) . . . . ?
C318 N7 C17 C317 12(3) . . . . ?
C318 N7 C17 C8 149(4) . . . . ?
C318 N7 C18 C316 -136.5(10) . . . . ?
C318 N7 C18 C1BA 168.1(9) . . . . ?
C318 N7 C19 O306 -112.3(8) . . . . ?
C318 N7 C19 C316 162.5(9) . . . . ?
C318 N7 C19 C317 -27.7(8) . . . . ?
C318 N7 C19 C11 -77.0(11) . . . . ?
C318 C8 C17 N302 -56(4) . . . . ?
C318 C8 C17 C317 -62(4) . . . . ?
C318 C8 C17 N7 -136(5) . . . . ?
O0AA O301 C302 C301 -33.5(16) . . . . ?
O0AA O301 C302 N8 -111.1(12) . . . . ?
O0AA O301 C302 C2AA -88.8(13) . . . . ?
O0AA O301 C302 C3AA -165.7(9) . . . . ?
O0AA O301 C302 C6AA 38.1(16) . . . . ?
O0AA O301 C303 Na3 -17.0(13) . . . . ?
O0AA O301 C303 C304 48.0(9) . . . . ?
O0AA O301 C303 C6AA -147.9(16) . . . . ?
O0AA O301 C303 C8AA 120.9(19) . . . . ?
O0AA O301 C303 C9AA -36.4(13) . . . . ?
O0AA O301 N8 Na3 -49.6(8) . . . . ?
O0AA O301 N8 C301 52.0(11) . . . . ?
O0AA O301 N8 C302 106.5(12) . . . . ?
O0AA O301 N8 C2AA 45(3) . . . . ?
O0AA O301 N8 C3AA -157.7(9) . . . . ?
O0AA O301 N8 C6AA 87.2(12) . . . . ?
O0AA O301 C6AA C301 -93.1(9) . . . . ?
O0AA O301 C6AA C302 -151.6(11) . . . . ?
O0AA O301 C6AA C303 15.4(8) . . . . ?
O0AA O301 C6AA N8 -131.5(8) . . . . ?
O0AA O301 C6AA C8AA 45.3(7) . . . . ?
O0AA O301 C8AA C303 -33.5(12) . . . . ?
O0AA O301 C8AA C304 30.1(8) . . . . ?
O0AA O301 C8AA C6AA -113.6(11) . . . . ?
O0AA O302 C304 C303 -3.4(7) . . . . ?
O0AA O302 C304 C8AA -24.3(9) . . . . ?
O0AA O302 C304 C9AA 54.1(7) . . . . ?
O0AA C303 C304 O302 5.5(11) . . . . ?
O0AA C303 C304 C8AA 139(2) . . . . ?
O0AA C303 C304 C9AA -59.7(11) . . . . ?
O0AA C303 C6AA O301 -46.7(19) . . . . ?
O0AA C303 C6AA C301 53(2) . . . . ?
O0AA C303 C6AA C302 -23(4) . . . . ?
O0AA C303 C6AA N8 -18(2) . . . . ?
O0AA C303 C6AA C8AA -120(3) . . . . ?
O0AA C303 C8AA O301 84.4(18) . . . . ?
O0AA C303 C8AA C304 -35.5(16) . . . . ?
O0AA C303 C8AA C6AA 132.8(19) . . . . ?
O0AA C303 C9AA C304 55.6(10) . . . . ?
O0AA C303 C9AA C0BA -18(2) . . . . ?
O0AA C304 C8AA O301 -44.5(11) . . . . ?
O0AA C304 C8AA C303 26.7(15) . . . . ?
O0AA C304 C8AA C6AA 6.3(19) . . . . ?
O0AA C304 C9AA C303 -39.6(7) . . . . ?
O0AA C304 C9AA C0BA 97.6(11) . . . . ?
O1AA O305 C314 C313 48.3(13) . . . . ?
O1AA O305 C315 C316 -56.3(15) . . . . ?
O1AA O305 C315 C1BA 9.2(10) . . . . ?
O1AA O305 C1BA C315 -172.0(8) . . . . ?
O1AA O305 C1BA C316 -135.3(7) . . . . ?
O1AA O305 C1BA C18 -91.6(12) . . . . ?
O1AA C0BA C9AA C303 -44(2) . . . . ?
O1AA C0BA C9AA C304 -95.2(11) . . . . ?
O1AA C0BA C9AA O0AA -53.6(14) . . . . ?
O1AA C1BA C18 C316 -109.9(10) . . . . ?
O1AA C1BA C18 N7 -64.1(13) . . . . ?
O2AA O304 C310 C309 -26.3(11) . . . . ?
O2AA O304 C310 C2BA 161.6(17) . . . . ?
O2AA O304 C310 C9 -6.1(13) . . . . ?
O2AA O304 C311 C312 147(2) . . . . ?
O2AA O304 C311 O4 90(3) . . . . ?
O2AA O304 C311 C2BA -37(3) . . . . ?
O2AA O304 C311 C3BA 134(3) . . . . ?
O2AA O304 C2BA C310 -14.3(13) . . . . ?
O2AA O304 C2BA C311 164.6(13) . . . . ?
O2AA O304 C2BA C3BA 161.3(12) . . . . ?
O2AA O304 C3BA N302 54(4) . . . . ?
O2AA O304 C3BA C311 -102(4) . . . . ?
O2AA O304 C3BA C312 105(3) . . . . ?
O2AA O304 C3BA O4 19(4) . . . . ?
O2AA O304 C3BA C2BA -95(3) . . . . ?
O2AA C309 C310 O304 15.7(7) . . . . ?
O2AA C309 C310 C2BA 24.2(17) . . . . ?
O2AA C309 C310 C9 -107(3) . . . . ?
O2AA C309 C9 O303 -75.3(10) . . . . ?
O2AA C309 C9 C310 43.8(14) . . . . ?
O2AA C309 C9 C3AA -135(3) . . . . ?
O2AA C310 C2BA O304 11.2(10) . . . . ?
O2AA C310 C2BA C311 6(9) . . . . ?
O2AA C310 C2BA C3BA 2(3) . . . . ?
O2AA C310 C9 O303 12.4(14) . . . . ?
O2AA C310 C9 C309 -69(3) . . . . ?
O2AA C310 C9 C3AA 109.8(11) . . . . ?
O2AA C2BA C3BA O304 10.9(7) . . . . ?
O2AA C2BA C3BA N302 -36.3(18) . . . . ?
O2AA C2BA C3BA C311 179(4) . . . . ?
O2AA C2BA C3BA C312 65(5) . . . . ?
O2AA C2BA C3BA O4 -62.1(12) . . . . ?
O3 O306 C316 C315 -46.0(13) . . . . ?
O3 O306 C316 N7 -166.0(8) . . . . ?
O3 O306 C316 C1BA -103.2(9) . . . . ?
O3 O306 C316 C18 -149.2(7) . . . . ?
O3 O306 C316 C19 109.8(10) . . . . ?
O3 O306 C317 C318 138.0(8) . . . . ?
O3 O306 C317 N7 157.3(6) . . . . ?
O3 O306 C317 C11 -30.9(7) . . . . ?
O3 O306 C317 C17 138.3(7) . . . . ?
O3 O306 C317 C19 -118.7(8) . . . . ?
O3 O306 N7 Na3 28.3(16) . . . . ?
O3 O306 N7 C316 147.7(18) . . . . ?
O3 O306 N7 C317 -93.5(17) . . . . ?
O3 O306 N7 C318 -76.3(19) . . . . ?
O3 O306 N7 C17 -65(2) . . . . ?
O3 O306 N7 C18 123.2(16) . . . . ?
O3 O306 N7 C19 -154.4(19) . . . . ?
O3 O306 C11 C317 144.2(8) . . . . ?
O3 O306 C11 C19 -154.3(10) . . . . ?
O3 O306 C19 C316 -113.8(10) . . . . ?
O3 O306 C19 C317 93.4(9) . . . . ?
O3 O306 C19 N7 169.1(8) . . . . ?
O3 O306 C19 C11 25.7(9) . . . . ?
O3 C11 C19 O306 -26.5(9) . . . . ?
O3 C11 C19 C316 23.7(16) . . . . ?
O3 C11 C19 C317 -114.2(11) . . . . ?
O3 C11 C19 N7 -61.3(13) . . . . ?
O4 N302 C306 C305 81.5(10) . . . . ?
O4 N302 C306 C8 -168(2) . . . . ?
O4 N302 C312 C311 -10.7(9) . . . . ?
O4 N302 C312 C3BA -15.3(12) . . . . ?
O4 N302 C318 C317 27(3) . . . . ?
O4 N302 C318 N7 -33(2) . . . . ?
O4 N302 C318 C8 -132(3) . . . . ?
O4 N302 C8 C305 55.7(10) . . . . ?
O4 N302 C8 C306 12(2) . . . . ?
O4 N302 C8 C318 163.6(10) . . . . ?
O4 N302 C8 C17 151.5(9) . . . . ?
O4 N302 C17 C317 84(2) . . . . ?
O4 N302 C17 N7 25(2) . . . . ?
O4 N302 C17 C8 -92(2) . . . . ?
O4 C306 C8 N302 -8.8(17) . . . . ?
O4 C306 C8 C305 -95.0(14) . . . . ?
O4 C306 C8 C318 -76(4) . . . . ?
O4 C306 C8 C17 -87(3) . . . . ?
O4 C311 C312 N302 7.9(6) . . . . ?
O4 C311 C312 C3BA 33(6) . . . . ?
O4 C311 C2BA O304 -57.3(13) . . . . ?
O4 C311 C2BA C310 -52(9) . . . . ?
O4 C311 C2BA O2AA -47.0(17) . . . . ?
O4 C311 C2BA C3BA -46(3) . . . . ?
O4 C311 C3BA O304 82(2) . . . . ?
O4 C311 C3BA N302 -8(4) . . . . ?
O4 C311 C3BA C312 -138(7) . . . . ?
O4 C311 C3BA C2BA 75(4) . . . . ?
O4 C312 C3BA O304 -90.7(17) . . . . ?
O4 C312 C3BA N302 -12.2(10) . . . . ?
O4 C312 C3BA C311 144(6) . . . . ?
O4 C312 C3BA C2BA -130(5) . . . . ?
O4 C8 C17 N302 21.0(7) . . . . ?
O4 C8 C17 C317 15.7(19) . . . . ?
O4 C8 C17 N7 -59.1(14) . . . . ?
O5 N301 C301 C302 -55(4) . . . . ?
O5 N301 C301 N8 -51(4) . . . . ?
O5 N301 C301 C1AA 59(3) . . . . ?
O5 N301 C301 C2AA 4(4) . . . . ?
O5 N301 C301 C6AA -91(4) . . . . ?
O5 N301 C307 C308 -110.0(11) . . . . ?
O5 N301 C307 C1AA 122(2) . . . . ?
O5 N301 C307 C2AA -146.6(9) . . . . ?
O5 N301 C307 C13 -1.0(8) . . . . ?
O5 N301 C313 C314 21.1(10) . . . . ?
O5 N301 C313 C1AA -78.0(12) . . . . ?
O5 N301 C1AA C301 -167.1(8) . . . . ?
O5 N301 C1AA C307 -48.3(19) . . . . ?
O5 N301 C1AA C313 80.7(7) . . . . ?
O5 N301 C1AA C2AA -119.9(9) . . . . ?
O5 N301 C2AA C301 -178.9(9) . . . . ?
O5 N301 C2AA C302 -137.5(8) . . . . ?
O5 N301 C2AA C307 30.4(8) . . . . ?
O5 N301 C2AA C308 -5.5(10) . . . . ?
O5 N301 C2AA N8 -105.6(9) . . . . ?
O5 N301 C2AA C1AA 65.3(14) . . . . ?
O5 C307 C308 O303 -11.8(16) . . . . ?
O5 C307 C308 C2AA -104.4(11) . . . . ?
O5 C307 C1AA N301 49.4(19) . . . . ?
O5 C307 C1AA C301 129.1(18) . . . . ?
O5 C307 C1AA C313 -39.4(18) . . . . ?
O5 C307 C1AA C2AA 128.6(9) . . . . ?
O5 C307 C2AA N301 -31.1(8) . . . . ?
O5 C307 C2AA C301 -55.8(13) . . . . ?
O5 C307 C2AA C302 -9(2) . . . . ?
O5 C307 C2AA C308 107.2(11) . . . . ?
O5 C307 C2AA N8 23.2(16) . . . . ?
O5 C307 C2AA C1AA -55.3(11) . . . . ?
O5 C307 C13 C15 -35(2) . . . . ?
O5 C313 C314 O305 72.0(8) . . . . ?
O5 C313 C1AA N301 -78.1(13) . . . . ?
O5 C313 C1AA C301 -132.7(11) . . . . ?
O5 C313 C1AA C307 38.3(19) . . . . ?
O5 C313 C1AA C2AA -120(2) . . . . ?
O5 C1AA C2AA N301 -70.7(15) . . . . ?
O5 C1AA C2AA C301 -123.7(13) . . . . ?
O5 C1AA C2AA C302 -96.3(14) . . . . ?
O5 C1AA C2AA C307 56.9(11) . . . . ?
O5 C1AA C2AA C308 41.8(13) . . . . ?
O5 C1AA C2AA N8 -61.1(15) . . . . ?
O5 C13 C15 O3 -63.5(12) . . . . ?
N7 O306 C316 C315 120.0(11) . . . . ?
N7 O306 C316 C1BA 62.8(8) . . . . ?
N7 O306 C316 C18 16.8(6) . . . . ?
N7 O306 C316 C19 -84.2(8) . . . . ?
N7 O306 C317 C318 -19.4(8) . . . . ?
N7 O306 C317 C11 171.8(8) . . . . ?
N7 O306 C317 C17 -19.0(7) . . . . ?
N7 O306 C317 C19 84.0(7) . . . . ?
N7 O306 O3 Na3 -28.9(17) . . . . ?
N7 O306 O3 C11 119.3(19) . . . . ?
N7 O306 O3 C15 -135.4(17) . . . . ?
N7 O306 C11 C317 -10.5(10) . . . . ?
N7 O306 C11 O3 -154.6(8) . . . . ?
N7 O306 C11 C19 51.1(10) . . . . ?
N7 O306 C19 C316 77.2(8) . . . . ?
N7 O306 C19 C317 -75.7(7) . . . . ?
N7 O306 C19 C11 -143.4(8) . . . . ?
N7 C316 C18 C1BA 128.3(9) . . . . ?
N7 C316 C19 O306 -63.4(6) . . . . ?
N7 C316 C19 C317 -16.2(18) . . . . ?
N7 C316 C19 C11 -107.5(12) . . . . ?
N7 C317 C318 N302 -78.9(9) . . . . ?
N7 C317 C318 C8 -62.2(14) . . . . ?
N7 C317 C11 O306 6.8(6) . . . . ?
N7 C317 C11 O3 47.9(12) . . . . ?
N7 C317 C11 C19 -44.8(7) . . . . ?
N7 C317 C17 N302 -101.4(10) . . . . ?
N7 C317 C17 C8 -98.0(17) . . . . ?
N7 C317 C19 O306 63.9(6) . . . . ?
N7 C317 C19 C316 16.3(18) . . . . ?
N7 C317 C19 C11 129.5(8) . . . . ?
N7 C318 C8 N302 -83.4(11) . . . . ?
N7 C318 C8 C305 13.9(11) . . . . ?
N7 C318 C8 C306 0(5) . . . . ?
N7 C318 C8 O4 -71.3(9) . . . . ?
N7 C318 C8 C17 33(4) . . . . ?
N8 O301 C302 C301 77.5(11) . . . . ?
N8 O301 C302 C2AA 22.3(9) . . . . ?
N8 O301 C302 C3AA -54.6(8) . . . . ?
N8 O301 C302 C6AA 149.2(16) . . . . ?
N8 O301 C303 Na3 83.3(13) . . . . ?
N8 O301 C303 C304 148.3(11) . . . . ?
N8 O301 C303 O0AA 100.3(15) . . . . ?
N8 O301 C303 C6AA -47.6(14) . . . . ?
N8 O301 C303 C8AA -138.7(16) . . . . ?
N8 O301 C303 C9AA 64(2) . . . . ?
N8 O301 O0AA Na3 53.6(10) . . . . ?
N8 O301 O0AA O302 96.1(12) . . . . ?
N8 O301 O0AA C303 -108.2(15) . . . . ?
N8 O301 O0AA C304 174.7(11) . . . . ?
N8 O301 O0AA C8AA -140.7(13) . . . . ?
N8 O301 O0AA C9AA -57.6(16) . . . . ?
N8 O301 C6AA C301 38.5(9) . . . . ?
N8 O301 C6AA C302 -20.1(11) . . . . ?
N8 O301 C6AA C303 146.9(10) . . . . ?
N8 O301 C6AA C8AA 176.8(10) . . . . ?
N8 O301 C8AA C303 74(2) . . . . ?
N8 O301 C8AA C304 137.4(17) . . . . ?
N8 O301 C8AA O0AA 107.3(19) . . . . ?
N8 O301 C8AA C6AA -6.3(19) . . . . ?
N8 C301 C302 O301 -60.0(8) . . . . ?
N8 C301 C302 C2AA 49.5(10) . . . . ?
N8 C301 C302 C3AA 26.7(10) . . . . ?
N8 C301 C302 C6AA -110.4(12) . . . . ?
N8 C301 C1AA N301 68.8(14) . . . . ?
N8 C301 C1AA C307 -46(2) . . . . ?
N8 C301 C1AA C313 125.8(8) . . . . ?
N8 C301 C1AA O5 52.0(14) . . . . ?
N8 C301 C1AA C2AA -45.6(7) . . . . ?
N8 C301 C2AA N301 95.0(7) . . . . ?
N8 C301 C2AA C302 -31.1(6) . . . . ?
N8 C301 C2AA C307 119.0(10) . . . . ?
N8 C301 C2AA C308 78(3) . . . . ?
N8 C301 C2AA C1AA 118.7(10) . . . . ?
N8 C301 C6AA O301 -34.7(8) . . . . ?
N8 C301 C6AA C302 40.5(9) . . . . ?
N8 C301 C6AA C303 -101.6(10) . . . . ?
N8 C301 C6AA C8AA -97.1(15) . . . . ?
N8 C302 C2AA N301 73.5(10) . . . . ?
N8 C302 C2AA C301 115.7(11) . . . . ?
N8 C302 C2AA C307 56(2) . . . . ?
N8 C302 C2AA C308 -36.4(14) . . . . ?
N8 C302 C2AA C1AA 83.9(14) . . . . ?
N8 C302 C3AA C309 23.5(13) . . . . ?
N8 C302 C3AA C9 6.7(18) . . . . ?
N8 C302 C6AA O301 28.9(15) . . . . ?
N8 C302 C6AA C301 -85.7(12) . . . . ?
N8 C302 C6AA C303 8(3) . . . . ?
N8 C302 C6AA C8AA 52(3) . . . . ?
N8 C3AA C9 O303 19.1(11) . . . . ?
N8 C3AA C9 C309 72(3) . . . . ?
N8 C3AA C9 C310 -106.3(13) . . . . ?
N8 C3AA C9 O2AA -55.9(15) . . . . ?
N8 C6AA C8AA O301 2.9(9) . . . . ?
N8 C6AA C8AA C303 -88(2) . . . . ?
N8 C6AA C8AA C304 -69(2) . . . . ?
N8 C6AA C8AA O0AA -64.1(13) . . . . ?
C0BA O1AA C1BA O305 165.2(11) . . . . ?
C0BA O1AA C1BA C315 171.9(9) . . . . ?
C0BA O1AA C1BA C316 -142.6(10) . . . . ?
C0BA O1AA C1BA C18 -77.2(13) . . . . ?
C1AA N301 C301 C302 -113.9(16) . . . . ?
C1AA N301 C301 N8 -109.8(14) . . . . ?
C1AA N301 C301 C2AA -54.8(14) . . . . ?
C1AA N301 C301 C6AA -150.1(16) . . . . ?
C1AA N301 C307 C308 128(3) . . . . ?
C1AA N301 C307 O5 -122(2) . . . . ?
C1AA N301 C307 C2AA 92(2) . . . . ?
C1AA N301 C307 C13 -123(2) . . . . ?
C1AA N301 C313 C314 99.1(15) . . . . ?
C1AA N301 C313 O5 78.0(12) . . . . ?
C1AA N301 O5 Na3 151.7(14) . . . . ?
C1AA N301 O5 C307 26.8(13) . . . . ?
C1AA N301 O5 C313 -92.7(14) . . . . ?
C1AA N301 O5 C13 28.5(19) . . . . ?
C1AA N301 C2AA C301 115.9(15) . . . . ?
C1AA N301 C2AA C302 157.2(15) . . . . ?
C1AA N301 C2AA C307 -34.9(14) . . . . ?
C1AA N301 C2AA C308 -70.8(15) . . . . ?
C1AA N301 C2AA N8 -170.9(16) . . . . ?
C1AA C301 C302 O301 -79.3(15) . . . . ?
C1AA C301 C302 N8 -19.3(14) . . . . ?
C1AA C301 C302 C2AA 30.2(10) . . . . ?
C1AA C301 C302 C3AA 7.4(17) . . . . ?
C1AA C301 C302 C6AA -129.8(14) . . . . ?
C1AA C301 N8 Na3 -55.6(7) . . . . ?
C1AA C301 N8 O301 -128.2(9) . . . . ?
C1AA C301 N8 C302 163.9(12) . . . . ?
C1AA C301 N8 C2AA 47.5(8) . . . . ?
C1AA C301 N8 C3AA 116.1(14) . . . . ?
C1AA C301 N8 C6AA -157.3(10) . . . . ?
C1AA C301 C2AA N301 -23.7(6) . . . . ?
C1AA C301 C2AA C302 -149.8(9) . . . . ?
C1AA C301 C2AA C307 0.3(8) . . . . ?
C1AA C301 C2AA C308 -41(2) . . . . ?
C1AA C301 C2AA N8 -118.7(10) . . . . ?
C1AA C301 C6AA O301 1(2) . . . . ?
C1AA C301 C6AA C302 75.8(18) . . . . ?
C1AA C301 C6AA C303 -66.3(17) . . . . ?
C1AA C301 C6AA N8 35.3(15) . . . . ?
C1AA C301 C6AA C8AA -62(2) . . . . ?
C1AA C307 C308 O303 73(2) . . . . ?
C1AA C307 C308 C2AA -19.8(17) . . . . ?
C1AA C307 O5 Na3 -86.0(12) . . . . ?
C1AA C307 O5 N301 -20.3(10) . . . . ?
C1AA C307 O5 C313 23.3(11) . . . . ?
C1AA C307 O5 C13 160.9(13) . . . . ?
C1AA C307 C2AA N301 24.2(10) . . . . ?
C1AA C307 C2AA C301 -0.5(14) . . . . ?
C1AA C307 C2AA C302 46(2) . . . . ?
C1AA C307 C2AA C308 162.5(14) . . . . ?
C1AA C307 C2AA N8 78.4(16) . . . . ?
C1AA C307 C13 O5 -21.4(15) . . . . ?
C1AA C307 C13 C15 -56(3) . . . . ?
C1AA C313 C314 O305 83.9(12) . . . . ?
C1AA C313 O5 Na3 102.3(8) . . . . ?
C1AA C313 O5 N301 34.4(7) . . . . ?
C1AA C313 O5 C307 -16.9(8) . . . . ?
C1AA C313 O5 C13 -89.3(12) . . . . ?
C1AA O5 C13 C307 12.8(9) . . . . ?
C1AA O5 C13 C15 176.9(10) . . . . ?
C1BA O305 C314 C313 132.5(11) . . . . ?
C1BA O305 C315 C316 -65.5(11) . . . . ?
C1BA O305 O1AA Na3 117.8(6) . . . . ?
C1BA O305 O1AA C0BA -101(4) . . . . ?
C1BA C315 C316 O306 -103.7(10) . . . . ?
C1BA C315 C316 N7 -46.2(12) . . . . ?
C1BA C315 C316 C18 1.5(7) . . . . ?
C1BA C315 C316 C19 -140(2) . . . . ?
C1BA C316 N7 Na3 -71.0(5) . . . . ?
C1BA C316 N7 O306 -124.6(7) . . . . ?
C1BA C316 N7 C317 -172.8(7) . . . . ?
C1BA C316 N7 C318 152.6(12) . . . . ?
C1BA C316 N7 C17 133.2(19) . . . . ?
C1BA C316 N7 C18 34.1(6) . . . . ?
C1BA C316 N7 C19 179.6(10) . . . . ?
C1BA C316 C18 N7 -128.3(9) . . . . ?
C1BA C316 C19 O306 -64.1(17) . . . . ?
C1BA C316 C19 C317 -17(3) . . . . ?
C1BA C316 C19 N7 -0.7(17) . . . . ?
C1BA C316 C19 C11 -108.2(18) . . . . ?
C1BA O1AA C0BA C9AA 175.9(10) . . . . ?
C2AA N301 C301 C302 -59.1(10) . . . . ?
C2AA N301 C301 N8 -55.0(5) . . . . ?
C2AA N301 C301 C1AA 54.8(14) . . . . ?
C2AA N301 C301 C6AA -95.3(10) . . . . ?
C2AA N301 C307 C308 36.7(9) . . . . ?
C2AA N301 C307 O5 146.6(9) . . . . ?
C2AA N301 C307 C1AA -92(2) . . . . ?
C2AA N301 C307 C13 145.6(10) . . . . ?
C2AA N301 C313 C314 136.7(15) . . . . ?
C2AA N301 C313 O5 115.6(17) . . . . ?
C2AA N301 C313 C1AA 37.6(16) . . . . ?
C2AA N301 O5 Na3 94.5(6) . . . . ?
C2AA N301 O5 C307 -30.4(8) . . . . ?
C2AA N301 O5 C313 -149.8(10) . . . . ?
C2AA N301 O5 C1AA -57.1(13) . . . . ?
C2AA N301 O5 C13 -28.7(16) . . . . ?
C2AA N301 C1AA C301 -47.3(9) . . . . ?
C2AA N301 C1AA C307 72(2) . . . . ?
C2AA N301 C1AA C313 -159.4(8) . . . . ?
C2AA N301 C1AA O5 119.9(9) . . . . ?
C2AA C301 C302 O301 -109.5(11) . . . . ?
C2AA C301 C302 N8 -49.5(10) . . . . ?
C2AA C301 C302 C3AA -22.8(12) . . . . ?
C2AA C301 C302 C6AA -160.0(12) . . . . ?
C2AA C301 N8 Na3 -103.1(8) . . . . ?
C2AA C301 N8 O301 -175.7(11) . . . . ?
C2AA C301 N8 C302 116.4(13) . . . . ?
C2AA C301 N8 C3AA 68.6(15) . . . . ?
C2AA C301 N8 C6AA 155.2(10) . . . . ?
C2AA C301 C1AA N301 114.4(16) . . . . ?
C2AA C301 C1AA C307 -0.6(17) . . . . ?
C2AA C301 C1AA C313 171.3(11) . . . . ?
C2AA C301 C1AA O5 97.6(15) . . . . ?
C2AA C301 C6AA O301 -55.4(12) . . . . ?
C2AA C301 C6AA C302 19.8(13) . . . . ?
C2AA C301 C6AA C303 -122.3(10) . . . . ?
C2AA C301 C6AA N8 -20.6(8) . . . . ?
C2AA C301 C6AA C8AA -117.8(15) . . . . ?
C2AA C302 N8 Na3 -119.4(15) . . . . ?
C2AA C302 N8 O301 -156.1(9) . . . . ?
C2AA C302 N8 C301 -45.2(8) . . . . ?
C2AA C302 N8 C3AA 110.7(9) . . . . ?
C2AA C302 N8 C6AA -129.8(14) . . . . ?
C2AA C302 C3AA C309 -28.9(12) . . . . ?
C2AA C302 C3AA N8 -52.4(9) . . . . ?
C2AA C302 C3AA C9 -45.7(17) . . . . ?
C2AA C302 C6AA O301 92.7(17) . . . . ?
C2AA C302 C6AA C301 -21.9(13) . . . . ?
C2AA C302 C6AA C303 72(3) . . . . ?
C2AA C302 C6AA N8 63.8(15) . . . . ?
C2AA C302 C6AA C8AA 115(2) . . . . ?
C2AA C307 C308 O303 92.6(11) . . . . ?
C2AA C307 O5 Na3 -31.4(12) . . . . ?
C2AA C307 O5 N301 34.3(9) . . . . ?
C2AA C307 O5 C313 77.8(10) . . . . ?
C2AA C307 O5 C1AA 54.6(11) . . . . ?
C2AA C307 O5 C13 -144.5(11) . . . . ?
C2AA C307 C1AA N301 -79(2) . . . . ?
C2AA C307 C1AA C301 0.5(14) . . . . ?
C2AA C307 C1AA C313 -168(2) . . . . ?
C2AA C307 C1AA O5 -128.6(9) . . . . ?
C2AA C307 C13 O5 81.7(18) . . . . ?
C2AA C307 C13 C15 47(3) . . . . ?
C2AA N8 C3AA C302 91.7(13) . . . . ?
C2AA N8 C3AA C309 -71.7(11) . . . . ?
C2AA N8 C3AA C9 -84.0(13) . . . . ?
C2AA N8 C6AA O301 160.7(11) . . . . ?
C2AA N8 C6AA C301 20.8(8) . . . . ?
C2AA N8 C6AA C302 -54.9(16) . . . . ?
C2AA N8 C6AA C303 130.0(11) . . . . ?
C2AA N8 C6AA C8AA 157.7(10) . . . . ?
C2BA O304 C310 C309 172.1(14) . . . . ?
C2BA O304 C310 O2AA -161.6(17) . . . . ?
C2BA O304 C310 C9 -167.7(17) . . . . ?
C2BA O304 C311 C312 -175.9(17) . . . . ?
C2BA O304 C311 O4 126.9(15) . . . . ?
C2BA O304 C311 C3BA 171(3) . . . . ?
C2BA O304 O2AA Na3 -121.4(11) . . . . ?
C2BA O304 O2AA C309 66(2) . . . . ?
C2BA O304 O2AA C310 17.4(16) . . . . ?
C2BA O304 O2AA C9 25(3) . . . . ?
C2BA O304 C3BA N302 148.2(12) . . . . ?
C2BA O304 C3BA C311 -7(2) . . . . ?
C2BA O304 C3BA C312 -161(2) . . . . ?
C2BA O304 C3BA O4 113.2(12) . . . . ?
C2BA C310 O2AA Na3 94.2(12) . . . . ?
C2BA C310 O2AA O304 -11.7(11) . . . . ?
C2BA C310 O2AA C309 -165.9(11) . . . . ?
C2BA C310 O2AA C9 173.8(13) . . . . ?
C2BA C310 C9 O303 -2(4) . . . . ?
C2BA C310 C9 C309 -83(4) . . . . ?
C2BA C310 C9 O2AA -14(3) . . . . ?
C2BA C310 C9 C3AA 96(3) . . . . ?
C2BA C311 C312 N302 -72(3) . . . . ?
C2BA C311 C312 O4 -79(2) . . . . ?
C2BA C311 C312 C3BA -47(5) . . . . ?
C2BA C311 O4 Na3 23.0(12) . . . . ?
C2BA C311 O4 N302 134.6(11) . . . . ?
C2BA C311 O4 C306 -154.9(12) . . . . ?
C2BA C311 O4 C312 144.3(12) . . . . ?
C2BA C311 O4 C3BA 130(3) . . . . ?
C2BA C311 O4 C8 170.8(11) . . . . ?
C2BA C311 C3BA O304 7(3) . . . . ?
C2BA C311 C3BA N302 -82(7) . . . . ?
C2BA C311 C3BA C312 147(4) . . . . ?
C2BA C311 C3BA O4 -75(4) . . . . ?
C2BA O2AA C9 O303 -163.8(9) . . . . ?
C2BA O2AA C9 C309 130(2) . . . . ?
C2BA O2AA C9 C310 5.9(12) . . . . ?
C2BA O2AA C9 C3AA -83.5(14) . . . . ?
C3AA C302 N8 Na3 129.9(15) . . . . ?
C3AA C302 N8 O301 93.2(8) . . . . ?
C3AA C302 N8 C301 -155.9(9) . . . . ?
C3AA C302 N8 C2AA -110.7(9) . . . . ?
C3AA C302 N8 C6AA 119.5(14) . . . . ?
C3AA C302 C2AA N301 121.6(7) . . . . ?
C3AA C302 C2AA C301 163.7(8) . . . . ?
C3AA C302 C2AA C307 103.9(19) . . . . ?
C3AA C302 C2AA C308 11.6(12) . . . . ?
C3AA C302 C2AA N8 48.1(9) . . . . ?
C3AA C302 C2AA C1AA 132.0(10) . . . . ?
C3AA C302 C6AA O301 -28.6(16) . . . . ?
C3AA C302 C6AA C301 -143.2(15) . . . . ?
C3AA C302 C6AA C303 -49(3) . . . . ?
C3AA C302 C6AA N8 -57.5(12) . . . . ?
C3AA C302 C6AA C8AA -6(3) . . . . ?
C3AA C309 C310 O304 121.8(9) . . . . ?
C3AA C309 C310 O2AA 106.2(9) . . . . ?
C3AA C309 C310 C2BA 130(2) . . . . ?
C3AA C309 C310 C9 -1(2) . . . . ?
C3AA C309 O2AA Na3 65.3(6) . . . . ?
C3AA C309 O2AA O304 -123(2) . . . . ?
C3AA C309 O2AA C310 -66.8(9) . . . . ?
C3AA C309 O2AA C2BA -81.8(10) . . . . ?
C3AA C309 O2AA C9 -22.0(19) . . . . ?
C3AA C309 C9 O303 59(3) . . . . ?
C3AA C309 C9 C310 178(4) . . . . ?
C3AA C309 C9 O2AA 135(3) . . . . ?
C3AA N8 C2AA N301 157.0(8) . . . . ?
C3AA N8 C2AA C301 -147.0(9) . . . . ?
C3AA N8 C2AA C302 -96.8(12) . . . . ?
C3AA N8 C2AA C307 115.9(11) . . . . ?
C3AA N8 C2AA C308 55.4(11) . . . . ?
C3AA N8 C2AA C1AA 153.0(9) . . . . ?
C3AA N8 C6AA O301 -76.1(10) . . . . ?
C3AA N8 C6AA C301 144.0(10) . . . . ?
C3AA N8 C6AA C302 68.4(16) . . . . ?
C3AA N8 C6AA C303 -106.8(12) . . . . ?
C3AA N8 C6AA C8AA -79.0(13) . . . . ?
C3BA O304 C310 C309 177.9(10) . . . . ?
C3BA O304 C310 O2AA -155.8(15) . . . . ?
C3BA O304 C310 C2BA 5.8(14) . . . . ?
C3BA O304 C310 C9 -161.9(12) . . . . ?
C3BA O304 C311 C312 12.8(18) . . . . ?
C3BA O304 C311 O4 -44(2) . . . . ?
C3BA O304 C311 C2BA -171(3) . . . . ?
C3BA O304 O2AA Na3 -33(3) . . . . ?
C3BA O304 O2AA C309 154(3) . . . . ?
C3BA O304 O2AA C310 106(3) . . . . ?
C3BA O304 O2AA C2BA 88(3) . . . . ?
C3BA O304 O2AA C9 113(3) . . . . ?
C3BA O304 C2BA C310 -175.6(10) . . . . ?
C3BA O304 C2BA C311 3.3(11) . . . . ?
C3BA O304 C2BA O2AA -161.3(12) . . . . ?
C3BA N302 C306 C305 117.6(10) . . . . ?
C3BA N302 C306 O4 36.1(7) . . . . ?
C3BA N302 C306 C8 -132(2) . . . . ?
C3BA N302 C312 C311 4.6(11) . . . . ?
C3BA N302 C312 O4 15.3(12) . . . . ?
C3BA N302 C318 C317 -55.8(14) . . . . ?
C3BA N302 C318 N7 -115.8(10) . . . . ?
C3BA N302 C318 C8 145.7(15) . . . . ?
C3BA N302 O4 Na3 115.1(8) . . . . ?
C3BA N302 O4 C306 -130.5(8) . . . . ?
C3BA N302 O4 C311 -1.4(7) . . . . ?
C3BA N302 O4 C312 -10.2(8) . . . . ?
C3BA N302 O4 C8 -125.3(12) . . . . ?
C3BA N302 C8 C305 101.0(11) . . . . ?
C3BA N302 C8 C306 57(3) . . . . ?
C3BA N302 C8 C318 -151.1(12) . . . . ?
C3BA N302 C8 O4 45.3(8) . . . . ?
C3BA N302 C8 C17 -163.2(11) . . . . ?
C3BA N302 C17 C317 -34(2) . . . . ?
C3BA N302 C17 N7 -94.0(18) . . . . ?
C3BA N302 C17 C8 149(2) . . . . ?
C3BA C311 C312 N302 -25(6) . . . . ?
C3BA C311 C312 O4 -33(6) . . . . ?
C3BA C311 O4 Na3 -107(3) . . . . ?
C3BA C311 O4 N302 5(3) . . . . ?
C3BA C311 O4 C306 76(3) . . . . ?
C3BA C311 O4 C312 15(3) . . . . ?
C3BA C311 O4 C8 41(3) . . . . ?
C3BA C311 C2BA O304 -12(4) . . . . ?
C3BA C311 C2BA C310 -6(11) . . . . ?
C3BA C311 C2BA O2AA -1(4) . . . . ?
C3BA C312 O4 Na3 80.5(12) . . . . ?
C3BA C312 O4 N302 162.7(14) . . . . ?
C3BA C312 O4 C306 -146.4(13) . . . . ?
C3BA C312 O4 C311 -6.7(12) . . . . ?
C3BA C312 O4 C8 -164.7(13) . . . . ?
C3BA O4 C8 N302 -62.1(12) . . . . ?
C3BA O4 C8 C305 168.6(8) . . . . ?
C3BA O4 C8 C306 128.0(15) . . . . ?
C3BA O4 C8 C318 -75.0(10) . . . . ?
C3BA O4 C8 C17 -86.2(11) . . . . ?
C6AA O301 C302 C301 -71.6(14) . . . . ?
C6AA O301 C302 N8 -149.2(16) . . . . ?
C6AA O301 C302 C2AA -126.9(15) . . . . ?
C6AA O301 C302 C3AA 156.2(15) . . . . ?
C6AA O301 C303 Na3 130.9(8) . . . . ?
C6AA O301 C303 C304 -164.1(15) . . . . ?
C6AA O301 C303 O0AA 147.9(16) . . . . ?
C6AA O301 C303 C8AA -91.2(17) . . . . ?
C6AA O301 C303 C9AA 111.5(15) . . . . ?
C6AA O301 O0AA Na3 131.2(8) . . . . ?
C6AA O301 O0AA O302 173.7(9) . . . . ?
C6AA O301 O0AA C303 -30.7(14) . . . . ?
C6AA O301 O0AA C304 -107.7(10) . . . . ?
C6AA O301 O0AA C8AA -63.1(10) . . . . ?
C6AA O301 O0AA C9AA 19.9(15) . . . . ?
C6AA O301 N8 Na3 -136.9(8) . . . . ?
C6AA O301 N8 C301 -35.3(9) . . . . ?
C6AA O301 N8 C302 19.3(11) . . . . ?
C6AA O301 N8 C2AA -43(2) . . . . ?
C6AA O301 N8 C3AA 115.1(10) . . . . ?
C6AA O301 C8AA C303 80.1(17) . . . . ?
C6AA O301 C8AA C304 143.7(13) . . . . ?
C6AA O301 C8AA O0AA 113.6(11) . . . . ?
C6AA C301 C302 O301 50.5(9) . . . . ?
C6AA C301 C302 N8 110.4(12) . . . . ?
C6AA C301 C302 C2AA 160.0(12) . . . . ?
C6AA C301 C302 C3AA 137.2(15) . . . . ?
C6AA C301 N8 Na3 101.8(7) . . . . ?
C6AA C301 N8 O301 29.1(7) . . . . ?
C6AA C301 N8 C302 -38.8(9) . . . . ?
C6AA C301 N8 C2AA -155.2(10) . . . . ?
C6AA C301 N8 C3AA -86.6(16) . . . . ?
C6AA C301 C1AA N301 41(2) . . . . ?
C6AA C301 C1AA C307 -74(2) . . . . ?
C6AA C301 C1AA C313 98.2(15) . . . . ?
C6AA C301 C1AA O5 24(2) . . . . ?
C6AA C301 C1AA C2AA -73.1(15) . . . . ?
C6AA C301 C2AA N301 115.2(8) . . . . ?
C6AA C301 C2AA C302 -10.9(6) . . . . ?
C6AA C301 C2AA C307 139.3(8) . . . . ?
C6AA C301 C2AA C308 98(2) . . . . ?
C6AA C301 C2AA N8 20.3(8) . . . . ?
C6AA C301 C2AA C1AA 138.9(9) . . . . ?
C6AA C302 N8 Na3 10(2) . . . . ?
C6AA C302 N8 O301 -26.3(14) . . . . ?
C6AA C302 N8 C301 84.7(15) . . . . ?
C6AA C302 N8 C2AA 129.8(14) . . . . ?
C6AA C302 N8 C3AA -119.5(14) . . . . ?
C6AA C302 C2AA N301 -13.9(19) . . . . ?
C6AA C302 C2AA C301 28.3(17) . . . . ?
C6AA C302 C2AA C307 -32(3) . . . . ?
C6AA C302 C2AA C308 -123.8(19) . . . . ?
C6AA C302 C2AA N8 -87.4(17) . . . . ?
C6AA C302 C2AA C1AA -3(2) . . . . ?
C6AA C302 C3AA C309 112.9(18) . . . . ?
C6AA C302 C3AA N8 89.4(16) . . . . ?
C6AA C302 C3AA C9 96(2) . . . . ?
C6AA C303 C304 O302 -102(3) . . . . ?
C6AA C303 C304 O0AA -108(3) . . . . ?
C6AA C303 C304 C8AA 31(3) . . . . ?
C6AA C303 C304 C9AA -168(4) . . . . ?
C6AA C303 O0AA Na3 12(2) . . . . ?
C6AA C303 O0AA O301 32.2(13) . . . . ?
C6AA C303 O0AA O302 134(3) . . . . ?
C6AA C303 O0AA C304 150.3(17) . . . . ?
C6AA C303 O0AA C8AA 101(3) . . . . ?
C6AA C303 O0AA C9AA -118.9(17) . . . . ?
C6AA C303 C8AA O301 -48.4(6) . . . . ?
C6AA C303 C8AA C304 -168.3(8) . . . . ?
C6AA C303 C8AA O0AA -132.8(19) . . . . ?
C6AA C303 C9AA C304 173.5(17) . . . . ?
C6AA C303 C9AA O0AA 118(2) . . . . ?
C6AA C303 C9AA C0BA 99(2) . . . . ?
C6AA N8 C2AA N301 -79.2(10) . . . . ?
C6AA N8 C2AA C301 -23.2(9) . . . . ?
C6AA N8 C2AA C302 26.9(8) . . . . ?
C6AA N8 C2AA C307 -120.3(12) . . . . ?
C6AA N8 C2AA C308 179.1(9) . . . . ?
C6AA N8 C2AA C1AA -83.3(12) . . . . ?
C6AA N8 C3AA C302 -31.2(7) . . . . ?
C6AA N8 C3AA C309 165.4(8) . . . . ?
C6AA N8 C3AA C9 153.1(10) . . . . ?
C8 N302 C306 C305 -111(3) . . . . ?
C8 N302 C306 O4 168(2) . . . . ?
C8 N302 C312 C311 -102.1(12) . . . . ?
C8 N302 C312 O4 -91.4(12) . . . . ?
C8 N302 C312 C3BA -106.7(15) . . . . ?
C8 N302 C318 C317 158.5(12) . . . . ?
C8 N302 C318 N7 98.5(11) . . . . ?
C8 N302 O4 Na3 -119.6(10) . . . . ?
C8 N302 O4 C306 -5.2(10) . . . . ?
C8 N302 O4 C311 123.9(10) . . . . ?
C8 N302 O4 C312 115.1(11) . . . . ?
C8 N302 O4 C3BA 125.3(12) . . . . ?
C8 N302 C17 C317 176.8(11) . . . . ?
C8 N302 C17 N7 117.1(12) . . . . ?
C8 C305 C306 N302 35.5(15) . . . . ?
C8 C305 C306 O4 81.2(18) . . . . ?
C8 C306 O4 Na3 97.1(14) . . . . ?
C8 C306 O4 N302 6.6(13) . . . . ?
C8 C306 O4 C311 -85.1(17) . . . . ?
C8 C306 O4 C312 -41.6(14) . . . . ?
C8 C306 O4 C3BA -65.9(18) . . . . ?
C8 C318 N7 Na3 56.4(8) . . . . ?
C8 C318 N7 O306 127.3(8) . . . . ?
C8 C318 N7 C316 -170.5(11) . . . . ?
C8 C318 N7 C317 145.3(9) . . . . ?
C8 C318 N7 C17 -21(3) . . . . ?
C8 C318 N7 C18 -71.9(11) . . . . ?
C8 C318 N7 C19 170.5(8) . . . . ?
C8 O4 C3BA O304 149.9(8) . . . . ?
C8 O4 C3BA N302 31.1(6) . . . . ?
C8 O4 C3BA C311 -144(2) . . . . ?
C8 O4 C3BA C312 16.3(13) . . . . ?
C8 O4 C3BA C2BA -177.4(9) . . . . ?
C8AA O301 C302 C301 -89.2(13) . . . . ?
C8AA O301 C302 N8 -166.8(12) . . . . ?
C8AA O301 C302 C2AA -144.5(11) . . . . ?
C8AA O301 C302 C3AA 138.6(10) . . . . ?
C8AA O301 C302 C6AA -17.6(15) . . . . ?
C8AA O301 C303 Na3 -137.9(15) . . . . ?
C8AA O301 C303 C304 -72.9(15) . . . . ?
C8AA O301 C303 O0AA -120.9(19) . . . . ?
C8AA O301 C303 C6AA 91.2(17) . . . . ?
C8AA O301 C303 C9AA -157(2) . . . . ?
C8AA O301 O0AA Na3 -165.7(9) . . . . ?
C8AA O301 O0AA O302 -123.2(12) . . . . ?
C8AA O301 O0AA C303 32.5(13) . . . . ?
C8AA O301 O0AA C304 -44.6(11) . . . . ?
C8AA O301 O0AA C9AA 83.1(14) . . . . ?
C8AA O301 N8 Na3 -131(2) . . . . ?
C8AA O301 N8 C301 -29(2) . . . . ?
C8AA O301 N8 C302 26(2) . . . . ?
C8AA O301 N8 C2AA -36(4) . . . . ?
C8AA O301 N8 C3AA 121.3(19) . . . . ?
C8AA O301 N8 C6AA 6.3(19) . . . . ?
C8AA O301 C6AA C301 -138.3(12) . . . . ?
C8AA O301 C6AA C302 163.1(14) . . . . ?
C8AA O301 C6AA C303 -29.9(7) . . . . ?
C8AA O301 C6AA N8 -176.8(10) . . . . ?
C8AA C303 C304 O302 -133.8(18) . . . . ?
C8AA C303 C304 O0AA -139(2) . . . . ?
C8AA C303 C304 C9AA 161.0(19) . . . . ?
C8AA C303 O0AA Na3 -89(2) . . . . ?
C8AA C303 O0AA O301 -68.9(19) . . . . ?
C8AA C303 O0AA O302 33(5) . . . . ?
C8AA C303 O0AA C304 49(2) . . . . ?
C8AA C303 O0AA C9AA 140(2) . . . . ?
C8AA C303 C6AA O301 73.4(16) . . . . ?
C8AA C303 C6AA C301 173.5(17) . . . . ?
C8AA C303 C6AA C302 97(3) . . . . ?
C8AA C303 C6AA N8 102.3(19) . . . . ?
C8AA C303 C9AA C304 -36(3) . . . . ?
C8AA C303 C9AA O0AA -92(4) . . . . ?
C8AA C303 C9AA C0BA -110(4) . . . . ?
C8AA C304 O0AA Na3 117.3(9) . . . . ?
C8AA C304 O0AA O301 32.8(8) . . . . ?
C8AA C304 O0AA O302 154.5(9) . . . . ?
C8AA C304 O0AA C303 -19.7(10) . . . . ?
C8AA C304 O0AA C9AA -117.9(10) . . . . ?
C8AA C304 C9AA C303 8.1(8) . . . . ?
C8AA C304 C9AA O0AA 47.7(7) . . . . ?
C8AA C304 C9AA C0BA 145.2(10) . . . . ?
C8AA O0AA C9AA C303 18.3(10) . . . . ?
C8AA O0AA C9AA C304 -76.9(9) . . . . ?
C8AA O0AA C9AA C0BA -174.6(10) . . . . ?
C9 O303 C308 C307 -153.9(10) . . . . ?
C9 O303 C308 C2AA -87.7(10) . . . . ?
C9 O303 C309 C310 37.3(14) . . . . ?
C9 O303 C309 O2AA 63.0(17) . . . . ?
C9 O303 C309 C3AA -28.0(18) . . . . ?
C9 C309 C310 O304 123(3) . . . . ?
C9 C309 C310 O2AA 107(3) . . . . ?
C9 C309 C310 C2BA 131(3) . . . . ?
C9 C309 O2AA Na3 87(2) . . . . ?
C9 C309 O2AA O304 -101(3) . . . . ?
C9 C309 O2AA C310 -45(2) . . . . ?
C9 C309 O2AA C2BA -60(2) . . . . ?
C9 C310 O2AA Na3 -79.6(13) . . . . ?
C9 C310 O2AA O304 174.6(12) . . . . ?
C9 C310 O2AA C309 20.3(8) . . . . ?
C9 C310 O2AA C2BA -173.8(13) . . . . ?
C9 C310 C2BA O304 26(3) . . . . ?
C9 C310 C2BA C311 20(11) . . . . ?
C9 C310 C2BA O2AA 14(3) . . . . ?
C9 C310 C2BA C3BA 16(5) . . . . ?
C9 O2AA C2BA O304 -165.3(16) . . . . ?
C9 O2AA C2BA C310 -5.1(10) . . . . ?
C9 O2AA C2BA C311 176.2(14) . . . . ?
C9 O2AA C2BA C3BA 175.8(9) . . . . ?
C9AA C303 C304 O302 65.2(8) . . . . ?
C9AA C303 C304 O0AA 59.7(11) . . . . ?
C9AA C303 C304 C8AA -161.0(19) . . . . ?
C9AA C303 O0AA Na3 130.6(14) . . . . ?
C9AA C303 O0AA O301 151.1(9) . . . . ?
C9AA C303 O0AA O302 -107(4) . . . . ?
C9AA C303 O0AA C304 -90.7(11) . . . . ?
C9AA C303 O0AA C8AA -140(2) . . . . ?
C9AA C303 C6AA O301 -122.8(17) . . . . ?
C9AA C303 C6AA C301 -22.7(18) . . . . ?
C9AA C303 C6AA C302 -99(3) . . . . ?
C9AA C303 C6AA N8 -93.9(15) . . . . ?
C9AA C303 C6AA C8AA 164(3) . . . . ?
C9AA C303 C8AA O301 153(3) . . . . ?
C9AA C303 C8AA C304 33(3) . . . . ?
C9AA C303 C8AA O0AA 69(3) . . . . ?
C9AA C303 C8AA C6AA -159(3) . . . . ?
C9AA C304 O0AA Na3 -124.8(9) . . . . ?
C9AA C304 O0AA O301 150.6(10) . . . . ?
C9AA C304 O0AA O302 -87.6(7) . . . . ?
C9AA C304 O0AA C303 98.2(11) . . . . ?
C9AA C304 O0AA C8AA 117.9(10) . . . . ?
C9AA C304 C8AA O301 -88.1(12) . . . . ?
C9AA C304 C8AA C303 -16.9(17) . . . . ?
C9AA C304 C8AA O0AA -43.6(7) . . . . ?
C9AA C304 C8AA C6AA -37(2) . . . . ?
C9AA O0AA C8AA O301 -136.2(11) . . . . ?
C9AA O0AA C8AA C303 -46(2) . . . . ?
C9AA O0AA C8AA C304 83.9(12) . . . . ?
C9AA O0AA C8AA C6AA -92.5(12) . . . . ?
C11 O306 C316 C315 -111.4(11) . . . . ?
C11 O306 C316 N7 128.6(9) . . . . ?
C11 O306 C316 C1BA -168.5(8) . . . . ?
C11 O306 C316 C18 145.5(8) . . . . ?
C11 O306 C316 C19 44.4(10) . . . . ?
C11 O306 C317 C318 168.8(11) . . . . ?
C11 O306 C317 N7 -171.8(8) . . . . ?
C11 O306 C317 C17 169.2(9) . . . . ?
C11 O306 C317 C19 -87.8(8) . . . . ?
C11 O306 O3 Na3 -148.3(7) . . . . ?
C11 O306 O3 C15 105.3(9) . . . . ?
C11 O306 N7 Na3 131.6(9) . . . . ?
C11 O306 N7 C316 -108.9(10) . . . . ?
C11 O306 N7 C317 9.9(10) . . . . ?
C11 O306 N7 C318 27.1(12) . . . . ?
C11 O306 N7 C17 38.1(14) . . . . ?
C11 O306 N7 C18 -133.4(11) . . . . ?
C11 O306 N7 C19 -51.0(10) . . . . ?
C11 O306 C19 C316 -139.4(11) . . . . ?
C11 O306 C19 C317 67.7(8) . . . . ?
C11 O306 C19 N7 143.4(8) . . . . ?
C11 C317 C318 N302 -23(4) . . . . ?
C11 C317 C318 N7 56(4) . . . . ?
C11 C317 C318 C8 -6(5) . . . . ?
C11 C317 N7 Na3 -59.4(8) . . . . ?
C11 C317 N7 O306 -7.1(7) . . . . ?
C11 C317 N7 C316 40.2(9) . . . . ?
C11 C317 N7 C318 -167.2(10) . . . . ?
C11 C317 N7 C17 -162.9(10) . . . . ?
C11 C317 N7 C18 97.0(18) . . . . ?
C11 C317 N7 C19 47.5(8) . . . . ?
C11 C317 C17 N302 -61(2) . . . . ?
C11 C317 C17 N7 40(2) . . . . ?
C11 C317 C17 C8 -58(3) . . . . ?
C11 C317 C19 O306 -65.6(7) . . . . ?
C11 C317 C19 C316 -113(2) . . . . ?
C11 C317 C19 N7 -129.5(8) . . . . ?
C11 O3 C15 C13 174.5(9) . . . . ?
C13 C307 C308 O303 -65.6(11) . . . . ?
C13 C307 C308 C2AA -158.1(9) . . . . ?
C13 C307 O5 Na3 113.1(8) . . . . ?
C13 C307 O5 N301 178.8(9) . . . . ?
C13 C307 O5 C313 -137.6(8) . . . . ?
C13 C307 O5 C1AA -160.9(13) . . . . ?
C13 C307 C1AA N301 68(2) . . . . ?
C13 C307 C1AA C301 147.3(12) . . . . ?
C13 C307 C1AA C313 -21(3) . . . . ?
C13 C307 C1AA O5 18.2(12) . . . . ?
C13 C307 C1AA C2AA 146.8(12) . . . . ?
C13 C307 C2AA N301 -94.0(17) . . . . ?
C13 C307 C2AA C301 -118.7(17) . . . . ?
C13 C307 C2AA C302 -72(3) . . . . ?
C13 C307 C2AA C308 44.3(17) . . . . ?
C13 C307 C2AA N8 -40(2) . . . . ?
C13 C307 C2AA C1AA -118(2) . . . . ?
C13 O5 C1AA N301 -160.1(14) . . . . ?
C13 O5 C1AA C301 -144.7(12) . . . . ?
C13 O5 C1AA C307 -19.9(13) . . . . ?
C13 O5 C1AA C313 132.6(10) . . . . ?
C13 O5 C1AA C2AA -79.2(14) . . . . ?
C15 O3 C11 O306 -97.9(9) . . . . ?
C15 O3 C11 C317 -134.9(11) . . . . ?
C15 O3 C11 C19 -79.2(12) . . . . ?
C17 N302 C306 C305 -69.5(12) . . . . ?
C17 N302 C306 O4 -151.0(9) . . . . ?
C17 N302 C306 C8 41(2) . . . . ?
C17 N302 C312 C311 155.0(10) . . . . ?
C17 N302 C312 O4 165.7(12) . . . . ?
C17 N302 C312 C3BA 150.5(13) . . . . ?
C17 N302 C318 C317 118(3) . . . . ?
C17 N302 C318 N7 58(2) . . . . ?
C17 N302 C318 C8 -40(3) . . . . ?
C17 N302 O4 Na3 -31(2) . . . . ?
C17 N302 O4 C306 84(2) . . . . ?
C17 N302 O4 C311 -147.0(18) . . . . ?
C17 N302 O4 C312 -156(2) . . . . ?
C17 N302 O4 C3BA -145.6(19) . . . . ?
C17 N302 O4 C8 89(2) . . . . ?
C17 N302 C8 C305 -95.8(9) . . . . ?
C17 N302 C8 C306 -140(2) . . . . ?
C17 N302 C8 C318 12.1(8) . . . . ?
C17 N302 C8 O4 -151.5(9) . . . . ?
C17 C317 C318 N302 -64(3) . . . . ?
C17 C317 C318 N7 15(3) . . . . ?
C17 C317 C318 C8 -47(3) . . . . ?
C17 C317 N7 Na3 103.4(7) . . . . ?
C17 C317 N7 O306 155.8(9) . . . . ?
C17 C317 N7 C316 -156.9(9) . . . . ?
C17 C317 N7 C318 -4.3(9) . . . . ?
C17 C317 N7 C18 -100.1(18) . . . . ?
C17 C317 N7 C19 -149.7(10) . . . . ?
C17 C317 C11 O306 -25(2) . . . . ?
C17 C317 C11 O3 16(3) . . . . ?
C17 C317 C11 C19 -77(2) . . . . ?
C17 C317 C19 O306 88.2(8) . . . . ?
C17 C317 C19 C316 41(2) . . . . ?
C17 C317 C19 N7 24.3(8) . . . . ?
C17 C317 C19 C11 153.8(9) . . . . ?
C17 N7 C18 C316 -151.0(9) . . . . ?
C17 N7 C18 C1BA 153.7(10) . . . . ?
C17 N7 C19 O306 -116.1(11) . . . . ?
C17 N7 C19 C316 158.7(11) . . . . ?
C17 N7 C19 C317 -31.5(11) . . . . ?
C17 N7 C19 C11 -80.8(13) . . . . ?
C18 C316 N7 Na3 -105.1(6) . . . . ?
C18 C316 N7 O306 -158.7(8) . . . . ?
C18 C316 N7 C317 153.1(8) . . . . ?
C18 C316 N7 C318 118.5(13) . . . . ?
C18 C316 N7 C17 99(2) . . . . ?
C18 C316 N7 C19 145.5(10) . . . . ?
C18 C316 C19 O306 -90.8(8) . . . . ?
C18 C316 C19 C317 -44(2) . . . . ?
C18 C316 C19 N7 -27.4(7) . . . . ?
C18 C316 C19 C11 -134.9(10) . . . . ?
C18 N7 C17 N302 -115.9(11) . . . . ?
C18 N7 C17 C317 147.4(9) . . . . ?
C18 N7 C17 C8 -75.3(15) . . . . ?
C18 N7 C19 O306 119.7(9) . . . . ?
C18 N7 C19 C316 34.5(10) . . . . ?
C18 N7 C19 C317 -155.8(9) . . . . ?
C18 N7 C19 C11 154.9(10) . . . . ?
C19 O306 C316 C315 -155.8(14) . . . . ?
C19 O306 C316 N7 84.2(8) . . . . ?
C19 O306 C316 C1BA 147.0(12) . . . . ?
C19 O306 C316 C18 101.0(10) . . . . ?
C19 O306 C317 C318 -103.3(10) . . . . ?
C19 O306 C317 N7 -84.0(7) . . . . ?
C19 O306 C317 C11 87.8(8) . . . . ?
C19 O306 C317 C17 -103.0(9) . . . . ?
C19 O306 O3 Na3 -178.7(10) . . . . ?
C19 O306 O3 C11 -30.4(11) . . . . ?
C19 O306 O3 C15 74.8(12) . . . . ?
C19 O306 N7 Na3 -177.3(8) . . . . ?
C19 O306 N7 C316 -57.9(8) . . . . ?
C19 O306 N7 C317 61.0(8) . . . . ?
C19 O306 N7 C318 78.1(9) . . . . ?
C19 O306 N7 C17 89.2(12) . . . . ?
C19 O306 N7 C18 -82.4(11) . . . . ?
C19 O306 C11 C317 -61.6(8) . . . . ?
C19 O306 C11 O3 154.3(10) . . . . ?
C19 C316 N7 Na3 109.4(8) . . . . ?
C19 C316 N7 O306 55.8(7) . . . . ?
C19 C316 N7 C317 7.6(8) . . . . ?
C19 C316 N7 C318 -27.0(14) . . . . ?
C19 C316 N7 C17 -46(2) . . . . ?
C19 C316 N7 C18 -145.5(10) . . . . ?
C19 C316 C18 N7 31.1(8) . . . . ?
C19 C316 C18 C1BA 159.4(9) . . . . ?
C19 C317 C318 N302 -112.1(11) . . . . ?
C19 C317 C318 N7 -33.2(9) . . . . ?
C19 C317 C318 C8 -95.4(16) . . . . ?
C19 C317 N7 Na3 -106.9(8) . . . . ?
C19 C317 N7 O306 -54.6(7) . . . . ?
C19 C317 N7 C316 -7.3(8) . . . . ?
C19 C317 N7 C318 145.3(10) . . . . ?
C19 C317 N7 C17 149.7(10) . . . . ?
C19 C317 N7 C18 49.5(18) . . . . ?
C19 C317 C11 O306 51.6(7) . . . . ?
C19 C317 C11 O3 92.7(12) . . . . ?
C19 C317 C17 N302 -128.7(10) . . . . ?
C19 C317 C17 N7 -27.3(9) . . . . ?
C19 C317 C17 C8 -125.3(17) . . . . ?
C19 N7 C17 N302 121.0(9) . . . . ?
C19 N7 C17 C317 24.3(8) . . . . ?
C19 N7 C17 C8 161.5(11) . . . . ?
C19 N7 C18 C316 -25.2(8) . . . . ?
C19 N7 C18 C1BA -80.6(12) . . . . ?
O101 C104 C105 C106 4.8(6) . . . . ?
O101 C104 C105 C110 -174.4(3) . . . . ?
N101 C109 C112 C108 174.5(6) . . . . ?
N101 C109 C1A C16 -174.4(12) . . . . ?
N101 C110 C113 C111 -179.9(3) . . . . ?
N101 C110 C113 C115 -0.2(5) . . . . ?
N101 C114 C118 C115 0.4(7) . . . . ?
N101 C114 C118 C122 -178.4(5) . . . . ?
N102 C111 C113 C110 179.4(3) . . . . ?
N102 C111 C113 C115 -0.3(5) . . . . ?
N102 C116 C119 C115 -0.8(5) . . . . ?
N102 C116 C119 C123 179.0(3) . . . . ?
N102 C116 C120 C117 0.2(5) . . . . ?
N102 C116 C120 C124 -178.3(3) . . . . ?
C102 C103 C104 O101 -6.2(6) . . . . ?
C102 C103 C104 C105 173.5(5) . . . . ?
C102 C103 C109 N101 -177.6(5) . . . . ?
C102 C103 C109 C112 -8.8(8) . . . . ?
C102 C103 C109 C1A 27.9(11) . . . . ?
C102 C101 C108 C112 6.9(13) . . . . ?
C102 C1 C16 C1A -13(3) . . . . ?
C103 C102 C101 C108 -10.2(11) . . . . ?
C103 C102 C1 C16 21(2) . . . . ?
C103 C104 C105 C106 -174.9(4) . . . . ?
C103 C104 C105 C110 6.0(5) . . . . ?
C103 C109 C112 C108 5.7(10) . . . . ?
C103 C109 C1A C16 -19.1(19) . . . . ?
C104 C103 C109 N101 1.8(7) . . . . ?
C104 C103 C109 C112 170.6(6) . . . . ?
C104 C103 C109 C1A -152.7(10) . . . . ?
C104 C105 C106 C107 -178.1(4) . . . . ?
C104 C105 C110 N101 -2.2(5) . . . . ?
C104 C105 C110 C113 177.7(3) . . . . ?
C105 C106 C107 C111 0.6(6) . . . . ?
C105 C110 C113 C111 0.2(5) . . . . ?
C105 C110 C113 C115 179.9(3) . . . . ?
C106 C105 C110 N101 178.6(3) . . . . ?
C106 C105 C110 C113 -1.4(5) . . . . ?
C106 C107 C111 N102 -179.8(3) . . . . ?
C106 C107 C111 C113 -1.8(5) . . . . ?
C107 C111 C113 C110 1.5(5) . . . . ?
C107 C111 C113 C115 -178.3(3) . . . . ?
C109 N101 C110 C105 -2.0(6) . . . . ?
C109 N101 C110 C113 178.1(4) . . . . ?
C109 N101 C114 C118 -178.1(4) . . . . ?
C109 C103 C104 O101 174.5(4) . . . . ?
C109 C103 C104 C105 -5.9(6) . . . . ?
C109 C1A C16 C1 12(3) . . . . ?
C110 N101 C109 C103 2.1(7) . . . . ?
C110 N101 C109 C112 -166.4(6) . . . . ?
C110 N101 C109 C1A 156.7(10) . . . . ?
C110 N101 C114 C118 0.1(6) . . . . ?
C110 C105 C106 C107 1.1(5) . . . . ?
C110 C113 C115 C118 0.7(5) . . . . ?
C110 C113 C115 C119 -179.3(3) . . . . ?
C111 N102 C116 C119 1.0(5) . . . . ?
C111 N102 C116 C120 179.2(3) . . . . ?
C111 C113 C115 C118 -179.6(3) . . . . ?
C111 C113 C115 C119 0.4(5) . . . . ?
C113 C115 C118 C114 -0.9(6) . . . . ?
C113 C115 C118 C122 178.0(4) . . . . ?
C113 C115 C119 C116 0.1(5) . . . . ?
C113 C115 C119 C123 -179.7(3) . . . . ?
C114 N101 C109 C103 -179.5(4) . . . . ?
C114 N101 C109 C112 12.0(8) . . . . ?
C114 N101 C109 C1A -24.9(11) . . . . ?
C114 N101 C110 C105 179.7(4) . . . . ?
C114 N101 C110 C113 -0.3(6) . . . . ?
C114 C118 C122 C126 -179.0(5) . . . . ?
C115 C118 C122 C126 2.1(8) . . . . ?
C115 C119 C123 C126 1.3(6) . . . . ?
C115 C119 C123 C127 179.9(4) . . . . ?
C116 N102 C111 C107 177.5(3) . . . . ?
C116 N102 C111 C113 -0.4(5) . . . . ?
C116 C119 C123 C126 -178.6(4) . . . . ?
C116 C119 C123 C127 0.0(6) . . . . ?
C116 C120 C124 C127 -1.6(5) . . . . ?
C116 C120 C124 C128 176.5(3) . . . . ?
C117 C120 C124 C127 179.8(4) . . . . ?
C117 C120 C124 C128 -2.0(5) . . . . ?
C117 C121 C125 C128 -0.6(7) . . . . ?
C118 C115 C119 C116 -179.9(4) . . . . ?
C118 C115 C119 C123 0.2(6) . . . . ?
C118 C122 C126 C123 -0.6(9) . . . . ?
C119 C115 C118 C114 179.2(4) . . . . ?
C119 C115 C118 C122 -1.9(6) . . . . ?
C119 C116 C120 C117 178.5(3) . . . . ?
C119 C116 C120 C124 0.0(5) . . . . ?
C119 C123 C126 C122 -1.1(8) . . . . ?
C119 C123 C127 O102 -179.0(4) . . . . ?
C119 C123 C127 C124 -1.6(6) . . . . ?
C120 C116 C119 C115 -179.0(3) . . . . ?
C120 C116 C119 C123 0.8(5) . . . . ?
C120 C117 C121 C125 -1.9(7) . . . . ?
C120 C124 C127 O102 -179.9(4) . . . . ?
C120 C124 C127 C123 2.5(6) . . . . ?
C120 C124 C128 C125 -0.4(6) . . . . ?
C121 C117 C120 C116 -175.3(4) . . . . ?
C121 C117 C120 C124 3.2(6) . . . . ?
C121 C125 C128 C124 1.7(6) . . . . ?
C126 C123 C127 O102 -0.6(7) . . . . ?
C126 C123 C127 C124 176.8(4) . . . . ?
C127 C123 C126 C122 -179.6(5) . . . . ?
C127 C124 C128 C125 177.7(4) . . . . ?
C128 C124 C127 O102 2.0(6) . . . . ?
C128 C124 C127 C123 -175.6(4) . . . . ?
C101 C102 C103 C104 -168.2(6) . . . . ?
C101 C102 C103 C109 11.2(9) . . . . ?
C101 C108 C112 C109 -4.8(13) . . . . ?
C1 C102 C103 C104 152.1(10) . . . . ?
C1 C102 C103 C109 -28.5(12) . . . . ?
O103 C130 C133 C129 5.8(5) . . . . ?
O103 C130 C133 C137 -174.9(3) . . . . ?
O103 C130 C134 C131 -4.4(5) . . . . ?
O103 C130 C134 C138 174.3(3) . . . . ?
N103 C145 C150 C154 -180.0(3) . . . . ?
N104 C139 C142 C138 178.6(3) . . . . ?
N104 C139 C142 C143 -0.8(5) . . . . ?
N104 C144 C146 C143 -1.2(5) . . . . ?
N104 C144 C146 C151 178.2(3) . . . . ?
N104 C144 C148 C147 1.2(5) . . . . ?
N104 C144 C148 C152 -177.6(3) . . . . ?
C129 C133 C137 C141 177.8(4) . . . . ?
C129 C133 C137 C140 -13.5(7) . . . . ?
C129 C133 C137 C1J 19.1(10) . . . . ?
C129 C132 C136 C140 7.7(12) . . . . ?
C129 C1H C1I C1J -9(2) . . . . ?
C130 C133 C137 C141 -1.6(6) . . . . ?
C130 C133 C137 C140 167.1(5) . . . . ?
C130 C133 C137 C1J -160.2(9) . . . . ?
C130 C134 C138 C141 3.0(5) . . . . ?
C130 C134 C138 C142 -175.3(3) . . . . ?
C131 C134 C138 C141 -178.3(3) . . . . ?
C131 C134 C138 C142 3.4(4) . . . . ?
C131 C135 C139 N104 -177.0(3) . . . . ?
C131 C135 C139 C142 3.5(5) . . . . ?
C133 C129 C132 C136 -11.9(10) . . . . ?
C133 C129 C1H C1I 14.3(16) . . . . ?
C133 C130 C134 C131 175.3(3) . . . . ?
C133 C130 C134 C138 -6.1(5) . . . . ?
C133 C137 C141 N103 177.6(3) . . . . ?
C133 C137 C141 C138 -1.7(5) . . . . ?
C133 C137 C140 C136 9.8(9) . . . . ?
C133 C137 C1J C1I -12.7(16) . . . . ?
C134 C130 C133 C129 -173.8(4) . . . . ?
C134 C130 C133 C137 5.5(5) . . . . ?
C134 C131 C135 C139 -1.7(6) . . . . ?
C134 C138 C141 N103 -178.3(3) . . . . ?
C134 C138 C141 C137 1.0(5) . . . . ?
C134 C138 C142 C139 -1.5(5) . . . . ?
C134 C138 C142 C143 177.9(3) . . . . ?
C135 C131 C134 C130 176.8(3) . . . . ?
C135 C131 C134 C138 -1.9(5) . . . . ?
C135 C139 C142 C138 -2.0(5) . . . . ?
C135 C139 C142 C143 178.7(3) . . . . ?
C138 C142 C143 C145 0.8(5) . . . . ?
C138 C142 C143 C146 -178.8(3) . . . . ?
C139 N104 C144 C146 1.0(5) . . . . ?
C139 N104 C144 C148 -178.2(3) . . . . ?
C139 C142 C143 C145 -179.8(3) . . . . ?
C139 C142 C143 C146 0.6(5) . . . . ?
C141 N103 C145 C143 0.2(5) . . . . ?
C141 N103 C145 C150 179.9(3) . . . . ?
C141 C137 C140 C136 178.3(6) . . . . ?
C141 C137 C1J C1I -172.3(10) . . . . ?
C141 C138 C142 C139 -179.9(3) . . . . ?
C141 C138 C142 C143 -0.5(4) . . . . ?
C142 C138 C141 N103 0.1(5) . . . . ?
C142 C138 C141 C137 179.4(3) . . . . ?
C142 C143 C145 N103 -0.7(5) . . . . ?
C142 C143 C145 C150 179.6(3) . . . . ?
C142 C143 C146 C144 0.4(4) . . . . ?
C142 C143 C146 C151 -179.0(3) . . . . ?
C143 C145 C150 C154 -0.3(5) . . . . ?
C143 C146 C151 C154 -0.9(5) . . . . ?
C143 C146 C151 C155 179.4(3) . . . . ?
C144 N104 C139 C135 -179.4(3) . . . . ?
C144 N104 C139 C142 0.1(5) . . . . ?
C144 C146 C151 C154 179.7(3) . . . . ?
C144 C146 C151 C155 0.0(5) . . . . ?
C144 C148 C152 C155 -1.2(5) . . . . ?
C144 C148 C152 C156 178.1(3) . . . . ?
C145 N103 C141 C137 -179.2(3) . . . . ?
C145 N103 C141 C138 0.1(5) . . . . ?
C145 C143 C146 C144 -179.3(3) . . . . ?
C145 C143 C146 C151 1.3(5) . . . . ?
C145 C150 C154 C151 0.6(5) . . . . ?
C146 C143 C145 N103 179.0(3) . . . . ?
C146 C143 C145 C150 -0.7(5) . . . . ?
C146 C144 C148 C147 -178.0(3) . . . . ?
C146 C144 C148 C152 3.1(5) . . . . ?
C146 C151 C154 C150 0.0(5) . . . . ?
C146 C151 C155 O104 -179.7(3) . . . . ?
C146 C151 C155 C152 2.0(5) . . . . ?
C147 C148 C152 C155 179.9(3) . . . . ?
C147 C148 C152 C156 -0.8(5) . . . . ?
C147 C149 C153 C156 -0.8(5) . . . . ?
C148 C144 C146 C143 178.0(3) . . . . ?
C148 C144 C146 C151 -2.6(5) . . . . ?
C148 C147 C149 C153 0.7(5) . . . . ?
C148 C152 C155 O104 -179.9(3) . . . . ?
C148 C152 C155 C151 -1.4(5) . . . . ?
C148 C152 C156 C153 0.7(5) . . . . ?
C149 C147 C148 C144 -178.8(3) . . . . ?
C149 C147 C148 C152 0.1(5) . . . . ?
C149 C153 C156 C152 0.1(5) . . . . ?
C154 C151 C155 O104 0.8(5) . . . . ?
C154 C151 C155 C152 -177.6(3) . . . . ?
C155 C151 C154 C150 179.6(3) . . . . ?
C155 C152 C156 C153 -180.0(3) . . . . ?
C156 C152 C155 O104 0.8(5) . . . . ?
C156 C152 C155 C151 179.3(3) . . . . ?
C132 C129 C133 C130 -165.3(6) . . . . ?
C132 C129 C133 C137 15.3(8) . . . . ?
C132 C136 C140 C137 -7.0(12) . . . . ?
C140 C137 C141 N103 9.6(7) . . . . ?
C140 C137 C141 C138 -169.8(5) . . . . ?
C1H C129 C133 C130 160.1(8) . . . . ?
C1H C129 C133 C137 -19.2(10) . . . . ?
C1H C1I C1J C137 7(2) . . . . ?
C1J C137 C141 N103 -22.9(9) . . . . ?
C1J C137 C141 C138 157.8(8) . . . . ?
O105 C158 C161 C157 -5.8(5) . . . . ?
O105 C158 C161 C165 175.2(3) . . . . ?
O105 C158 C162 C159 6.7(5) . . . . ?
O105 C158 C162 C166 -175.1(3) . . . . ?
N105 C174 C179 C183 -175.6(3) . . . . ?
N106 C167 C170 C166 -178.3(3) . . . . ?
N106 C167 C170 C172 1.8(5) . . . . ?
N106 C173 C175 C172 3.6(5) . . . . ?
N106 C173 C175 C180 -178.2(3) . . . . ?
N106 C173 C176 C177 -5.8(5) . . . . ?
N106 C173 C176 C181 176.7(3) . . . . ?
C157 C160 C164 C168 1.6(6) . . . . ?
C157 C161 C165 C168 2.2(5) . . . . ?
C157 C161 C165 C169 -178.0(3) . . . . ?
C158 C161 C165 C168 -178.9(3) . . . . ?
C158 C161 C165 C169 1.0(5) . . . . ?
C158 C162 C166 C169 -1.3(5) . . . . ?
C158 C162 C166 C170 179.0(3) . . . . ?
C159 C162 C166 C169 177.0(3) . . . . ?
C159 C162 C166 C170 -2.7(4) . . . . ?
C159 C163 C167 N106 177.4(3) . . . . ?
C159 C163 C167 C170 -2.7(5) . . . . ?
C160 C157 C161 C158 -178.8(3) . . . . ?
C160 C157 C161 C165 0.2(5) . . . . ?
C160 C164 C168 C165 0.8(6) . . . . ?
C161 C157 C160 C164 -2.1(6) . . . . ?
C161 C158 C162 C159 -172.8(3) . . . . ?
C161 C158 C162 C166 5.4(5) . . . . ?
C161 C165 C168 C164 -2.7(5) . . . . ?
C161 C165 C169 N105 -177.7(3) . . . . ?
C161 C165 C169 C166 3.3(5) . . . . ?
C162 C158 C161 C157 173.6(3) . . . . ?
C162 C158 C161 C165 -5.3(5) . . . . ?
C162 C159 C163 C167 0.9(5) . . . . ?
C162 C166 C169 N105 177.9(3) . . . . ?
C162 C166 C169 C165 -3.2(5) . . . . ?
C162 C166 C170 C167 0.8(5) . . . . ?
C162 C166 C170 C172 -179.3(3) . . . . ?
C163 C159 C162 C158 -179.9(3) . . . . ?
C163 C159 C162 C166 1.9(5) . . . . ?
C163 C167 C170 C166 1.9(5) . . . . ?
C163 C167 C170 C172 -178.0(3) . . . . ?
C166 C170 C172 C174 1.5(5) . . . . ?
C166 C170 C172 C175 -179.6(3) . . . . ?
C167 N106 C173 C175 -1.7(5) . . . . ?
C167 N106 C173 C176 176.0(3) . . . . ?
C167 C170 C172 C174 -178.6(3) . . . . ?
C167 C170 C172 C175 0.2(5) . . . . ?
C168 C165 C169 N105 2.1(5) . . . . ?
C168 C165 C169 C166 -176.9(3) . . . . ?
C169 N105 C174 C172 1.6(5) . . . . ?
C169 N105 C174 C179 -178.2(3) . . . . ?
C169 C165 C168 C164 177.5(3) . . . . ?
C169 C166 C170 C167 -178.8(3) . . . . ?
C169 C166 C170 C172 1.1(4) . . . . ?
C170 C166 C169 N105 -2.5(5) . . . . ?
C170 C166 C169 C165 176.5(3) . . . . ?
C170 C172 C174 N105 -2.9(5) . . . . ?
C170 C172 C174 C179 176.9(3) . . . . ?
C170 C172 C175 C173 -2.8(4) . . . . ?
C170 C172 C175 C180 179.0(3) . . . . ?
C172 C174 C179 C183 4.5(5) . . . . ?
C172 C175 C180 C183 3.7(4) . . . . ?
C172 C175 C180 C184 -179.9(3) . . . . ?
C173 N106 C167 C163 178.7(3) . . . . ?
C173 N106 C167 C170 -1.1(5) . . . . ?
C173 C175 C180 C183 -174.4(3) . . . . ?
C173 C175 C180 C184 2.0(5) . . . . ?
C173 C176 C177 C178 -176.9(3) . . . . ?
C173 C176 C181 C184 0.9(5) . . . . ?
C173 C176 C181 C185 178.9(3) . . . . ?
C174 N105 C169 C165 -177.8(3) . . . . ?
C174 N105 C169 C166 1.1(5) . . . . ?
C174 C172 C175 C173 176.1(3) . . . . ?
C174 C172 C175 C180 -2.2(5) . . . . ?
C174 C179 C183 C180 -2.9(5) . . . . ?
C175 C172 C174 N105 178.2(3) . . . . ?
C175 C172 C174 C179 -1.9(5) . . . . ?
C175 C173 C176 C177 172.0(3) . . . . ?
C175 C173 C176 C181 -5.5(5) . . . . ?
C175 C180 C183 C179 -1.2(5) . . . . ?
C175 C180 C184 O106 179.0(3) . . . . ?
C175 C180 C184 C181 -6.7(5) . . . . ?
C176 C173 C175 C172 -174.1(3) . . . . ?
C176 C173 C175 C180 4.2(5) . . . . ?
C176 C177 C178 C182 -1.1(6) . . . . ?
C176 C181 C184 O106 -179.9(3) . . . . ?
C176 C181 C184 C180 5.4(5) . . . . ?
C176 C181 C185 C182 -2.8(5) . . . . ?
C177 C176 C181 C184 -176.6(3) . . . . ?
C177 C176 C181 C185 1.4(5) . . . . ?
C177 C178 C182 C185 -0.3(6) . . . . ?
C178 C182 C185 C181 2.3(6) . . . . ?
C181 C176 C177 C178 0.6(5) . . . . ?
C183 C180 C184 O106 -4.9(5) . . . . ?
C183 C180 C184 C181 169.4(3) . . . . ?
C184 C180 C183 C179 -177.4(3) . . . . ?
C184 C181 C185 C182 175.1(3) . . . . ?
C185 C181 C184 O106 2.2(5) . . . . ?
C185 C181 C184 C180 -172.5(3) . . . . ?
Cl1 C401 C402 C403 179.0(4) . . . . ?
Cl1 C401 C406 Cl2 -0.1(4) . . . . ?
Cl1 C401 C406 C405 -179.0(5) . . . . ?
C401 C402 C403 C404 0.0 . . . . ?
C402 C401 C406 Cl2 178.9(4) . . . . ?
C402 C401 C406 C405 0.0 . . . . ?
C402 C403 C404 C405 0.0 . . . . ?
C403 C404 C405 C406 0.0 . . . . ?
C404 C405 C406 Cl2 -178.9(4) . . . . ?
C404 C405 C406 C401 0.0 . . . . ?
C406 C401 C402 C403 0.0 . . . . ?
Cl3 C407 C408 C409 179.4(18) . . . . ?
Cl3 C407 C412 Cl4 3(2) . . . . ?
Cl3 C407 C412 C411 177.9(15) . . . . ?
C407 C408 C409 C410 3(3) . . . . ?
C408 C407 C412 Cl4 -176.6(15) . . . . ?
C408 C407 C412 C411 -1(3) . . . . ?
C408 C409 C410 C411 -1(4) . . . . ?
C409 C410 C411 C412 -1(3) . . . . ?
C410 C411 C412 Cl4 178.0(13) . . . . ?
C410 C411 C412 C407 3(3) . . . . ?
C412 C407 C408 C409 -1(3) . . . . ?

loop_
_exptl_oxdiff_crystal_face_indexfrac_h
_exptl_oxdiff_crystal_face_indexfrac_k
_exptl_oxdiff_crystal_face_indexfrac_l
_exptl_oxdiff_crystal_face_x
_exptl_oxdiff_crystal_face_y
_exptl_oxdiff_crystal_face_z
-0.9992 1.9991 0.0002 -0.0003 0.0708 0.0052
0.9992 -1.9991 -0.0002 0.0003 -0.0708 -0.0052
0.9993 -0.0000 -0.0001 -0.0131 -0.0080 0.0157
-0.9993 0.0000 0.0001 0.0131 0.0080 -0.0157
0.0001 -0.0000 0.9994 -0.0292 -0.0021 -0.0125
0.9991 0.0001 -1.9988 0.0453 -0.0039 0.0408
